data_1574111
loop_
_publ_author_name
'Sun, Jing'
'Liu, Jiahe'
'Su, Hai-Feng'
'Li, Simin'
'Tang, Xiongkai'
'Xie, Zhenlang'
'Xu, Zhen'
'Jiang, Wenya'
'Wei, Jianyu'
'Gong, Xuekun'
'He, Ayisha'
'Wang, Song'
'Jiang, De-en'
'Zheng, Nanfeng'
'Shen, Hui'

_publ_section_title
;
 Eight-electron copper-hydride nanoclusters: synthesis, structure,
 alloying chemistry and photoluminescence
;
_journal_issue 15
_journal_name_full 'Chemical Science'
_journal_page_first 6392
_journal_page_last 6401
_journal_paper_doi 10.1039/D4SC08547G
_journal_volume 16
_journal_year 2025
_chemical_formula_moiety 'C240 H180 Ag7.167 Cu39.833 F36 O24 P6 Se18, C H2 Cl2'
_chemical_formula_sum 'C241 H183 Ag7.17 Cl2 Cu39.83 F36 O24 P6 Se18'
_chemical_formula_weight 9128.98
_space_group_crystal_system monoclinic
_space_group_IT_number 9
_space_group_name_Hall 'C -2yc'
_space_group_name_H-M_alt 'C 1 c 1'
_atom_sites_solution_hydrogens geom
_atom_sites_solution_primary direct
_audit_creation_date 2023-04-24
_audit_creation_method
;
Olex2 1.3
(compiled 2020.06.28 svn.raecde09e for OlexSys, GUI svn.r6132)
;
_audit_update_record
;
2024-11-13 deposited with the CCDC.	2025-03-10 downloaded from the CCDC.
;
_cell_angle_alpha 90
_cell_angle_beta 98.3450(10)
_cell_angle_gamma 90
_cell_formula_units_Z 4
_cell_length_a 21.2386(2)
_cell_length_b 36.7068(3)
_cell_length_c 38.4701(3)
_cell_measurement_reflns_used 29241
_cell_measurement_temperature 100.01(10)
_cell_measurement_theta_max 64.7860
_cell_measurement_theta_min 3.9630
_cell_volume 29673.8(4)
_computing_cell_refinement 'CrysAlisPro 1.171.41.104a (Rigaku OD, 2021)'
_computing_data_collection 'CrysAlisPro 1.171.41.104a (Rigaku OD, 2021)'
_computing_data_reduction 'CrysAlisPro 1.171.41.104a (Rigaku OD, 2021)'
_computing_molecular_graphics 'Olex2 1.3 (Dolomanov et al., 2009)'
_computing_publication_material 'Olex2 1.3 (Dolomanov et al., 2009)'
_computing_structure_refinement 'SHELXL 2018/3 (Sheldrick, 2015)'
_computing_structure_solution 'SHELXS  (Sheldrick, 2008)'
_diffrn_ambient_environment N~2~
_diffrn_ambient_temperature 100.01(10)
_diffrn_detector 'CCD plate'
_diffrn_detector_area_resol_mean 10.4741
_diffrn_detector_type Atlas
_diffrn_measured_fraction_theta_full 0.999
_diffrn_measured_fraction_theta_max 0.999
_diffrn_measurement_details
;
List of Runs (angles in degrees, time in seconds):

  # Type    Start    End  Width  t~exp~   \w     \q     \k     \f   Frames
#--------------------------------------------------------------------------
  1  \w    -21.00  27.00   1.00    1.00    --    0.00 -77.00  30.00   48
  2  \w    -64.00 -39.00   1.00    1.00    --    0.00-178.00 -60.00   25
  3  \w     69.00 106.00   1.00    2.50    --   87.81-125.00 -90.00   37
  4  \w    106.00 136.00   1.00    2.50    --   87.81  77.00-180.00   30
  5  \w     98.00 140.00   1.00    2.50    --   87.81 125.00  30.00   42
  6  \w    105.00 146.00   1.00    2.50    --   87.81  77.00-150.00   41
  7  \w     16.00 102.00   1.00    2.50    --   87.81 -94.00  60.00   86
  8  \w    -81.00  63.00   1.00    1.00    --    0.00   0.00  60.00  144
  9  \w    -20.00  29.00   1.00    1.00    --    0.00 -77.00-180.00   49
 10  \w     36.00 109.00   1.00    2.50    --   87.81 -45.00  90.00   73
 11  \w     99.00 126.00   1.00    2.50    --   87.81 125.00 120.00   27
 12  \w     68.00  94.00   1.00    2.50    --   87.81-125.00 -30.00   26
 13  \w     30.00  56.00   1.00    2.50    --   87.81 -94.00 120.00   26
 14  \w     27.00 113.00   1.00    2.50    --   87.81 -61.00 -90.00   86
 15  \w     60.00 103.00   1.00    2.50    --   87.81 -94.00 120.00   43
 16  \w     67.00 161.00   1.00    2.50    --   87.81  30.00 120.00   94
 17  \w    126.00 152.00   1.00    2.50    --   87.81 125.00   0.00   26
 18  \w    113.00 154.00   1.00    2.50    --   87.81  77.00 -30.00   41
 19  \w     86.00 113.00   1.00    2.50    --   87.81-125.00   0.00   27
 20  \w     62.00  98.00   1.00    2.50    --   87.81  61.00-120.00   36
 21  \w     98.00 123.00   1.00    2.50    --   87.81  45.00  90.00   25
 22  \w     99.00 147.00   1.00    2.50    --   87.81  45.00 -30.00   48
;
_diffrn_measurement_device 'four-circle diffractometer'
_diffrn_measurement_device_type 'SuperNova, Dual, Cu at home/near, Atlas'
_diffrn_measurement_method '\w scans'
_diffrn_orient_matrix_type 'CrysAlisPro convention (1999,Acta A55,543-557)'
_diffrn_orient_matrix_UB_11 -0.0581592000
_diffrn_orient_matrix_UB_12 0.0255849000
_diffrn_orient_matrix_UB_13 -0.0041679000
_diffrn_orient_matrix_UB_21 -0.0417024000
_diffrn_orient_matrix_UB_22 -0.0307573000
_diffrn_orient_matrix_UB_23 -0.0183039000
_diffrn_orient_matrix_UB_31 -0.0160141000
_diffrn_orient_matrix_UB_32 -0.0127010000
_diffrn_orient_matrix_UB_33 0.0358394000
_diffrn_radiation_monochromator mirror
_diffrn_radiation_probe x-ray
_diffrn_radiation_type 'Cu K\a'
_diffrn_radiation_wavelength 1.54184
_diffrn_reflns_av_R_equivalents 0.0571
_diffrn_reflns_av_unetI/netI 0.0704
_diffrn_reflns_Laue_measured_fraction_full 0.999
_diffrn_reflns_Laue_measured_fraction_max 0.999
_diffrn_reflns_limit_h_max 23
_diffrn_reflns_limit_h_min -24
_diffrn_reflns_limit_k_max 42
_diffrn_reflns_limit_k_min -42
_diffrn_reflns_limit_l_max 44
_diffrn_reflns_limit_l_min -39
_diffrn_reflns_number 100372
_diffrn_reflns_point_group_measured_fraction_full 0.728
_diffrn_reflns_point_group_measured_fraction_max 0.728
_diffrn_reflns_theta_full 63.999
_diffrn_reflns_theta_max 63.999
_diffrn_reflns_theta_min 3.562
_diffrn_source 'micro-focus sealed X-ray tube'
_diffrn_source_type 'SuperNova (Cu) X-ray Source'
_exptl_absorpt_coefficient_mu 10.291
_exptl_absorpt_correction_T_max 1.00000
_exptl_absorpt_correction_T_min 0.61109
_exptl_absorpt_correction_type multi-scan
_exptl_absorpt_process_details
;
CrysAlisPro 1.171.41.104a (Rigaku Oxford Diffraction, 2021)
Empirical absorption correction using spherical harmonics,
implemented in SCALE3 ABSPACK scaling algorithm.
;
_exptl_crystal_colour black
_exptl_crystal_colour_primary black
_exptl_crystal_density_diffrn 2.043
_exptl_crystal_description block
_exptl_crystal_F_000 17492
_exptl_crystal_size_max 0.199
_exptl_crystal_size_mid 0.134
_exptl_crystal_size_min 0.107
_refine_diff_density_max 4.397
_refine_diff_density_min -1.462
_refine_diff_density_rms 0.169
_refine_ls_abs_structure_details
;
 Refined as an inversion twin.
;
_refine_ls_abs_structure_Flack 0.134(10)
_refine_ls_extinction_method none
_refine_ls_goodness_of_fit_ref 1.050
_refine_ls_hydrogen_treatment constr
_refine_ls_matrix_type full
_refine_ls_number_parameters 3452
_refine_ls_number_reflns 35881
_refine_ls_number_restraints 878
_refine_ls_restrained_S_all 1.050
_refine_ls_R_factor_all 0.0750
_refine_ls_R_factor_gt 0.0605
_refine_ls_shift/su_max 0.064
_refine_ls_shift/su_mean 0.006
_refine_ls_structure_factor_coef Fsqd
_refine_ls_weighting_details 'w=1/[\s^2^(Fo^2^)+(0.1053P)^2^+0.1187P] where P=(Fo^2^+2Fc^2^)/3'
_refine_ls_weighting_scheme calc
_refine_ls_wR_factor_gt 0.1556
_refine_ls_wR_factor_ref 0.1652
_reflns_Friedel_coverage 0.458
_reflns_Friedel_fraction_full 0.458
_reflns_Friedel_fraction_max 0.458
_reflns_number_gt 29859
_reflns_number_total 35881
_reflns_threshold_expression 'I > 2\s(I)'
_cod_data_source_file d4sc08547g2.cif
_cod_data_source_block xl-4-20210425-j15_auto
_cod_depositor_comments 'Adding full bibliography for 1574111--1574112.cif.'
_cod_database_code 1574111
_shelx_shelxl_version_number 2018/3
_shelx_space_group_comment
;
The symmetry employed for this shelxl refinement is uniquely defined
by the following loop, which should always be used as a source of
symmetry information in preference to the above space-group names.
They are only intended as comments.
;
_shelx_estimated_absorpt_t_max 0.406
_shelx_estimated_absorpt_t_min 0.234
_reflns_odcompleteness_completeness 99.96
_reflns_odcompleteness_iscentric 1
_reflns_odcompleteness_theta 61.08
_olex2_refinement_description
;
1. Twinned data refinement
 Scales: 0.866(10)
 0.134(10)
2. Fixed Uiso
 At 1.2 times of:
  All C(H) groups, All C(H,H) groups
3. Shared sites
{Ag32, Cu32}
4. Uiso/Uaniso restraints and constraints
Ag2 \\sim Ag7 \\sim Ag67: within 2A with sigma of 0.001 and sigma for terminal
atoms of 0.002 within 2A
C10 \\sim C161 \\sim C207 \\sim C206 \\sim C205 \\sim C204: within 2A with
sigma of 0.01 and sigma for terminal atoms of 0.02 within 2A
C85 \\sim C86 \\sim C87 \\sim C48 \\sim C209 \\sim C45: within 2A with sigma of
0.01 and sigma for terminal atoms of 0.02 within 2A
C82 \\sim C179 \\sim C57 \\sim C180 \\sim C84 \\sim C83: within 2A with sigma
of 0.01 and sigma for terminal atoms of 0.02 within 2A
C128 \\sim C142 \\sim C210 \\sim C69 \\sim C144 \\sim C143: within 2A with
sigma of 0.01 and sigma for terminal atoms of 0.02 within 2A
C167 \\sim C168 \\sim C13 \\sim C211 \\sim C169 \\sim C166: within 2A with
sigma of 0.01 and sigma for terminal atoms of 0.02 within 2A
C195 \\sim C191 \\sim C158 \\sim C114 \\sim C115 \\sim C198: within 2A with
sigma of 0.01 and sigma for terminal atoms of 0.02 within 2A
C107 \\sim C223 \\sim C224 \\sim C64 \\sim C109 \\sim C108: within 2A with
sigma of 0.01 and sigma for terminal atoms of 0.02 within 2A
O94 \\sim C81 \\sim O93 \\sim C75: within 2A with sigma of 0.01 and sigma for
terminal atoms of 0.02 within 2A
C238 \\sim C232 \\sim C231 \\sim C138 \\sim C236 \\sim C237: within 2A with
sigma of 0.01 and sigma for terminal atoms of 0.02 within 2A
C33 \\sim C61 \\sim C31 \\sim C63 \\sim C28 \\sim C34: within 2A with sigma of
0.01 and sigma for terminal atoms of 0.02 within 2A
C47 \\sim C35 \\sim C24 \\sim C66 \\sim C59 \\sim C41: within 2A with sigma of
0.01 and sigma for terminal atoms of 0.02 within 2A
C235 \\sim C141 \\sim C140 \\sim C80 \\sim C79 \\sim C58: within 2A with sigma
of 0.01 and sigma for terminal atoms of 0.02 within 2A
C229 \\sim C118 \\sim C116 \\sim C117 \\sim C176 \\sim C36: within 2A with
sigma of 0.01 and sigma for terminal atoms of 0.02 within 2A
C201 \\sim C53 \\sim C202 \\sim C171 \\sim C170 \\sim C52: within 2A with sigma
of 0.01 and sigma for terminal atoms of 0.02 within 2A
C68 \\sim C181 \\sim C182 \\sim C183 \\sim C203 \\sim C65: within 2A with sigma
of 0.01 and sigma for terminal atoms of 0.02 within 2A
C192 \\sim C3 \\sim C157 \\sim C155 \\sim C156 \\sim C4: within 2A with sigma
of 0.01 and sigma for terminal atoms of 0.02 within 2A
C196 \\sim C197 \\sim C9 \\sim C6 \\sim C113 \\sim C67: within 2A with sigma of
0.01 and sigma for terminal atoms of 0.02 within 2A
C147 \\sim C102 \\sim C103 \\sim C104 \\sim C145 \\sim C146: within 2A with
sigma of 0.01 and sigma for terminal atoms of 0.02 within 2A
C92 \\sim C139 \\sim C88 \\sim C89 \\sim C90 \\sim C91: within 2A with sigma of
0.01 and sigma for terminal atoms of 0.02 within 2A
Ag67 \\sim C122 \\sim C54 \\sim C21 \\sim C208 \\sim C123 \\sim C121: within 2A
with sigma of 0.01 and sigma for terminal atoms of 0.02 within 2A
C22 \\sim C51 \\sim C105 \\sim C213 \\sim C212 \\sim C49: within 2A with sigma
of 0.01 and sigma for terminal atoms of 0.02 within 2A
C212 \\sim C213 \\sim C105 \\sim C51 \\sim C22 \\sim C49: within 2A with sigma
of 0.01 and sigma for terminal atoms of 0.02 within 2A
C174 \\sim C94 \\sim C93 \\sim C95 \\sim C175 \\sim C38: within 2A with sigma
of 0.01 and sigma for terminal atoms of 0.02 within 2A
C20 \\sim C19 \\sim C18 \\sim C17 \\sim C132 \\sim C131: within 2A with sigma
of 0.01 and sigma for terminal atoms of 0.02 within 2A
Uanis(Cu25) \\sim Ueq: with sigma of 0.001 and sigma for terminal atoms of 0.002
Uanis(Ag2) \\sim Ueq: with sigma of 0.001 and sigma for terminal atoms of 0.002
Uanis(Ag67) \\sim Ueq: with sigma of 0.001 and sigma for terminal atoms of 0.002
Uanis(Cu6) \\sim Ueq: with sigma of 0.001 and sigma for terminal atoms of 0.002
Uanis(Cu4) \\sim Ueq: with sigma of 0.001 and sigma for terminal atoms of 0.002
Uanis(Cu5) \\sim Ueq, Uanis(Cu1) \\sim Ueq: with sigma of 0.001 and sigma for
terminal atoms of 0.002
Uanis(F10) \\sim Ueq, Uanis(F24) \\sim Ueq, Uanis(F32) \\sim Ueq: with sigma of
0.01 and sigma for terminal atoms of 0.02
Uanis(Ag24) \\sim Ueq: with sigma of 0.01 and sigma for terminal atoms of 0.02
Uanis(Ag32) = Uanis(Cu32)
5. Others
 Fixed Sof: Ag24(0.5) Ag26(0.66667) Ag22(0.66666) Ag23(0.5) Ag1(0.66667)
 Ag32(0.33333) Ag36(0.5) Ag52(0.66667) Ag53(0.5) Ag61(0.5) Cu64(0.66667)
 Ag67(0.33333) Cu70(0.5) Cu71(0.5) Cu72(0.5) Cu(0.66667) Ag7(0.33333) Cu4(0.5)
 Cu6(0.33333) Cu25(0.5) Cu8(0.33333) Ag2(0.66666) Cu5(0.33333) Cu1(0.33333)
 Cu32(0.66667) Ag3(0.33333)
6.a Secondary CH2 refined with riding coordinates:
 C241(H24A,H24B)
6.b Aromatic/amide H refined with riding coordinates:
 C218(H218), C219(H219), C220(H220), C221(H221), C222(H222), C80(H80),
 C86(H86), C94(H94), C104(H104), C122(H122), C109(H109), C123(H123), C90(H90),
 C88(H88), C112(H112), C118(H118), C115(H115), C126(H126), C102(H102), C83(H83),
  C97(H97), C96(H96), C110(H110), C87(H87), C117(H117), C91(H91), C99(H99),
 C120(H120), C95(H95), C125(H125), C84(H84), C107(H107), C92(H92), C101(H101),
 C140(H140), C150(H150), C165(H165), C144(H144), C175(H175), C174(H174),
 C180(H180), C145(H145), C185(H185), C141(H141), C173(H173), C151(H151),
 C152(H152), C143(H143), C155(H155), C162(H162), C142(H142), C158(H158),
 C135(H135), C183(H183), C177(H177), C184(H184), C164(H164), C139(H139),
 C176(H176), C167(H167), C136(H136), C231(H231), C232(H232), C238(H238),
 C237(H237), C236(H236), C171(H171), C153(H153), C147(H147), C186(H186),
 C169(H169), C134(H134), C132(H132), C146(H146), C172(H172), C137(H137),
 C181(H181), C157(H157), C163(H163), C187(H187), C179(H179), C168(H168),
 C178(H178), C190(H190), C22(H22), C192(H192), C34(H34), C25(H25), C65(H65),
 C29(H29), C30(H30), C53(H53), C32(H32), C36(H36), C57(H57), C37(H37),
 C193(H193), C39(H39), C40(H40), C42(H42), C43(H43), C38(H38), C45(H45), C5(H5),
  C47(H47), C48(H48), C49(H49), C50(H50), C51(H51), C54(H54), C55(H55),
 C59(H59), C60(H60), C61(H61), C11(H11), C63(H63), C64(H64), C66(H66), C67(H67),
  C195(H195), C69(H69), C8(H8), C20(H20), C12(H12), C14(H14), C15(H15),
 C13(H13), C17(H17), C31(H31), C4(H4), C6(H6), C26(H26), C35(H35), C16(H16),
 C58(H58), C19(H19), C7(H7), C9(H9), C52(H52), C68(H68), C3(H3), C191(H191),
 C41(H41), C18(H18), C21(H21), C23(H23), C10(H10), C33(H33), C206(H206),
 C209(H209), C196(H196), C207(H207), C227(H227), C233(H233), C203(H203),
 C197(H197), C208(H208), C214(H214), C210(H210), C211(H211), C204(H204),
 C200(H200), C213(H213), C234(H234), C235(H235), C223(H223), C225(H225),
 C201(H201), C229(H229), C212(H212), C205(H205), C217(H217), C198(H198),
 C230(H230), C202(H202), C226(H226), C224(H224), C215(H215), C239(H239),
 C240(H240)
6.c Fitted hexagon refined as free rotating group:
 C78(C218,C219,C220,C221,C222), C138(C231,C232,C238,C237,C236)
;
_smtbx_masks_void_probe_radius 1.2
_smtbx_masks_void_truncation_radius 1.2
_olex2_submission_special_instructions 'No special instructions were received'
_oxdiff_exptl_absorpt_empirical_details
;
Empirical correction (ABSPACK) includes:
- Absorption correction using spherical harmonics
- Frame scaling
;
_oxdiff_exptl_absorpt_empirical_full_max 1.732
_oxdiff_exptl_absorpt_empirical_full_min 0.781

loop_
_space_group_symop_operation_xyz
'x, y, z'
'x, -y, z+1/2'
'x+1/2, y+1/2, z'
'x+1/2, -y+1/2, z+1/2'

loop_
_atom_site_label
_atom_site_type_symbol
_atom_site_fract_x
_atom_site_fract_y
_atom_site_fract_z
_atom_site_U_iso_or_equiv
_atom_site_adp_type
_atom_site_occupancy
_atom_site_site_symmetry_order
_atom_site_calc_flag
_atom_site_refinement_flags_posn
_atom_site_refinement_flags_adp
_atom_site_refinement_flags_occupancy
_atom_site_disorder_assembly
_atom_site_disorder_group
Se13 Se -0.06065(8) -0.37908(5) -0.47436(5) 0.0248(4) Uani 1 1 d . . . . .
Se5 Se -0.31450(8) -0.47718(5) -0.28761(5) 0.0260(4) Uani 1 1 d . . . . .
Se8 Se -0.03844(8) -0.41272(5) -0.21415(5) 0.0311(4) Uani 1 1 d . . . . .
Se16 Se -0.28061(9) -0.28143(5) -0.42585(5) 0.0316(4) Uani 1 1 d . . . . .
Se3 Se -0.00398(9) -0.29732(5) -0.41450(5) 0.0281(4) Uani 1 1 d . . . . .
Se18 Se -0.12523(8) -0.30231(5) -0.23073(5) 0.0268(4) Uani 1 1 d . . . . .
Se6 Se -0.27957(8) -0.51233(5) -0.40021(5) 0.0284(4) Uani 1 1 d . . . . .
Se9 Se 0.08386(8) -0.40813(5) -0.28241(5) 0.0322(4) Uani 1 1 d . . . . .
Se4 Se -0.38484(8) -0.38099(5) -0.30535(5) 0.0261(4) Uani 1 1 d . . . . .
Se10 Se -0.25545(9) -0.39768(5) -0.22127(5) 0.0296(4) Uani 1 1 d . . . . .
Se17 Se -0.18225(8) -0.47845(5) -0.46780(5) 0.0297(4) Uani 1 1 d . . . . .
Se2 Se -0.03038(8) -0.26604(5) -0.30465(5) 0.0291(4) Uani 1 1 d . . . . .
Se12 Se 0.07082(8) -0.39607(5) -0.39991(5) 0.0313(4) Uani 1 1 d . . . . .
Se1 Se -0.21276(9) -0.25131(5) -0.30898(5) 0.0321(4) Uani 1 1 d . . . . .
Se11 Se -0.09236(8) -0.52612(5) -0.38200(5) 0.0304(4) Uani 1 1 d . . . . .
Se14 Se -0.27391(9) -0.36456(5) -0.48999(5) 0.0318(4) Uani 1 1 d . . . . .
Se7 Se -0.02347(9) -0.49400(5) -0.26811(5) 0.0330(4) Uani 1 1 d . . . . .
Ag24 Ag -0.09582(11) -0.36087(8) -0.31881(7) 0.0216(6) Uani 0.5 1 d . U P A 2
Se15 Se -0.39699(8) -0.36494(5) -0.42455(5) 0.0299(4) Uani 1 1 d . . . . .
Ag26 Ag -0.20052(9) -0.35599(6) -0.28296(6) 0.0341(5) Uani 0.6667 1 d . . P A 2
Ag22 Ag -0.11888(10) -0.42535(6) -0.36888(7) 0.0445(6) Uani 0.6667 1 d . . P A 2
Ag23 Ag -0.22223(10) -0.38321(6) -0.35093(6) 0.0226(5) Uani 0.5 1 d . . P A 2
Cu24 Cu -0.07722(12) -0.49202(7) -0.43462(7) 0.0342(6) Uani 1 1 d . . . . .
Cu2 Cu -0.31631(12) -0.35119(7) -0.25583(7) 0.0308(6) Uani 1 1 d . . . . .
Cu26 Cu 0.00113(12) -0.43217(8) -0.44192(7) 0.0363(6) Uani 1 1 d . . . . .
Cu27 Cu -0.23686(13) -0.46014(7) -0.23576(7) 0.0321(6) Uani 1 1 d . . . . .
Cu28 Cu -0.01890(12) -0.30277(7) -0.25186(7) 0.0331(6) Uani 1 1 d . . . . .
Cu29 Cu 0.05465(12) -0.33835(7) -0.37119(7) 0.0307(6) Uani 1 1 d . . . . .
Ag1 Ag -0.13755(12) -0.35618(6) -0.39560(7) 0.0390(5) Uani 0.6667 1 d . . P A 2
Cu31 Cu -0.05205(12) -0.30640(7) -0.35854(6) 0.0284(5) Uani 1 1 d . . . . .
Ag32 Ag -0.22687(13) -0.30156(7) -0.35816(6) 0.0578(7) Uani 0.3333 1 d . . P A 2
Cu33 Cu 0.03517(12) -0.37174(8) -0.24129(7) 0.0339(6) Uani 1 1 d . . . . .
Cu34 Cu 0.01954(13) -0.40105(7) -0.34420(7) 0.0333(6) Uani 1 1 d . . . . .
Cu35 Cu -0.29039(12) -0.47437(8) -0.45470(7) 0.0353(6) Uani 1 1 d . . . . .
Ag36 Ag -0.15096(12) -0.42475(7) -0.29821(8) 0.0266(6) Uani 0.5 1 d . . P A 2
Cu37 Cu -0.12850(13) -0.25364(8) -0.34500(7) 0.0363(6) Uani 1 1 d . . . . .
Cu38 Cu -0.11044(13) -0.24400(7) -0.26665(7) 0.0351(6) Uani 1 1 d . . . . .
Cu39 Cu 0.04393(12) -0.34676(8) -0.44599(7) 0.0353(6) Uani 1 1 d . . . . .
Cu40 Cu 0.03483(13) -0.46445(8) -0.31043(7) 0.0358(6) Uani 1 1 d . . . . .
Cu41 Cu -0.10192(13) -0.47070(8) -0.23336(8) 0.0430(7) Uani 1 1 d . . . . .
Cu42 Cu -0.23623(13) -0.28888(7) -0.25984(8) 0.0385(7) Uani 1 1 d . . . . .
Cu43 Cu -0.35573(12) -0.32040(8) -0.46794(7) 0.0340(6) Uani 1 1 d . . . . .
Cu44 Cu -0.34736(12) -0.40374(7) -0.46448(7) 0.0316(6) Uani 1 1 d . . . . .
Cu45 Cu 0.02516(13) -0.33804(10) -0.30489(7) 0.0447(8) Uani 1 1 d . . . . .
Cu46 Cu -0.08818(12) -0.31354(7) -0.46111(7) 0.0342(6) Uani 1 1 d . . . . .
Cu47 Cu -0.35851(12) -0.42542(7) -0.25223(7) 0.0323(6) Uani 1 1 d . . . . .
Cu48 Cu -0.34963(14) -0.31364(8) -0.39087(8) 0.0408(7) Uani 1 1 d . . . . .
Cu49 Cu -0.36864(13) -0.43960(8) -0.33511(8) 0.0381(6) Uani 1 1 d . . . . .
Cu50 Cu 0.05891(14) -0.45117(9) -0.23792(8) 0.0465(8) Uani 1 1 d . . . . .
Cu51 Cu -0.22303(13) -0.30573(8) -0.47088(7) 0.0373(6) Uani 1 1 d . . . . .
Ag52 Ag -0.09716(18) -0.48575(10) -0.32662(10) 0.0560(8) Uani 0.6667 1 d . . P A 2
Ag53 Ag -0.23415(14) -0.46108(7) -0.35138(8) 0.0363(6) Uani 0.5 1 d . . P A 2
Cu54 Cu -0.33486(14) -0.44281(11) -0.39929(8) 0.0546(9) Uani 1 1 d . . . . .
Cu55 Cu -0.01166(15) -0.46445(11) -0.37790(8) 0.0561(10) Uani 1 1 d . . . . .
Cu56 Cu -0.15218(14) -0.28541(7) -0.40964(7) 0.0354(6) Uani 1 1 d . . . . .
Cu57 Cu -0.16657(14) -0.36663(8) -0.46077(11) 0.0579(10) Uani 1 1 d . . . . .
Cu58 Cu -0.08364(12) -0.36069(8) -0.24834(9) 0.0419(7) Uani 1 1 d . . . . .
Cu59 Cu -0.18508(13) -0.53614(7) -0.43141(7) 0.0353(6) Uani 1 1 d . . . . .
Cu60 Cu -0.18997(14) -0.52631(10) -0.35629(9) 0.0517(9) Uani 1 1 d . . . . .
Ag61 Ag -0.15453(14) -0.41609(9) -0.27577(12) 0.0481(8) Uani 0.5 1 d . . P A 1
Cu62 Cu -0.19360(18) -0.49059(8) -0.29067(8) 0.0520(8) Uani 1 1 d . . . . .
Cu63 Cu -0.31530(13) -0.32635(9) -0.32029(7) 0.0420(7) Uani 1 1 d . . . . .
Cu64 Cu -0.3468(2) -0.38143(10) -0.36505(9) 0.0298(9) Uani 0.6667 1 d . . P A 2
P65 P -0.4391(2) -0.43725(14) -0.22178(13) 0.0352(11) Uani 1 1 d . . . . .
Ag67 Ag -0.0949(2) -0.41258(14) -0.38719(15) 0.0492(11) Uani 0.3333 1 d . U P A 1
P68 P 0.1149(2) -0.33312(16) -0.48162(14) 0.0421(12) Uani 1 1 d . . . . .
P69 P -0.0957(3) -0.19086(14) -0.23697(13) 0.0396(12) Uani 1 1 d . . . . .
Cu70 Cu -0.2025(2) -0.35241(14) -0.31178(13) 0.0262(11) Uani 0.5 1 d . . P A 1
Cu71 Cu -0.1959(2) -0.41890(12) -0.34724(14) 0.0234(10) Uani 0.5 1 d . . P A 1
Cu72 Cu -0.1531(2) -0.41045(14) -0.23346(16) 0.0369(13) Uani 0.5 1 d . . P A 2
Cu Cu -0.11658(16) -0.42557(10) -0.44347(14) 0.0374(11) Uani 0.6667 1 d . . P A 1
P1 P -0.1995(2) -0.59224(14) -0.45554(14) 0.0392(11) Uani 1 1 d . . . . .
P2 P 0.1322(2) -0.47598(16) -0.19706(14) 0.0417(12) Uani 1 1 d . . . . .
P4 P -0.4260(2) -0.29340(15) -0.50900(13) 0.0392(11) Uani 1 1 d . . . . .
Ag7 Ag -0.1713(3) -0.35286(12) -0.38291(19) 0.0568(16) Uani 0.3333 1 d . . P A 1
Cu4 Cu -0.0835(2) -0.37732(17) -0.31846(14) 0.0192(13) Uani 0.5 1 d . U P A 1
Cu6 Cu -0.3064(3) -0.37517(17) -0.36644(16) 0.0112(12) Uani 0.3333 1 d . U P A 1
Cu25 Cu -0.2720(4) -0.4724(2) -0.34557(18) 0.0535(17) Uani 0.5 1 d . U P A 1
O5 O -0.4504(5) -0.4613(3) -0.3581(3) 0.031(3) Uani 1 1 d . . . . .
O6 O 0.0707(6) -0.4899(4) -0.3840(3) 0.037(3) Uani 1 1 d . . . . .
O8 O -0.4218(5) -0.4639(3) -0.4126(3) 0.031(3) Uani 1 1 d . . . . .
O10 O -0.2254(6) -0.5010(4) -0.2007(3) 0.036(3) Uani 1 1 d . . . . .
O14 O -0.1190(6) -0.5070(4) -0.1971(3) 0.040(3) Uani 1 1 d . . . . .
O25 O -0.1972(6) -0.5699(3) -0.3263(3) 0.034(3) Uani 1 1 d . . . . .
O27 O -0.1423(5) -0.2353(4) -0.4267(3) 0.034(3) Uani 1 1 d . . . . .
O34 O 0.0456(6) -0.4678(3) -0.4694(4) 0.041(3) Uani 1 1 d . . . . .
O37 O -0.1227(7) -0.2089(4) -0.3743(3) 0.042(3) Uani 1 1 d . . . . .
O42 O -0.1824(6) -0.5420(4) -0.2739(3) 0.038(3) Uani 1 1 d . . . . .
O43 O 0.1056(5) -0.4948(4) -0.3263(3) 0.038(3) Uani 1 1 d . . . . .
C44 C -0.4560(8) -0.4700(5) -0.3905(5) 0.030(4) Uani 1 1 d . . . . .
C46 C -0.1728(7) -0.5175(4) -0.1928(4) 0.025(4) Uani 1 1 d . . . . .
O47 O -0.0118(7) -0.5172(3) -0.4583(4) 0.041(3) Uani 1 1 d . . . . .
Cu8 Cu -0.1970(4) -0.3525(2) -0.2463(3) 0.040(2) Uani 0.3333 1 d . . P A 1
F11 F -0.2303(6) -0.5705(3) -0.1844(3) 0.054(3) Uani 1 1 d . . . . .
O92 O -0.3646(5) -0.4885(4) -0.4893(3) 0.036(3) Uani 1 1 d . . . . .
F7 F 0.2010(6) -0.2522(3) -0.3234(3) 0.054(3) Uani 1 1 d . . . . .
F8 F 0.2539(5) -0.3013(4) -0.3116(3) 0.057(3) Uani 1 1 d . . . . .
F4 F -0.5707(5) -0.4684(4) -0.3998(4) 0.056(3) Uani 1 1 d . . . . .
F3 F -0.0781(6) -0.1533(4) -0.4119(3) 0.057(3) Uani 1 1 d . . . . .
F6 F -0.5249(5) -0.5202(3) -0.3849(4) 0.054(3) Uani 1 1 d . . . . .
F2 F -0.1408(6) -0.1715(3) -0.4572(3) 0.054(3) Uani 1 1 d . . . . .
O87 O 0.0593(6) -0.2883(4) -0.2179(4) 0.042(3) Uani 1 1 d . . . . .
F12 F -0.1275(6) -0.5747(3) -0.1761(3) 0.051(3) Uani 1 1 d . . . . .
O90 O -0.2033(6) -0.2700(4) -0.5063(3) 0.036(3) Uani 1 1 d . . . . .
F9 F 0.2118(5) -0.2744(4) -0.2714(3) 0.061(4) Uani 1 1 d . . . . .
F1 F -0.1796(7) -0.1506(4) -0.4131(4) 0.070(4) Uani 1 1 d . . . . .
O93 O 0.1084(5) -0.3119(4) -0.2931(3) 0.034(3) Uani 1 1 d . U . . .
F5 F -0.5270(6) -0.4988(4) -0.4370(3) 0.062(4) Uani 1 1 d . . . . .
O85 O -0.4150(7) -0.2810(4) -0.3743(4) 0.045(3) Uani 1 1 d . . . . .
O86 O -0.3813(6) -0.2874(4) -0.3162(3) 0.040(3) Uani 1 1 d . . . . .
O91 O -0.4124(5) -0.4325(3) -0.4954(3) 0.034(3) Uani 1 1 d . . . . .
O88 O 0.1009(7) -0.3439(4) -0.2093(4) 0.049(4) Uani 1 1 d . . . . .
C72 C -0.4082(8) -0.4647(5) -0.4997(5) 0.031(4) Uani 1 1 d . . . . .
O52 O -0.3657(6) -0.3159(4) -0.2304(4) 0.040(3) Uani 1 1 d . . . . .
O94 O 0.1347(6) -0.3149(4) -0.3475(3) 0.036(3) Uani 1 1 d . U . . .
F10 F -0.1757(8) -0.5471(4) -0.1392(3) 0.068(4) Uani 1 1 d . U . . .
C62 C -0.1329(9) -0.2080(5) -0.4063(5) 0.036(4) Uani 1 1 d . . . . .
C77 C -0.3996(12) -0.2565(7) -0.2143(6) 0.053(6) Uani 1 1 d . . . . .
C73 C 0.1016(8) -0.3096(5) -0.2075(5) 0.032(4) Uani 1 1 d . . . . .
C78 C 0.2064(6) -0.4518(4) -0.1848(4) 0.056(6) Uani 1 1 d G . . . .
C218 C 0.2647(8) -0.4695(4) -0.1774(6) 0.087(10) Uani 1 1 d G . . . .
H218 H 0.267388 -0.495017 -0.180783 0.105 Uiso 1 1 calc R U . . .
C219 C 0.3192(6) -0.4497(6) -0.1649(6) 0.104(12) Uani 1 1 d G . . . .
H219 H 0.359053 -0.461751 -0.159826 0.125 Uiso 1 1 calc R U . . .
C220 C 0.3153(7) -0.4123(6) -0.1599(5) 0.093(12) Uani 1 1 d G . . . .
H220 H 0.352547 -0.398802 -0.151429 0.112 Uiso 1 1 calc R U . . .
C221 C 0.2570(10) -0.3947(4) -0.1674(4) 0.079(9) Uani 1 1 d G . . . .
H221 H 0.254376 -0.369118 -0.163987 0.094 Uiso 1 1 calc R U . . .
C222 C 0.2026(7) -0.4144(4) -0.1798(4) 0.057(6) Uani 1 1 d G . . . .
H222 H 0.162710 -0.402383 -0.184944 0.068 Uiso 1 1 calc R U . . .
C80 C 0.2042(9) -0.3193(6) -0.4255(6) 0.046(4) Uani 1 1 d . U . . .
H80 H 0.184015 -0.339499 -0.416290 0.055 Uiso 1 1 calc R U . . .
C70 C -0.1330(9) -0.1707(5) -0.4227(5) 0.035(4) Uani 1 1 d . . . . .
O89 O -0.0965(7) -0.2759(4) -0.4993(4) 0.045(3) Uani 1 1 d . . . . .
C74 C 0.1069(9) -0.4993(6) -0.3574(4) 0.038(5) Uani 1 1 d . . . . .
O84 O -0.3001(6) -0.2660(3) -0.2335(4) 0.039(3) Uani 1 1 d . . . . .
C76 C -0.3506(8) -0.2825(5) -0.2276(5) 0.036(4) Uani 1 1 d . . . . .
C79 C 0.1829(10) -0.3087(6) -0.4576(5) 0.043(4) Uani 1 1 d . U . . .
C75 C 0.2029(9) -0.2822(6) -0.3039(5) 0.041(4) Uani 1 1 d . U . . .
C71 C -0.5201(9) -0.4878(5) -0.4028(5) 0.036(4) Uani 1 1 d . . . . .
F14 F -0.4019(6) -0.2243(3) -0.2294(4) 0.057(3) Uani 1 1 d . . . . .
F17 F 0.0940(6) -0.5567(4) -0.4637(4) 0.066(4) Uani 1 1 d . . . . .
F18 F 0.2200(6) -0.5020(4) -0.3521(5) 0.077(5) Uani 1 1 d . . . . .
F16 F 0.1726(6) -0.5511(4) -0.3503(4) 0.072(4) Uani 1 1 d . . . . .
F15 F -0.4579(6) -0.2715(3) -0.2207(4) 0.062(4) Uani 1 1 d . . . . .
F13 F -0.3824(7) -0.2538(4) -0.1796(4) 0.069(4) Uani 1 1 d . . . . .
F21 F 0.1703(7) -0.5238(5) -0.3990(4) 0.078(5) Uani 1 1 d . . . . .
C86 C -0.4936(9) -0.3455(6) -0.2844(5) 0.039(4) Uani 1 1 d . U . . .
H86 H -0.467186 -0.340975 -0.262736 0.047 Uiso 1 1 calc R U . . .
C111 C -0.2616(8) -0.3897(4) -0.1727(5) 0.030(4) Uani 1 1 d . . . . .
C127 C -0.4880(10) -0.2689(6) -0.4919(5) 0.040(5) Uani 1 1 d . . . . .
C98 C -0.3615(8) -0.5219(5) -0.2794(5) 0.029(4) Uani 1 1 d . . . . .
F19 F -0.1905(7) -0.2056(4) -0.5349(5) 0.082(5) Uani 1 1 d . . . . .
C108 C -0.0313(10) -0.4044(6) -0.1651(5) 0.043(4) Uani 1 1 d . U . . .
C121 C -0.0648(8) -0.3867(5) -0.5234(5) 0.031(3) Uani 1 1 d . U . . .
C94 C 0.0370(9) -0.2106(5) -0.3377(5) 0.034(3) Uani 1 1 d . U . . .
H94 H 0.012189 -0.217673 -0.359222 0.041 Uiso 1 1 calc R U . . .
C114 C -0.2753(9) -0.5969(6) -0.4850(5) 0.041(4) Uani 1 1 d . U . . .
C103 C -0.3473(8) -0.5462(5) -0.3996(5) 0.035(3) Uani 1 1 d . U . . .
C93 C 0.0334(9) -0.2286(6) -0.3064(5) 0.039(4) Uani 1 1 d . U . . .
C104 C -0.3603(9) -0.5629(5) -0.3669(6) 0.039(4) Uani 1 1 d . U . . .
H104 H -0.335231 -0.556102 -0.345450 0.047 Uiso 1 1 calc R U . . .
C85 C -0.4682(9) -0.3640(5) -0.3112(4) 0.034(3) Uani 1 1 d . U . . .
C122 C -0.0569(9) -0.3565(6) -0.5453(5) 0.038(4) Uani 1 1 d . U . . .
H122 H -0.051801 -0.332305 -0.536517 0.046 Uiso 1 1 calc R U . . .
C109 C 0.0296(12) -0.3972(6) -0.1445(6) 0.050(4) Uani 1 1 d . U . . .
H109 H 0.065724 -0.393324 -0.155913 0.061 Uiso 1 1 calc R U . . .
C123 C -0.0704(9) -0.4224(6) -0.5369(5) 0.039(4) Uani 1 1 d . U . . .
H123 H -0.074492 -0.443154 -0.522570 0.047 Uiso 1 1 calc R U . . .
C90 C 0.0087(9) -0.2258(5) -0.4425(5) 0.035(3) Uani 1 1 d . U . . .
H90 H -0.033909 -0.229317 -0.453373 0.042 Uiso 1 1 calc R U . . .
C82 C -0.2580(9) -0.2053(5) -0.3143(5) 0.034(3) Uani 1 1 d . U . . .
C100 C -0.4171(9) -0.4650(6) -0.1824(6) 0.045(5) Uani 1 1 d . . . . .
C88 C 0.1017(8) -0.2468(5) -0.4073(4) 0.030(3) Uani 1 1 d . U . . .
H88 H 0.122278 -0.265023 -0.392154 0.036 Uiso 1 1 calc R U . . .
C112 C -0.2727(10) -0.4198(6) -0.1506(4) 0.042(5) Uani 1 1 d . . . . .
H112 H -0.277479 -0.443951 -0.159516 0.050 Uiso 1 1 calc R U . . .
C89 C 0.0388(8) -0.2521(5) -0.4231(4) 0.030(3) Uani 1 1 d . U . . .
C118 C 0.1780(9) -0.4314(6) -0.4220(6) 0.045(4) Uani 1 1 d . U . . .
H118 H 0.147713 -0.440012 -0.440859 0.054 Uiso 1 1 calc R U . . .
C115 C -0.3087(10) -0.6299(7) -0.4884(6) 0.051(4) Uani 1 1 d . U . . .
H115 H -0.293842 -0.650851 -0.475160 0.061 Uiso 1 1 calc R U . . .
C124 C -0.2809(9) -0.3712(7) -0.5389(4) 0.045(6) Uani 1 1 d . . . . .
F20 F -0.0914(7) -0.2089(4) -0.5236(5) 0.076(4) Uani 1 1 d . . . . .
C126 C -0.2375(13) -0.3686(9) -0.5947(6) 0.079(10) Uani 1 1 d . . . . .
H126 H -0.204312 -0.361662 -0.607409 0.095 Uiso 1 1 calc R U . . .
C102 C -0.3863(9) -0.5557(5) -0.4300(6) 0.040(4) Uani 1 1 d . U . . .
H102 H -0.381858 -0.543240 -0.451178 0.048 Uiso 1 1 calc R U . . .
C83 C -0.3129(9) -0.2027(5) -0.3000(6) 0.039(4) Uani 1 1 d . U . . .
H83 H -0.328329 -0.222712 -0.287999 0.046 Uiso 1 1 calc R U . . .
C97 C -0.3324(9) -0.5486(6) -0.2589(4) 0.037(5) Uani 1 1 d . . . . .
H97 H -0.288978 -0.546503 -0.248847 0.044 Uiso 1 1 calc R U . . .
C96 C -0.4230(7) -0.5228(5) -0.2972(5) 0.029(4) Uani 1 1 d . . . . .
H96 H -0.441031 -0.503793 -0.312188 0.035 Uiso 1 1 calc R U . . .
C110 C -0.2520(10) -0.3549(6) -0.1580(7) 0.052(6) Uani 1 1 d . . . . .
H110 H -0.243555 -0.335036 -0.172450 0.063 Uiso 1 1 calc R U . . .
C119 C -0.0443(9) -0.5714(5) -0.3759(6) 0.040(5) Uani 1 1 d . . . . .
C113 C -0.1393(12) -0.6102(6) -0.4817(6) 0.050(4) Uani 1 1 d . U . . .
C128 C -0.4893(9) -0.3635(6) -0.4333(5) 0.040(4) Uani 1 1 d . U . . .
C105 C -0.0053(10) -0.5450(5) -0.2616(6) 0.043(4) Uani 1 1 d . U . . .
C87 C -0.5578(9) -0.3335(6) -0.2889(6) 0.048(4) Uani 1 1 d . U . . .
H87 H -0.573721 -0.319610 -0.271231 0.057 Uiso 1 1 calc R U . . .
C117 C 0.2029(8) -0.3956(5) -0.3682(5) 0.036(3) Uani 1 1 d . U . . .
H117 H 0.188863 -0.379931 -0.351201 0.043 Uiso 1 1 calc R U . . .
C91 C 0.0406(9) -0.1922(5) -0.4469(5) 0.033(3) Uani 1 1 d . U . . .
H91 H 0.018905 -0.172591 -0.459610 0.039 Uiso 1 1 calc R U . . .
C99 C -0.3673(10) -0.5787(5) -0.2532(6) 0.043(5) Uani 1 1 d . . . . .
H99 H -0.349453 -0.597285 -0.237634 0.051 Uiso 1 1 calc R U . . .
C130 C -0.1768(10) -0.5526(6) -0.1734(5) 0.042(5) Uani 1 1 d . . . . .
C120 C 0.0126(8) -0.5728(5) -0.3889(6) 0.040(5) Uani 1 1 d . . . . .
H120 H 0.027616 -0.551822 -0.399662 0.048 Uiso 1 1 calc R U . . .
C95 C 0.0718(8) -0.2198(6) -0.2751(5) 0.037(4) Uani 1 1 d . U . . .
H95 H 0.068341 -0.232236 -0.253838 0.044 Uiso 1 1 calc R U . . .
C125 C -0.2300(12) -0.3630(7) -0.5585(7) 0.064(7) Uani 1 1 d . . . . .
H125 H -0.190883 -0.353731 -0.546682 0.077 Uiso 1 1 calc R U . . .
C1 C -0.1473(11) -0.2631(7) -0.5096(6) 0.054(6) Uani 1 1 d . . . . .
C2 C -0.1422(14) -0.2283(9) -0.5332(7) 0.072(8) Uani 1 1 d . . . . .
C116 C 0.1614(9) -0.4103(6) -0.3957(5) 0.038(4) Uani 1 1 d . U . . .
C106 C 0.1668(11) -0.5201(6) -0.3655(6) 0.048(6) Uani 1 1 d . . . . .
C84 C -0.3450(11) -0.1701(6) -0.3036(6) 0.050(4) Uani 1 1 d . U . . .
H84 H -0.384624 -0.168497 -0.294938 0.060 Uiso 1 1 calc R U . . .
C107 C -0.0830(11) -0.4044(5) -0.1489(6) 0.045(4) Uani 1 1 d . U . . .
H107 H -0.123531 -0.407517 -0.162739 0.054 Uiso 1 1 calc R U . . .
C129 C -0.3026(8) -0.2313(5) -0.4336(5) 0.031(4) Uani 1 1 d . . . . .
C92 C 0.1024(9) -0.1890(5) -0.4326(5) 0.036(3) Uani 1 1 d . U . . .
H92 H 0.125086 -0.167265 -0.435970 0.043 Uiso 1 1 calc R U . . .
C101 C -0.4446(13) -0.4592(7) -0.1517(6) 0.059(6) Uani 1 1 d . . . . .
H101 H -0.475830 -0.440835 -0.150784 0.071 Uiso 1 1 calc R U . . .
C81 C 0.1422(8) -0.3057(6) -0.3160(5) 0.035(3) Uani 1 1 d . U . . .
F22 F -0.5230(5) -0.4691(4) -0.5115(4) 0.058(3) Uani 1 1 d . . . . .
C131 C -0.1805(10) -0.4918(5) -0.5155(5) 0.041(4) Uani 1 1 d . U . . .
F27 F 0.1358(8) -0.5103(4) -0.4856(6) 0.096(6) Uani 1 1 d . . . . .
F24 F -0.4729(7) -0.5177(4) -0.5160(6) 0.103(6) Uani 1 1 d . U . . .
F23 F -0.4688(7) -0.4763(5) -0.5535(4) 0.090(6) Uani 1 1 d . . . . .
C170 C -0.1540(10) -0.1807(6) -0.2076(6) 0.050(4) Uani 1 1 d . U . . .
C140 C 0.2559(10) -0.3024(7) -0.4036(6) 0.053(4) Uani 1 1 d . U . . .
H140 H 0.270109 -0.310771 -0.380477 0.063 Uiso 1 1 calc R U . . .
C150 C -0.5213(9) -0.4528(6) -0.2815(5) 0.038(5) Uani 1 1 d . . . . .
H150 H -0.495881 -0.435962 -0.292041 0.045 Uiso 1 1 calc R U . . .
C165 C -0.4756(11) -0.2487(6) -0.4604(6) 0.050(6) Uani 1 1 d . . . . .
H165 H -0.434072 -0.249693 -0.447348 0.060 Uiso 1 1 calc R U . . .
C182 C -0.1010(10) -0.1530(5) -0.2663(5) 0.042(4) Uani 1 1 d . U . . .
C144 C -0.5889(10) -0.3940(6) -0.4514(5) 0.047(4) Uani 1 1 d . U . . .
H144 H -0.612938 -0.415136 -0.458645 0.056 Uiso 1 1 calc R U . . .
C175 C 0.1150(9) -0.1922(6) -0.2766(5) 0.043(4) Uani 1 1 d . U . . .
H175 H 0.144443 -0.186745 -0.256247 0.052 Uiso 1 1 calc R U . . .
C174 C 0.0802(10) -0.1807(6) -0.3356(6) 0.044(4) Uani 1 1 d . U . . .
H174 H 0.081817 -0.166565 -0.356205 0.053 Uiso 1 1 calc R U . . .
C180 C -0.3231(12) -0.1398(6) -0.3189(6) 0.054(4) Uani 1 1 d . U . . .
H180 H -0.346028 -0.117540 -0.319841 0.065 Uiso 1 1 calc R U . . .
C145 C -0.4063(9) -0.5875(5) -0.3664(6) 0.039(4) Uani 1 1 d . U . . .
H145 H -0.414422 -0.597726 -0.344814 0.047 Uiso 1 1 calc R U . . .
C166 C -0.1109(12) -0.2938(6) -0.1812(6) 0.049(4) Uani 1 1 d . U . . .
F26 F 0.0575(9) -0.5380(5) -0.5154(4) 0.083(5) Uani 1 1 d . . . . .
C161 C -0.3936(11) -0.2596(7) -0.5359(5) 0.052(4) Uani 1 1 d . U . . .
C185 C -0.3787(10) -0.4939(7) -0.1847(6) 0.050(6) Uani 1 1 d . . . . .
H185 H -0.362647 -0.498075 -0.206183 0.060 Uiso 1 1 calc R U . . .
C141 C 0.2842(11) -0.2730(7) -0.4179(7) 0.056(4) Uani 1 1 d . U . . .
H141 H 0.319783 -0.261145 -0.404832 0.067 Uiso 1 1 calc R U . . .
C173 C -0.2708(18) -0.3804(10) -0.1002(7) 0.098(11) Uani 1 1 d . . . . .
H173 H -0.276793 -0.377953 -0.076308 0.117 Uiso 1 1 calc R U . . .
C151 C -0.5728(9) -0.4697(5) -0.3028(6) 0.038(5) Uani 1 1 d . . . . .
H151 H -0.585214 -0.462003 -0.326378 0.045 Uiso 1 1 calc R U . . .
C152 C -0.6032(11) -0.4963(6) -0.2893(5) 0.047(5) Uani 1 1 d . . . . .
H152 H -0.634169 -0.510234 -0.303900 0.056 Uiso 1 1 calc R U . . .
C143 C -0.5208(9) -0.3956(6) -0.4458(5) 0.042(4) Uani 1 1 d . U . . .
H143 H -0.498278 -0.417111 -0.450187 0.050 Uiso 1 1 calc R U . . .
C155 C -0.2489(10) -0.6250(5) -0.4003(5) 0.040(4) Uani 1 1 d . U . . .
H155 H -0.280482 -0.606577 -0.404600 0.048 Uiso 1 1 calc R U . . .
C162 C -0.3235(10) -0.2125(6) -0.4063(6) 0.047(5) Uani 1 1 d . . . . .
H162 H -0.325895 -0.223630 -0.384203 0.056 Uiso 1 1 calc R U . . .
C142 C -0.5210(10) -0.3318(6) -0.4273(6) 0.045(4) Uani 1 1 d . U . . .
H142 H -0.498110 -0.310862 -0.418160 0.054 Uiso 1 1 calc R U . . .
C158 C -0.2936(9) -0.5673(6) -0.5077(6) 0.046(4) Uani 1 1 d . U . . .
H158 H -0.268352 -0.545923 -0.507048 0.055 Uiso 1 1 calc R U . . .
C135 C 0.1361(13) -0.4345(7) -0.5245(7) 0.066(8) Uani 1 1 d . . . . .
H135 H 0.111065 -0.455938 -0.528796 0.079 Uiso 1 1 calc R U . . .
C183 C -0.0717(10) -0.1556(5) -0.2962(5) 0.041(4) Uani 1 1 d . U . . .
H183 H -0.048219 -0.176914 -0.300009 0.049 Uiso 1 1 calc R U . . .
C177 C -0.2900(11) -0.3834(8) -0.6116(6) 0.065(8) Uani 1 1 d . . . . .
H177 H -0.291993 -0.389426 -0.635791 0.079 Uiso 1 1 calc R U . . .
C184 C -0.0665(11) -0.5993(6) -0.3596(7) 0.057(6) Uani 1 1 d . . . . .
H184 H -0.105940 -0.597175 -0.350847 0.068 Uiso 1 1 calc R U . . .
C133 C 0.1484(10) -0.3706(7) -0.5012(7) 0.055(6) Uani 1 1 d . . . . .
C189 C -0.4179(8) -0.2765(5) -0.3417(6) 0.035(4) Uani 1 1 d . . . . .
C164 C -0.3398(13) -0.1603(7) -0.4441(7) 0.065(7) Uani 1 1 d . . . . .
H164 H -0.355767 -0.136266 -0.448477 0.077 Uiso 1 1 calc R U . . .
C139 C 0.1325(10) -0.2172(5) -0.4131(4) 0.034(3) Uani 1 1 d . U . . .
H139 H 0.176275 -0.215096 -0.403856 0.040 Uiso 1 1 calc R U . . .
C176 C 0.2676(9) -0.4054(6) -0.3670(6) 0.046(4) Uani 1 1 d . U . . .
H176 H 0.297789 -0.397362 -0.347872 0.055 Uiso 1 1 calc R U . . .
C160 C -0.4647(10) -0.3235(7) -0.5418(5) 0.054(6) Uani 1 1 d . . . . .
C167 C -0.1586(12) -0.2707(6) -0.1665(6) 0.053(4) Uani 1 1 d . U . . .
H167 H -0.195458 -0.261380 -0.180621 0.064 Uiso 1 1 calc R U . . .
C159 C 0.0340(8) -0.5008(5) -0.4682(5) 0.032(4) Uani 1 1 d . . . . .
C136 C 0.2150(9) -0.3737(7) -0.5030(6) 0.053(6) Uani 1 1 d . . . . .
H136 H 0.243943 -0.354945 -0.494274 0.063 Uiso 1 1 calc R U . . .
C138 C 0.0870(9) -0.3044(5) -0.5194(4) 0.073(5) Uani 1 1 d G U . . .
C231 C 0.0873(10) -0.3158(4) -0.5538(4) 0.078(5) Uani 1 1 d G U . . .
H231 H 0.103966 -0.339012 -0.558414 0.094 Uiso 1 1 calc R U . . .
C232 C 0.0632(10) -0.2931(6) -0.5815(3) 0.087(6) Uani 1 1 d G U . . .
H232 H 0.063388 -0.300892 -0.605088 0.105 Uiso 1 1 calc R U . . .
C238 C 0.0388(10) -0.2591(5) -0.5748(4) 0.094(6) Uani 1 1 d G U . . .
H238 H 0.022342 -0.243642 -0.593778 0.113 Uiso 1 1 calc R U . . .
C237 C 0.0385(11) -0.2478(5) -0.5404(5) 0.090(6) Uani 1 1 d G U . . .
H237 H 0.021874 -0.224512 -0.535793 0.109 Uiso 1 1 calc R U . . .
C236 C 0.0626(10) -0.2704(5) -0.5127(3) 0.081(5) Uani 1 1 d G U . . .
H236 H 0.062452 -0.262631 -0.489118 0.097 Uiso 1 1 calc R U . . .
C154 C -0.1897(8) -0.5682(5) -0.2940(5) 0.031(4) Uani 1 1 d . . . . .
C171 C -0.1373(12) -0.1653(7) -0.1772(7) 0.061(4) Uani 1 1 d . U . . .
H171 H -0.093463 -0.160335 -0.170056 0.073 Uiso 1 1 calc R U . . .
C153 C -0.4574(10) -0.5561(6) -0.2905(6) 0.046(5) Uani 1 1 d . . . . .
H153 H -0.500444 -0.559158 -0.300991 0.055 Uiso 1 1 calc R U . . .
C147 C -0.4302(10) -0.5819(5) -0.4306(6) 0.044(4) Uani 1 1 d . U . . .
H147 H -0.452483 -0.589576 -0.452627 0.053 Uiso 1 1 calc R U . . .
C186 C -0.4256(13) -0.4801(7) -0.1243(5) 0.059(6) Uani 1 1 d . . . . .
H186 H -0.436979 -0.473218 -0.102238 0.070 Uiso 1 1 calc R U . . .
C169 C -0.0605(12) -0.3079(6) -0.1596(5) 0.054(4) Uani 1 1 d . U . . .
H169 H -0.031568 -0.323817 -0.168678 0.065 Uiso 1 1 calc R U . . .
C134 C 0.1092(10) -0.4016(5) -0.5117(5) 0.041(5) Uani 1 1 d . . . . .
H134 H 0.064928 -0.400683 -0.510278 0.049 Uiso 1 1 calc R U . . .
C132 C -0.2241(10) -0.4767(5) -0.5405(5) 0.043(4) Uani 1 1 d . U . . .
H132 H -0.255442 -0.459792 -0.535425 0.051 Uiso 1 1 calc R U . . .
C146 C -0.4443(10) -0.5984(5) -0.3997(6) 0.046(4) Uani 1 1 d . U . . .
H146 H -0.477227 -0.616008 -0.400393 0.055 Uiso 1 1 calc R U . . .
C172 C -0.2547(14) -0.3487(8) -0.1223(6) 0.069(8) Uani 1 1 d . . . . .
H172 H -0.246661 -0.325219 -0.112307 0.083 Uiso 1 1 calc R U . . .
C156 C -0.2045(10) -0.6269(5) -0.4227(5) 0.039(4) Uani 1 1 d . U . . .
C148 C -0.4680(10) -0.4821(6) -0.5206(6) 0.046(5) Uani 1 1 d . . . . .
C137 C 0.2358(13) -0.4048(8) -0.5180(8) 0.080(10) Uani 1 1 d . . . . .
H137 H 0.279759 -0.406451 -0.520040 0.096 Uiso 1 1 calc R U . . .
C181 C -0.1364(12) -0.1213(6) -0.2612(6) 0.051(4) Uani 1 1 d . U . . .
H181 H -0.157000 -0.118503 -0.241030 0.062 Uiso 1 1 calc R U . . .
C157 C -0.2515(10) -0.6476(5) -0.3721(5) 0.042(4) Uani 1 1 d . U . . .
H157 H -0.281515 -0.643376 -0.356419 0.051 Uiso 1 1 calc R U . . .
C163 C -0.3422(11) -0.1734(7) -0.4137(6) 0.053(6) Uani 1 1 d . . . . .
H163 H -0.355588 -0.158660 -0.395864 0.063 Uiso 1 1 calc R U . . .
C187 C 0.0388(10) -0.4971(5) -0.1606(5) 0.039(5) Uani 1 1 d . . . . .
H187 H 0.013374 -0.497421 -0.183073 0.047 Uiso 1 1 calc R U . . .
C179 C -0.2332(10) -0.1765(5) -0.3307(6) 0.042(4) Uani 1 1 d . U . . .
H179 H -0.194693 -0.178953 -0.340393 0.051 Uiso 1 1 calc R U . . .
C168 C -0.1456(13) -0.2640(7) -0.1314(6) 0.059(4) Uani 1 1 d . U . . .
H168 H -0.176364 -0.250605 -0.121117 0.071 Uiso 1 1 calc R U . . .
F25 F -0.1423(9) -0.2383(5) -0.5659(4) 0.095(6) Uani 1 1 d . . . . .
C178 C -0.3460(10) -0.3907(7) -0.5935(5) 0.049(5) Uani 1 1 d . . . . .
H178 H -0.384744 -0.399803 -0.605905 0.058 Uiso 1 1 calc R U . . .
C149 C -0.5067(10) -0.4594(5) -0.2469(5) 0.039(5) Uani 1 1 d . . . . .
C188 C 0.1022(10) -0.4868(6) -0.1576(5) 0.045(5) Uani 1 1 d . . . . .
C190 C -0.2759(11) -0.4123(8) -0.1172(5) 0.056(6) Uani 1 1 d . . . . .
H190 H -0.282822 -0.432793 -0.103189 0.067 Uiso 1 1 calc R U . . .
F30 F -0.4706(7) -0.2195(4) -0.3503(4) 0.065(4) Uani 1 1 d . . . . .
F28 F -0.5297(6) -0.2664(3) -0.3493(4) 0.058(3) Uani 1 1 d . . . . .
F29 F -0.4760(7) -0.2458(4) -0.3009(3) 0.070(4) Uani 1 1 d . . . . .
C22 C -0.0193(11) -0.6032(6) -0.2336(7) 0.057(4) Uani 1 1 d . U . . .
H22 H -0.037508 -0.616936 -0.216670 0.069 Uiso 1 1 calc R U . . .
C192 C -0.1639(12) -0.6798(6) -0.3900(6) 0.056(4) Uani 1 1 d . U . . .
H192 H -0.134451 -0.699442 -0.387002 0.067 Uiso 1 1 calc R U . . .
C34 C -0.5377(9) -0.3899(6) -0.2077(6) 0.049(4) Uani 1 1 d . U . . .
H34 H -0.566457 -0.406283 -0.220855 0.059 Uiso 1 1 calc R U . . .
C24 C -0.0186(11) -0.1867(7) -0.2078(6) 0.050(4) Uani 1 1 d . U . . .
C25 C 0.2064(10) -0.3761(6) -0.2620(5) 0.042(5) Uani 1 1 d . . . . .
H25 H 0.182206 -0.356826 -0.254143 0.050 Uiso 1 1 calc R U . . .
C65 C -0.1129(11) -0.0962(6) -0.3172(6) 0.050(4) Uani 1 1 d . U . . .
H65 H -0.119390 -0.077356 -0.334360 0.060 Uiso 1 1 calc R U . . .
C27 C 0.1754(9) -0.4054(6) -0.2764(6) 0.046(5) Uani 1 1 d . . . . .
C29 C -0.3394(9) -0.3839(6) -0.5590(5) 0.038(5) Uani 1 1 d . . . . .
H29 H -0.375034 -0.387710 -0.547076 0.046 Uiso 1 1 calc R U . . .
C30 C -0.2975(11) -0.2153(6) -0.4656(6) 0.050(6) Uani 1 1 d . . . . .
H30 H -0.281820 -0.229238 -0.483265 0.060 Uiso 1 1 calc R U . . .
C53 C -0.2431(11) -0.1678(7) -0.1657(6) 0.058(4) Uani 1 1 d . U . . .
H53 H -0.274346 -0.165160 -0.150546 0.070 Uiso 1 1 calc R U . . .
C32 C -0.5237(10) -0.3805(6) -0.5510(6) 0.044(5) Uani 1 1 d . . . . .
H32 H -0.540900 -0.401690 -0.541842 0.053 Uiso 1 1 calc R U . . .
C36 C 0.2875(9) -0.4262(6) -0.3925(6) 0.048(4) Uani 1 1 d . U . . .
H36 H 0.331485 -0.431381 -0.391704 0.058 Uiso 1 1 calc R U . . .
C57 C -0.2670(11) -0.1425(5) -0.3329(6) 0.047(4) Uani 1 1 d . U . . .
H57 H -0.250915 -0.122056 -0.343837 0.056 Uiso 1 1 calc R U . . .
C37 C -0.3154(11) -0.1783(6) -0.4725(7) 0.056(6) Uani 1 1 d . . . . .
H37 H -0.311551 -0.166488 -0.494095 0.067 Uiso 1 1 calc R U . . .
C193 C -0.3909(17) -0.5108(8) -0.1257(7) 0.088(10) Uani 1 1 d . . . . .
H193 H -0.385809 -0.527419 -0.106551 0.105 Uiso 1 1 calc R U . . .
C39 C -0.5511(10) -0.2683(6) -0.5085(6) 0.048(5) Uani 1 1 d . . . . .
H39 H -0.563925 -0.282101 -0.529254 0.058 Uiso 1 1 calc R U . . .
C40 C -0.3616(11) -0.5180(7) -0.1568(5) 0.053(6) Uani 1 1 d . . . . .
H40 H -0.332948 -0.537684 -0.158132 0.064 Uiso 1 1 calc R U . . .
C42 C -0.5312(11) -0.3757(7) -0.5871(6) 0.057(6) Uani 1 1 d . . . . .
H42 H -0.550835 -0.394121 -0.602279 0.069 Uiso 1 1 calc R U . . .
C43 C 0.1349(9) -0.4809(6) -0.1236(5) 0.046(5) Uani 1 1 d . . . . .
H43 H 0.177798 -0.472703 -0.121120 0.055 Uiso 1 1 calc R U . . .
C38 C 0.1169(10) -0.1718(6) -0.3076(5) 0.047(4) Uani 1 1 d . U . . .
H38 H 0.145139 -0.151737 -0.307513 0.056 Uiso 1 1 calc R U . . .
C45 C -0.5125(8) -0.3716(6) -0.3424(5) 0.037(4) Uani 1 1 d . U . . .
H45 H -0.497460 -0.384712 -0.360914 0.044 Uiso 1 1 calc R U . . .
C5 C 0.0487(11) -0.6049(6) -0.3863(8) 0.060(7) Uani 1 1 d . . . . .
H5 H 0.086836 -0.606847 -0.396438 0.073 Uiso 1 1 calc R U . . .
C47 C 0.0548(11) -0.2120(7) -0.1641(5) 0.051(4) Uani 1 1 d . U . . .
H47 H 0.068171 -0.231661 -0.148669 0.061 Uiso 1 1 calc R U . . .
C48 C -0.5961(9) -0.3425(6) -0.3195(6) 0.045(4) Uani 1 1 d . U . . .
H48 H -0.639691 -0.335788 -0.322170 0.054 Uiso 1 1 calc R U . . .
C49 C 0.0204(10) -0.6187(6) -0.2532(6) 0.050(4) Uani 1 1 d . U . . .
H49 H 0.033026 -0.643477 -0.249809 0.060 Uiso 1 1 calc R U . . .
C50 C -0.0321(11) -0.6318(7) -0.3551(9) 0.072(8) Uani 1 1 d . . . . .
H50 H -0.048329 -0.651781 -0.343375 0.087 Uiso 1 1 calc R U . . .
C51 C -0.0338(11) -0.5646(6) -0.2392(7) 0.056(4) Uani 1 1 d . U . . .
H51 H -0.063835 -0.553305 -0.226596 0.067 Uiso 1 1 calc R U . . .
C54 C -0.0569(10) -0.3650(6) -0.5821(5) 0.047(4) Uani 1 1 d . U . . .
H54 H -0.051216 -0.345219 -0.597327 0.057 Uiso 1 1 calc R U . . .
C55 C -0.5901(18) -0.5034(9) -0.2552(8) 0.101(13) Uani 1 1 d . . . . .
H55 H -0.615985 -0.520887 -0.245674 0.122 Uiso 1 1 calc R U . . .
C56 C -0.4754(11) -0.2524(6) -0.3355(7) 0.054(6) Uani 1 1 d . . . . .
C59 C 0.0730(11) -0.1531(7) -0.1837(6) 0.054(4) Uani 1 1 d . U . . .
H59 H 0.098470 -0.131740 -0.183326 0.065 Uiso 1 1 calc R U . . .
C60 C -0.4292(11) -0.5816(6) -0.2703(7) 0.054(6) Uani 1 1 d . . . . .
H60 H -0.452247 -0.603268 -0.267231 0.065 Uiso 1 1 calc R U . . .
C61 C -0.5208(11) -0.3357(7) -0.1756(7) 0.058(4) Uani 1 1 d . U . . .
H61 H -0.536942 -0.313747 -0.167338 0.070 Uiso 1 1 calc R U . . .
C11 C -0.4766(12) -0.3185(7) -0.5778(5) 0.060(7) Uani 1 1 d . . . . .
H11 H -0.461589 -0.297026 -0.587676 0.072 Uiso 1 1 calc R U . . .
C63 C -0.4319(10) -0.3729(6) -0.1845(6) 0.052(4) Uani 1 1 d . U . . .
H63 H -0.387072 -0.376145 -0.181806 0.062 Uiso 1 1 calc R U . . .
C64 C 0.0360(13) -0.3958(6) -0.1087(6) 0.058(4) Uani 1 1 d . U . . .
H64 H 0.076963 -0.393977 -0.095166 0.069 Uiso 1 1 calc R U . . .
C66 C 0.0141(11) -0.1545(7) -0.2073(5) 0.052(4) Uani 1 1 d . U . . .
H66 H -0.001285 -0.134359 -0.221564 0.062 Uiso 1 1 calc R U . . .
C67 C -0.0743(12) -0.6018(7) -0.4681(7) 0.059(4) Uani 1 1 d . U . . .
H67 H -0.063901 -0.584838 -0.449497 0.071 Uiso 1 1 calc R U . . .
C195 C -0.3840(11) -0.6030(7) -0.5336(6) 0.055(4) Uani 1 1 d . U . . .
H195 H -0.421028 -0.605389 -0.550587 0.066 Uiso 1 1 calc R U . . .
C69 C -0.6197(12) -0.3617(7) -0.4463(6) 0.059(4) Uani 1 1 d . U . . .
H69 H -0.664799 -0.360394 -0.450783 0.071 Uiso 1 1 calc R U . . .
C8 C 0.0124(11) -0.5068(7) -0.1313(6) 0.053(6) Uani 1 1 d . . . . .
H8 H -0.027874 -0.518463 -0.133132 0.064 Uiso 1 1 calc R U . . .
C194 C 0.0780(10) -0.5266(7) -0.4838(7) 0.051(6) Uani 1 1 d . . . . .
C20 C -0.1340(12) -0.5182(6) -0.5210(6) 0.054(4) Uani 1 1 d . U . . .
H20 H -0.104464 -0.527969 -0.502432 0.065 Uiso 1 1 calc R U . . .
C12 C -0.5192(10) -0.2286(6) -0.4483(6) 0.046(5) Uani 1 1 d . . . . .
H12 H -0.506889 -0.213085 -0.428698 0.055 Uiso 1 1 calc R U . . .
C14 C -0.5426(12) -0.4877(8) -0.2329(7) 0.074(9) Uani 1 1 d . . . . .
H14 H -0.533434 -0.494956 -0.209044 0.088 Uiso 1 1 calc R U . . .
C15 C 0.0499(13) -0.4980(9) -0.0969(8) 0.080(9) Uani 1 1 d . . . . .
H15 H 0.031552 -0.501045 -0.076033 0.096 Uiso 1 1 calc R U . . .
C28 C -0.4726(9) -0.3978(6) -0.2033(6) 0.043(4) Uani 1 1 d . U . . .
C13 C -0.0907(14) -0.2752(7) -0.1090(6) 0.064(5) Uani 1 1 d . U . . .
H13 H -0.081001 -0.267276 -0.085299 0.077 Uiso 1 1 calc R U . . .
C17 C -0.2179(12) -0.4892(6) -0.5775(6) 0.055(4) Uani 1 1 d . U . . .
H17 H -0.245593 -0.479026 -0.596584 0.066 Uiso 1 1 calc R U . . .
C31 C -0.4594(11) -0.3419(6) -0.1690(7) 0.055(4) Uani 1 1 d . U . . .
H31 H -0.432829 -0.325985 -0.153908 0.065 Uiso 1 1 calc R U . . .
C4 C -0.1601(11) -0.6557(6) -0.4168(6) 0.050(4) Uani 1 1 d . U . . .
H4 H -0.127790 -0.658301 -0.431339 0.060 Uiso 1 1 calc R U . . .
C6 C -0.1524(12) -0.6331(6) -0.5095(6) 0.054(4) Uani 1 1 d . U . . .
H6 H -0.195515 -0.639120 -0.517655 0.065 Uiso 1 1 calc R U . . .
C26 C -0.5784(10) -0.2296(5) -0.4626(7) 0.050(6) Uani 1 1 d . . . . .
H26 H -0.610281 -0.218313 -0.451258 0.061 Uiso 1 1 calc R U . . .
C35 C 0.0030(11) -0.2148(6) -0.1856(6) 0.051(4) Uani 1 1 d . U . . .
H35 H -0.020955 -0.236766 -0.186294 0.061 Uiso 1 1 calc R U . . .
C16 C 0.1087(11) -0.4861(7) -0.0952(6) 0.056(6) Uani 1 1 d . . . . .
H16 H 0.132693 -0.481107 -0.072856 0.068 Uiso 1 1 calc R U . . .
C58 C 0.2096(10) -0.2794(6) -0.4710(6) 0.048(4) Uani 1 1 d . U . . .
H58 H 0.193705 -0.271170 -0.493974 0.058 Uiso 1 1 calc R U . . .
C19 C -0.1355(13) -0.5286(6) -0.5564(6) 0.057(4) Uani 1 1 d . U . . .
H19 H -0.107061 -0.547117 -0.561653 0.068 Uiso 1 1 calc R U . . .
C7 C 0.2733(9) -0.3724(9) -0.2578(6) 0.066(8) Uani 1 1 d . . . . .
H7 H 0.293951 -0.350750 -0.248695 0.079 Uiso 1 1 calc R U . . .
C9 C -0.1054(12) -0.6481(7) -0.5263(7) 0.059(4) Uani 1 1 d . U . . .
H9 H -0.115534 -0.662174 -0.547050 0.071 Uiso 1 1 calc R U . . .
C52 C -0.2142(11) -0.1908(6) -0.2179(7) 0.056(4) Uani 1 1 d . U . . .
H52 H -0.225506 -0.202932 -0.239666 0.067 Uiso 1 1 calc R U . . .
C68 C -0.1399(12) -0.0942(6) -0.2869(6) 0.053(4) Uani 1 1 d . U . . .
H68 H -0.162672 -0.072616 -0.283039 0.064 Uiso 1 1 calc R U . . .
C3 C -0.2090(10) -0.6772(5) -0.3667(5) 0.044(4) Uani 1 1 d . U . . .
H3 H -0.210698 -0.694346 -0.348437 0.052 Uiso 1 1 calc R U . . .
C191 C -0.3492(10) -0.5705(7) -0.5306(6) 0.053(4) Uani 1 1 d . U . . .
H191 H -0.364331 -0.550206 -0.544758 0.063 Uiso 1 1 calc R U . . .
C41 C 0.0927(11) -0.1796(7) -0.1630(6) 0.052(4) Uani 1 1 d . U . . .
H41 H 0.131537 -0.177748 -0.147316 0.062 Uiso 1 1 calc R U . . .
C18 C -0.1769(12) -0.5131(7) -0.5841(6) 0.057(4) Uani 1 1 d . U . . .
H18 H -0.174653 -0.520073 -0.607703 0.068 Uiso 1 1 calc R U . . .
C21 C -0.0642(11) -0.3972(7) -0.5963(6) 0.056(4) Uani 1 1 d . U . . .
H21 H -0.065707 -0.401612 -0.620722 0.067 Uiso 1 1 calc R U . . .
C23 C -0.5104(14) -0.3446(9) -0.6005(6) 0.074(9) Uani 1 1 d . . . . .
H23 H -0.518397 -0.340286 -0.625068 0.089 Uiso 1 1 calc R U . . .
C10 C -0.3434(11) -0.2717(7) -0.5546(5) 0.052(4) Uani 1 1 d . U . . .
H10 H -0.328563 -0.296126 -0.553847 0.063 Uiso 1 1 calc R U . . .
C33 C -0.5617(10) -0.3593(7) -0.1936(6) 0.052(4) Uani 1 1 d . U . . .
H33 H -0.606216 -0.354877 -0.196609 0.062 Uiso 1 1 calc R U . . .
F34 F -0.1464(7) -0.6284(3) -0.2897(4) 0.062(4) Uani 1 1 d . . . . .
F36 F -0.2448(6) -0.6232(3) -0.2856(3) 0.059(4) Uani 1 1 d . . . . .
F31 F 0.2137(6) -0.3075(4) -0.1994(4) 0.068(4) Uani 1 1 d . . . . .
F35 F -0.1817(10) -0.6062(4) -0.2426(4) 0.085(5) Uani 1 1 d . . . . .
F33 F 0.1674(8) -0.2586(6) -0.1949(6) 0.104(7) Uani 1 1 d . . . . .
C206 C -0.3898(12) -0.1996(8) -0.5608(6) 0.064(5) Uani 1 1 d . U . . .
H206 H -0.406046 -0.175473 -0.563718 0.077 Uiso 1 1 calc R U . . .
C209 C -0.5736(8) -0.3613(6) -0.3469(5) 0.043(4) Uani 1 1 d . U . . .
H209 H -0.600963 -0.366621 -0.368070 0.052 Uiso 1 1 calc R U . . .
F32 F 0.1684(9) -0.2931(8) -0.1576(5) 0.132(8) Uani 1 1 d . U . . .
C196 C -0.0283(13) -0.6190(7) -0.4830(7) 0.063(5) Uani 1 1 d . U . . .
H196 H 0.014890 -0.615154 -0.473309 0.076 Uiso 1 1 calc R U . . .
C207 C -0.4188(11) -0.2240(7) -0.5402(6) 0.057(4) Uani 1 1 d . U . . .
H207 H -0.454300 -0.216876 -0.529362 0.068 Uiso 1 1 calc R U . . .
C227 C 0.2089(11) -0.4335(8) -0.2881(7) 0.069(8) Uani 1 1 d . . . . .
H227 H 0.187065 -0.453997 -0.299027 0.082 Uiso 1 1 calc R U . . .
C199 C -0.1897(11) -0.6063(7) -0.2774(6) 0.053(6) Uani 1 1 d . . . . .
C233 C -0.4935(10) -0.3567(6) -0.5289(5) 0.045(5) Uani 1 1 d . . . . .
H233 H -0.490117 -0.360933 -0.504328 0.054 Uiso 1 1 calc R U . . .
C203 C -0.0766(11) -0.1260(5) -0.3221(6) 0.045(4) Uani 1 1 d . U . . .
H203 H -0.054840 -0.127464 -0.341951 0.054 Uiso 1 1 calc R U . . .
C197 C -0.0413(12) -0.6417(6) -0.5114(7) 0.057(4) Uani 1 1 d . U . . .
H197 H -0.007623 -0.653054 -0.521034 0.068 Uiso 1 1 calc R U . . .
C208 C -0.0694(10) -0.4248(7) -0.5717(5) 0.048(4) Uani 1 1 d . U . . .
H208 H -0.072818 -0.448810 -0.581021 0.057 Uiso 1 1 calc R U . . .
C216 C 0.1614(10) -0.5199(6) -0.2126(6) 0.049(6) Uani 1 1 d . . . . .
C214 C 0.1755(14) -0.5226(8) -0.2448(6) 0.072(9) Uani 1 1 d . . . . .
H214 H 0.167764 -0.502334 -0.260209 0.087 Uiso 1 1 calc R U . . .
C210 C -0.5846(10) -0.3312(7) -0.4347(6) 0.053(4) Uani 1 1 d . U . . .
H210 H -0.606386 -0.309085 -0.431757 0.064 Uiso 1 1 calc R U . . .
C211 C -0.0516(14) -0.2991(7) -0.1245(6) 0.064(5) Uani 1 1 d . U . . .
H211 H -0.016619 -0.309794 -0.109885 0.077 Uiso 1 1 calc R U . . .
C204 C -0.3171(12) -0.2433(8) -0.5748(6) 0.059(4) Uani 1 1 d . U . . .
H204 H -0.282740 -0.249065 -0.587087 0.071 Uiso 1 1 calc R U . . .
C200 C 0.0253(10) -0.6351(6) -0.3676(8) 0.066(8) Uani 1 1 d . . . . .
H200 H 0.049266 -0.656945 -0.363980 0.079 Uiso 1 1 calc R U . . .
C213 C 0.0304(12) -0.5627(6) -0.2831(7) 0.056(4) Uani 1 1 d . U . . .
H213 H 0.047175 -0.550457 -0.301494 0.067 Uiso 1 1 calc R U . . .
C234 C -0.5944(13) -0.2469(8) -0.4938(7) 0.070(8) Uani 1 1 d . . . . .
H234 H -0.636421 -0.244249 -0.506023 0.084 Uiso 1 1 calc R U . . .
C235 C 0.2604(11) -0.2612(7) -0.4513(6) 0.053(4) Uani 1 1 d . U . . .
H235 H 0.278636 -0.240581 -0.460900 0.063 Uiso 1 1 calc R U . . .
C223 C -0.0801(12) -0.3998(6) -0.1119(6) 0.056(4) Uani 1 1 d . U . . .
H223 H -0.117088 -0.398611 -0.100666 0.067 Uiso 1 1 calc R U . . .
C225 C 0.3069(15) -0.4016(9) -0.2676(7) 0.079(9) Uani 1 1 d . . . . .
H225 H 0.352027 -0.401034 -0.263100 0.095 Uiso 1 1 calc R U . . .
C201 C -0.2619(11) -0.1832(7) -0.1958(6) 0.055(4) Uani 1 1 d . U . . .
H201 H -0.305399 -0.189121 -0.203013 0.066 Uiso 1 1 calc R U . . .
C229 C 0.2449(10) -0.4395(7) -0.4192(6) 0.054(4) Uani 1 1 d . U . . .
H229 H 0.259545 -0.454493 -0.436478 0.065 Uiso 1 1 calc R U . . .
C212 C 0.0407(12) -0.5993(6) -0.2765(7) 0.059(4) Uani 1 1 d . U . . .
H212 H 0.066216 -0.611498 -0.291180 0.071 Uiso 1 1 calc R U . . .
C205 C -0.3409(12) -0.2086(8) -0.5765(6) 0.062(5) Uani 1 1 d . U . . .
H205 H -0.321635 -0.190596 -0.589189 0.075 Uiso 1 1 calc R U . . .
C217 C 0.1714(14) -0.5509(8) -0.1902(8) 0.078(9) Uani 1 1 d . . . . .
H217 H 0.167231 -0.548852 -0.166060 0.094 Uiso 1 1 calc R U . . .
C198 C -0.3641(11) -0.6306(7) -0.5120(6) 0.052(4) Uani 1 1 d . U . . .
H198 H -0.389704 -0.651854 -0.512962 0.063 Uiso 1 1 calc R U . . .
C230 C 0.1970(14) -0.4341(9) -0.5302(9) 0.094(11) Uani 1 1 d . . . . .
H230 H 0.213498 -0.453612 -0.542410 0.113 Uiso 1 1 calc R U . . .
C202 C -0.1828(12) -0.1549(8) -0.1532(7) 0.066(5) Uani 1 1 d . U . . .
H202 H -0.172120 -0.141372 -0.132088 0.079 Uiso 1 1 calc R U . . .
C226 C 0.2773(12) -0.4320(9) -0.2839(9) 0.083(10) Uani 1 1 d . . . . .
H226 H 0.301341 -0.451209 -0.292049 0.100 Uiso 1 1 calc R U . . .
C228 C 0.1640(13) -0.2947(8) -0.1897(6) 0.060(7) Uani 1 1 d . . . . .
C224 C -0.0167(13) -0.3971(7) -0.0927(7) 0.064(5) Uani 1 1 d . U . . .
H224 H -0.011716 -0.396180 -0.067811 0.076 Uiso 1 1 calc R U . . .
C215 C 0.2013(16) -0.5540(11) -0.2568(10) 0.108(13) Uani 1 1 d . . . . .
H215 H 0.213823 -0.555214 -0.279496 0.129 Uiso 1 1 calc R U . . .
C239 C 0.2085(18) -0.5851(9) -0.2332(10) 0.101(12) Uani 1 1 d . . . . .
H239 H 0.229200 -0.606526 -0.239657 0.121 Uiso 1 1 calc R U . . .
C240 C 0.1870(16) -0.5838(10) -0.2037(9) 0.092(10) Uani 1 1 d . . . . .
H240 H 0.181880 -0.605663 -0.191185 0.110 Uiso 1 1 calc R U . . .
Cl1 Cl -0.3267(5) -0.0966(3) -0.5255(2) 0.100(3) Uani 1 1 d . . . . .
Cl2 Cl -0.2595(6) -0.1113(4) -0.5828(3) 0.137(4) Uani 1 1 d . . . . .
C241 C -0.250(2) -0.1093(11) -0.5376(11) 0.132(17) Uani 1 1 d . . . . .
H24A H -0.217410 -0.091070 -0.528696 0.159 Uiso 1 1 calc R U . . .
H24B H -0.236633 -0.133353 -0.527365 0.159 Uiso 1 1 calc R U . . .
Ag2 Ag -0.22675(7) -0.41189(4) -0.42061(5) 0.0153(3) Uani 0.6667 1 d . U P A 1
Cu5 Cu -0.2294(4) -0.4096(2) -0.4000(2) 0.0273(17) Uani 0.3333 1 d . U P A 2
Cu1 Cu -0.1112(6) -0.4219(3) -0.4169(4) 0.062(3) Uani 0.3333 1 d . U P A 2
Cu32 Cu -0.22687(13) -0.30156(7) -0.35816(6) 0.0578(7) Uani 0.6667 1 d . . P A 1
Ag3 Ag -0.0875(4) -0.4651(3) -0.3270(3) 0.084(3) Uani 0.3333 1 d . . P A 1

loop_
_atom_site_aniso_label
_atom_site_aniso_U_11
_atom_site_aniso_U_22
_atom_site_aniso_U_33
_atom_site_aniso_U_23
_atom_site_aniso_U_13
_atom_site_aniso_U_12
Se13 0.0215(8) 0.0247(9) 0.0292(9) -0.0026(7) 0.0066(7) -0.0014(7)
Se5 0.0224(9) 0.0254(9) 0.0305(9) 0.0009(8) 0.0046(7) -0.0056(7)
Se8 0.0258(9) 0.0300(10) 0.0371(10) 0.0068(8) 0.0034(8) -0.0015(7)
Se16 0.0267(9) 0.0331(11) 0.0353(10) 0.0003(8) 0.0061(8) 0.0020(8)
Se3 0.0301(9) 0.0267(10) 0.0272(9) 0.0020(8) 0.0037(7) -0.0054(7)
Se18 0.0211(8) 0.0294(10) 0.0301(9) 0.0009(8) 0.0040(7) -0.0027(7)
Se6 0.0256(9) 0.0228(9) 0.0378(10) -0.0011(8) 0.0083(7) -0.0027(7)
Se9 0.0206(9) 0.0387(11) 0.0375(10) 0.0050(9) 0.0049(7) 0.0031(7)
Se4 0.0199(8) 0.0310(10) 0.0279(9) -0.0010(8) 0.0045(7) -0.0012(7)
Se10 0.0282(9) 0.0259(10) 0.0335(10) -0.0037(8) 0.0001(7) -0.0005(7)
Se17 0.0236(9) 0.0288(10) 0.0384(10) 0.0002(8) 0.0105(8) -0.0017(7)
Se2 0.0275(9) 0.0282(10) 0.0314(10) -0.0004(8) 0.0038(7) -0.0067(7)
Se12 0.0206(9) 0.0295(10) 0.0441(11) -0.0051(8) 0.0058(8) -0.0001(7)
Se1 0.0356(10) 0.0279(10) 0.0345(10) 0.0019(8) 0.0109(8) 0.0022(8)
Se11 0.0284(9) 0.0266(10) 0.0375(10) 0.0034(8) 0.0089(8) 0.0041(7)
Se14 0.0283(10) 0.0317(10) 0.0372(11) 0.0017(8) 0.0104(8) -0.0010(8)
Se7 0.0344(10) 0.0301(10) 0.0367(10) 0.0033(8) 0.0127(8) 0.0063(8)
Ag24 0.0096(11) 0.0120(13) 0.0462(16) -0.0010(12) 0.0148(10) -0.0043(10)
Se15 0.0242(9) 0.0370(11) 0.0287(9) -0.0023(8) 0.0047(7) 0.0058(7)
Ag26 0.0223(10) 0.0302(11) 0.0498(15) -0.0004(10) 0.0058(9) -0.0004(7)
Ag22 0.0330(11) 0.0354(12) 0.0619(15) 0.0004(11) -0.0035(11) 0.0070(9)
Ag23 0.0117(10) 0.0227(12) 0.0336(13) 0.0065(10) 0.0039(9) 0.0013(8)
Cu24 0.0301(14) 0.0288(14) 0.0469(16) 0.0054(12) 0.0167(12) 0.0039(11)
Cu2 0.0265(13) 0.0333(15) 0.0323(14) -0.0044(12) 0.0030(11) 0.0021(11)
Cu26 0.0248(13) 0.0440(17) 0.0427(16) -0.0077(13) 0.0133(11) -0.0020(11)
Cu27 0.0375(14) 0.0285(14) 0.0299(14) 0.0024(11) 0.0033(11) 0.0006(11)
Cu28 0.0308(14) 0.0335(15) 0.0347(14) 0.0030(12) 0.0035(11) -0.0070(11)
Cu29 0.0291(14) 0.0300(14) 0.0323(14) -0.0030(11) 0.0025(11) -0.0031(10)
Ag1 0.0286(12) 0.0263(11) 0.0629(15) -0.0020(10) 0.0095(11) -0.0030(9)
Cu31 0.0293(13) 0.0313(14) 0.0272(13) -0.0071(11) 0.0134(10) 0.0045(10)
Ag32 0.0816(18) 0.0592(16) 0.0383(13) -0.0272(12) 0.0282(12) -0.0459(14)
Cu33 0.0245(13) 0.0409(16) 0.0365(15) 0.0014(12) 0.0052(11) -0.0018(11)
Cu34 0.0451(16) 0.0298(14) 0.0299(14) 0.0119(11) 0.0222(12) -0.0011(11)
Cu35 0.0281(14) 0.0404(16) 0.0375(15) -0.0053(12) 0.0046(11) -0.0054(11)
Ag36 0.0305(14) 0.0227(14) 0.0287(14) -0.0002(12) 0.0115(12) 0.0009(10)
Cu37 0.0326(14) 0.0395(16) 0.0377(15) 0.0069(13) 0.0077(12) 0.0060(12)
Cu38 0.0345(14) 0.0308(15) 0.0415(16) -0.0020(12) 0.0103(12) -0.0074(11)
Cu39 0.0301(14) 0.0443(17) 0.0340(14) -0.0102(12) 0.0126(11) -0.0078(12)
Cu40 0.0345(15) 0.0404(16) 0.0342(15) 0.0010(12) 0.0111(12) 0.0046(12)
Cu41 0.0350(15) 0.0411(17) 0.0560(19) 0.0199(14) 0.0174(13) 0.0106(12)
Cu42 0.0377(15) 0.0295(15) 0.0518(17) 0.0008(13) 0.0185(13) 0.0037(12)
Cu43 0.0310(14) 0.0382(15) 0.0318(14) 0.0045(12) 0.0017(11) 0.0055(11)
Cu44 0.0245(13) 0.0336(15) 0.0368(15) -0.0046(12) 0.0043(11) -0.0031(10)
Cu45 0.0320(15) 0.078(2) 0.0252(14) -0.0006(14) 0.0085(11) -0.0264(14)
Cu46 0.0338(14) 0.0339(15) 0.0341(14) 0.0030(12) 0.0025(11) -0.0058(11)
Cu47 0.0264(13) 0.0371(15) 0.0355(14) 0.0018(12) 0.0113(11) -0.0053(11)
Cu48 0.0461(17) 0.0367(16) 0.0427(16) -0.0015(13) 0.0166(13) -0.0031(13)
Cu49 0.0313(14) 0.0392(16) 0.0418(16) 0.0019(13) -0.0011(12) -0.0069(12)
Cu50 0.0358(16) 0.057(2) 0.0438(17) 0.0218(15) -0.0026(13) -0.0046(13)
Cu51 0.0373(15) 0.0365(16) 0.0406(16) 0.0005(13) 0.0142(12) 0.0041(12)
Ag52 0.0655(19) 0.054(2) 0.0434(16) -0.0016(17) -0.0081(13) 0.0115(18)
Ag53 0.0398(16) 0.0233(14) 0.0419(16) 0.0035(12) -0.0075(12) -0.0081(11)
Cu54 0.0372(17) 0.096(3) 0.0333(16) -0.0136(17) 0.0132(13) -0.0325(17)
Cu55 0.0508(19) 0.087(3) 0.0288(15) -0.0050(16) 0.0001(13) 0.0393(18)
Cu56 0.0554(17) 0.0234(14) 0.0278(14) -0.0024(11) 0.0071(12) -0.0014(12)
Cu57 0.0329(16) 0.0328(17) 0.113(3) 0.0126(18) 0.0280(18) 0.0019(13)
Cu58 0.0194(13) 0.0344(16) 0.071(2) 0.0090(14) 0.0039(13) 0.0002(11)
Cu59 0.0395(15) 0.0285(14) 0.0388(15) -0.0058(12) 0.0091(12) -0.0055(11)
Cu60 0.0388(17) 0.065(2) 0.0542(19) 0.0299(17) 0.0184(14) 0.0169(15)
Ag61 0.0312(16) 0.0375(18) 0.075(3) 0.0144(18) 0.0042(17) -0.0047(12)
Cu62 0.085(2) 0.0320(16) 0.0383(17) -0.0023(13) 0.0061(16) 0.0065(15)
Cu63 0.0363(15) 0.0563(19) 0.0323(15) 0.0030(14) 0.0016(12) 0.0051(13)
Cu64 0.045(3) 0.026(2) 0.0187(18) 0.0080(16) 0.0064(17) -0.0096(17)
P65 0.035(3) 0.037(3) 0.036(3) 0.004(2) 0.010(2) -0.005(2)
Ag67 0.0440(15) 0.0487(15) 0.0558(15) 0.0079(12) 0.0107(11) -0.0020(11)
P68 0.030(3) 0.059(3) 0.039(3) -0.003(2) 0.012(2) -0.009(2)
P69 0.049(3) 0.036(3) 0.037(3) -0.007(2) 0.015(2) -0.009(2)
Cu70 0.026(3) 0.033(3) 0.019(3) 0.013(2) -0.0004(19) 0.010(2)
Cu71 0.013(2) 0.012(2) 0.047(3) 0.000(2) 0.009(2) 0.0030(17)
Cu72 0.022(3) 0.026(3) 0.059(4) -0.004(3) -0.006(2) 0.001(2)
Cu 0.0125(18) 0.018(2) 0.085(4) 0.020(2) 0.0167(19) 0.0008(14)
P1 0.043(3) 0.028(3) 0.049(3) 0.000(2) 0.017(2) -0.003(2)
P2 0.032(3) 0.051(3) 0.042(3) 0.013(2) 0.003(2) 0.010(2)
P4 0.038(3) 0.042(3) 0.036(3) 0.004(2) 0.000(2) 0.005(2)
Ag7 0.038(3) 0.018(2) 0.105(5) 0.005(3) -0.019(3) 0.002(2)
Cu4 0.0158(16) 0.0200(16) 0.0228(16) 0.0034(12) 0.0060(11) -0.0037(11)
Cu6 0.0092(16) 0.0122(16) 0.0120(16) -0.0021(12) 0.0001(12) 0.0027(12)
Cu25 0.0520(19) 0.056(2) 0.054(2) -0.0027(12) 0.0120(12) 0.0020(12)
O5 0.025(6) 0.032(7) 0.038(7) -0.002(6) 0.006(5) -0.007(5)
O6 0.033(7) 0.038(8) 0.042(8) 0.010(6) 0.008(6) 0.019(6)
O8 0.022(6) 0.031(7) 0.043(7) -0.014(6) 0.018(5) 0.003(5)
O10 0.033(7) 0.046(8) 0.029(7) 0.001(6) 0.005(5) 0.003(6)
O14 0.026(7) 0.056(9) 0.039(7) 0.025(7) 0.012(5) -0.004(6)
O25 0.047(8) 0.027(7) 0.025(7) 0.001(5) -0.001(5) -0.009(5)
O27 0.019(6) 0.048(8) 0.036(7) 0.000(6) 0.005(5) 0.001(5)
O34 0.039(7) 0.026(7) 0.060(9) -0.002(6) 0.017(6) -0.001(6)
O37 0.062(9) 0.031(7) 0.033(8) -0.008(6) 0.006(6) -0.016(6)
O42 0.048(8) 0.044(8) 0.023(6) 0.002(6) 0.009(6) -0.011(6)
O43 0.014(6) 0.058(9) 0.046(8) 0.006(7) 0.014(5) 0.009(5)
C44 0.019(8) 0.030(10) 0.040(11) 0.014(8) -0.001(8) 0.000(7)
C46 0.024(9) 0.020(9) 0.028(9) 0.010(7) 0.000(7) 0.000(6)
O47 0.048(8) 0.030(7) 0.045(8) -0.003(6) 0.001(6) 0.018(6)
Cu8 0.021(4) 0.014(4) 0.081(7) 0.002(4) -0.003(4) -0.005(3)
F11 0.066(8) 0.042(7) 0.060(8) 0.027(6) 0.026(6) -0.001(6)
O92 0.021(6) 0.042(8) 0.045(8) -0.007(6) 0.000(5) 0.000(5)
F7 0.045(7) 0.051(8) 0.067(8) 0.004(6) 0.008(6) -0.030(6)
F8 0.030(6) 0.078(9) 0.061(8) -0.003(7) 0.007(5) -0.007(6)
F4 0.026(6) 0.062(8) 0.077(9) -0.016(7) 0.000(6) 0.005(5)
F3 0.050(7) 0.055(8) 0.064(8) 0.009(6) 0.007(6) -0.024(6)
F6 0.037(6) 0.045(7) 0.078(9) -0.006(6) -0.002(6) -0.019(5)
F2 0.079(9) 0.043(7) 0.038(6) 0.014(5) 0.001(6) -0.020(6)
O87 0.037(8) 0.042(8) 0.049(8) -0.011(7) 0.014(6) -0.018(6)
F12 0.057(8) 0.045(7) 0.053(7) 0.015(6) 0.012(6) 0.008(6)
O90 0.034(7) 0.046(8) 0.029(7) -0.001(6) 0.004(5) 0.001(6)
F9 0.034(6) 0.115(12) 0.033(6) -0.026(7) 0.008(5) -0.035(7)
F1 0.088(11) 0.055(9) 0.070(9) 0.012(7) 0.024(8) 0.023(8)
O93 0.024(6) 0.047(7) 0.030(6) 0.011(5) 0.004(5) -0.005(5)
F5 0.045(7) 0.081(10) 0.058(8) -0.026(7) 0.005(6) -0.016(6)
O85 0.047(8) 0.044(8) 0.042(8) 0.012(7) -0.006(6) 0.008(6)
O86 0.045(8) 0.050(9) 0.031(7) 0.009(6) 0.022(6) 0.002(6)
O91 0.019(6) 0.039(8) 0.046(8) -0.004(6) 0.005(5) -0.003(5)
O88 0.043(8) 0.052(10) 0.048(9) 0.013(7) -0.007(7) 0.009(7)
C72 0.020(9) 0.026(10) 0.047(11) -0.001(8) 0.005(8) 0.007(7)
O52 0.032(7) 0.041(8) 0.049(8) -0.002(6) 0.013(6) -0.004(6)
O94 0.024(6) 0.049(7) 0.037(6) 0.009(6) 0.005(5) -0.009(5)
F10 0.128(12) 0.064(8) 0.015(5) 0.005(5) 0.016(6) 0.016(8)
C62 0.036(10) 0.034(11) 0.038(11) 0.003(9) 0.007(8) 0.010(8)
C77 0.067(16) 0.051(15) 0.044(13) -0.015(11) 0.015(11) -0.015(11)
C73 0.016(8) 0.041(12) 0.038(10) 0.001(9) 0.003(7) 0.003(8)
C78 0.077(16) 0.041(13) 0.050(13) 0.023(11) 0.006(12) -0.012(11)
C218 0.024(12) 0.08(2) 0.16(3) 0.02(2) 0.008(15) 0.002(11)
C219 0.043(16) 0.13(3) 0.14(3) -0.02(3) 0.020(18) 0.000(18)
C220 0.09(2) 0.14(3) 0.041(15) 0.028(18) -0.002(14) -0.05(2)
C221 0.08(2) 0.11(2) 0.046(14) 0.039(15) 0.003(13) -0.032(17)
C222 0.081(17) 0.034(12) 0.052(14) -0.007(10) -0.002(12) 0.003(11)
C80 0.026(7) 0.062(9) 0.053(8) 0.000(8) 0.010(7) 0.000(7)
C70 0.044(11) 0.037(11) 0.026(9) 0.012(8) 0.010(8) -0.004(8)
O89 0.040(8) 0.045(8) 0.052(9) 0.017(7) 0.011(7) -0.004(6)
C74 0.041(11) 0.060(14) 0.016(9) 0.006(9) 0.010(8) -0.021(9)
O84 0.035(7) 0.028(7) 0.058(9) -0.008(6) 0.017(6) -0.009(5)
C76 0.025(9) 0.036(11) 0.047(11) 0.001(9) 0.008(8) -0.011(8)
C79 0.039(8) 0.053(9) 0.039(8) -0.007(7) 0.019(7) 0.000(7)
C75 0.022(8) 0.060(10) 0.042(9) -0.004(8) 0.004(7) 0.006(7)
C71 0.047(12) 0.040(11) 0.024(9) -0.002(8) 0.010(8) -0.011(9)
F14 0.045(7) 0.031(7) 0.097(10) -0.005(7) 0.013(7) 0.011(5)
F17 0.055(8) 0.048(8) 0.100(11) 0.016(8) 0.023(7) 0.024(6)
F18 0.027(7) 0.062(9) 0.140(15) -0.022(9) 0.009(8) 0.015(6)
F16 0.056(8) 0.049(8) 0.120(13) 0.026(8) 0.045(8) 0.032(6)
F15 0.036(7) 0.051(8) 0.110(11) -0.003(7) 0.045(7) 0.000(6)
F13 0.084(10) 0.060(9) 0.072(10) -0.021(7) 0.040(8) 0.015(7)
F21 0.063(9) 0.097(12) 0.080(10) -0.014(9) 0.026(8) 0.041(8)
C86 0.031(7) 0.054(9) 0.032(7) -0.001(7) 0.004(6) 0.004(7)
C111 0.036(10) 0.018(9) 0.041(10) -0.016(8) 0.017(8) -0.004(7)
C127 0.048(12) 0.053(13) 0.017(9) 0.010(9) -0.005(8) -0.003(9)
C98 0.019(8) 0.025(9) 0.044(10) 0.000(8) 0.011(7) 0.000(7)
F19 0.057(9) 0.072(10) 0.119(14) 0.058(10) 0.021(9) 0.011(7)
C108 0.048(8) 0.038(8) 0.044(8) 0.019(7) 0.013(7) 0.013(7)
C121 0.019(6) 0.041(8) 0.036(7) -0.008(6) 0.014(6) -0.010(6)
C94 0.035(7) 0.038(8) 0.030(7) -0.013(6) 0.008(6) 0.001(6)
C114 0.029(7) 0.048(8) 0.049(8) -0.004(7) 0.014(7) -0.005(7)
C103 0.029(7) 0.026(7) 0.050(8) -0.004(7) 0.005(6) -0.003(6)
C93 0.040(8) 0.043(8) 0.034(7) -0.004(7) 0.009(6) -0.004(7)
C104 0.038(8) 0.025(7) 0.057(8) 0.002(7) 0.012(7) 0.000(6)
C85 0.032(7) 0.051(8) 0.017(6) 0.012(6) 0.004(6) -0.001(6)
C122 0.033(7) 0.054(9) 0.027(7) 0.003(7) 0.004(6) -0.006(7)
C109 0.064(9) 0.046(8) 0.043(8) 0.015(8) 0.013(7) 0.017(8)
C123 0.033(7) 0.052(8) 0.035(7) -0.009(7) 0.015(6) -0.010(7)
C90 0.035(7) 0.043(8) 0.030(7) 0.007(6) 0.010(6) -0.010(6)
C82 0.037(7) 0.013(7) 0.053(8) -0.001(6) 0.006(7) -0.001(6)
C100 0.023(9) 0.055(13) 0.060(14) 0.014(11) 0.010(9) 0.001(9)
C88 0.036(7) 0.036(7) 0.021(6) -0.001(6) 0.016(6) -0.009(6)
C112 0.058(13) 0.056(13) 0.010(8) 0.000(8) -0.002(8) 0.013(10)
C89 0.028(7) 0.039(8) 0.025(7) -0.007(6) 0.011(6) -0.009(6)
C118 0.033(8) 0.055(9) 0.052(8) -0.013(8) 0.020(7) -0.002(7)
C115 0.037(8) 0.059(9) 0.056(9) -0.005(8) 0.005(7) -0.015(7)
C124 0.033(10) 0.092(17) 0.015(8) 0.010(10) 0.016(7) 0.019(10)
F20 0.058(9) 0.055(9) 0.117(13) 0.024(9) 0.014(8) -0.010(7)
C126 0.060(17) 0.14(3) 0.039(13) 0.025(16) 0.008(12) 0.049(17)
C102 0.041(8) 0.027(7) 0.051(8) -0.009(7) 0.002(7) -0.006(6)
C83 0.038(7) 0.022(7) 0.058(9) 0.004(7) 0.017(7) 0.001(6)
C97 0.042(11) 0.058(13) 0.012(8) 0.008(8) 0.008(7) -0.004(9)
C96 0.015(8) 0.035(10) 0.038(10) -0.002(8) 0.011(7) -0.010(7)
C110 0.041(12) 0.048(13) 0.073(16) 0.000(12) 0.026(11) -0.004(10)
C119 0.043(11) 0.018(9) 0.065(14) 0.000(9) 0.029(10) 0.001(8)
C113 0.066(9) 0.036(8) 0.054(9) 0.001(7) 0.028(8) -0.002(7)
C128 0.037(8) 0.044(8) 0.037(8) 0.005(7) -0.004(7) 0.019(7)
C105 0.043(8) 0.029(8) 0.060(9) 0.016(7) 0.023(7) 0.004(7)
C87 0.032(7) 0.058(9) 0.052(8) 0.007(8) 0.006(7) -0.008(7)
C117 0.025(7) 0.036(8) 0.050(8) -0.003(7) 0.014(6) -0.001(6)
C91 0.047(8) 0.025(7) 0.028(7) 0.006(6) 0.012(6) -0.011(6)
C99 0.047(12) 0.027(10) 0.053(12) 0.020(9) 0.004(10) -0.009(8)
C130 0.040(11) 0.070(15) 0.019(9) 0.011(9) 0.014(8) 0.008(10)
C120 0.024(9) 0.025(10) 0.072(14) 0.010(9) 0.008(9) 0.014(7)
C95 0.026(7) 0.048(8) 0.036(7) -0.016(7) 0.006(6) -0.016(6)
C125 0.054(15) 0.060(16) 0.080(19) -0.014(14) 0.021(13) 0.016(12)
C1 0.036(13) 0.071(17) 0.054(14) 0.005(12) 0.007(10) 0.018(11)
C2 0.071(18) 0.09(2) 0.044(14) 0.021(14) -0.009(12) -0.013(16)
C116 0.026(7) 0.044(8) 0.048(8) -0.008(7) 0.019(6) -0.004(6)
C106 0.062(15) 0.050(13) 0.040(11) 0.011(10) 0.039(11) 0.029(11)
C84 0.057(9) 0.030(8) 0.063(9) -0.001(7) 0.011(8) -0.002(7)
C107 0.055(9) 0.035(8) 0.048(8) 0.020(7) 0.019(7) 0.003(7)
C129 0.019(8) 0.030(10) 0.046(11) 0.004(8) 0.009(7) -0.006(7)
C92 0.048(8) 0.035(7) 0.030(7) -0.007(6) 0.024(6) -0.013(6)
C101 0.080(18) 0.048(14) 0.050(14) 0.000(11) 0.015(12) 0.001(12)
C81 0.017(6) 0.049(7) 0.041(7) 0.008(6) 0.012(6) 0.003(6)
F22 0.020(6) 0.077(9) 0.074(9) -0.009(7) -0.005(5) -0.007(5)
C131 0.052(9) 0.035(8) 0.039(8) 0.020(7) 0.018(7) -0.010(7)
F27 0.074(11) 0.059(10) 0.173(18) 0.001(11) 0.078(12) 0.016(8)
F24 0.051(8) 0.049(9) 0.194(17) -0.028(10) -0.036(10) -0.016(6)
F23 0.049(8) 0.170(18) 0.052(9) -0.063(10) 0.014(7) -0.023(9)
C170 0.043(8) 0.050(9) 0.065(9) -0.009(8) 0.030(8) 0.002(7)
C140 0.029(8) 0.071(10) 0.058(9) 0.004(8) 0.005(7) -0.003(7)
C150 0.043(11) 0.043(12) 0.026(9) -0.010(8) 0.000(8) -0.013(9)
C165 0.055(13) 0.050(13) 0.044(12) -0.008(10) 0.005(10) -0.026(11)
C182 0.062(9) 0.030(8) 0.034(8) -0.012(7) 0.009(7) -0.016(7)
C144 0.040(8) 0.052(9) 0.043(8) 0.002(8) -0.012(7) 0.002(7)
C175 0.033(7) 0.051(9) 0.046(8) -0.018(7) 0.006(7) -0.015(7)
C174 0.045(8) 0.050(9) 0.042(8) -0.014(7) 0.022(7) 0.003(7)
C180 0.067(9) 0.031(8) 0.064(9) -0.001(8) 0.011(8) -0.001(7)
C145 0.046(8) 0.027(7) 0.050(8) 0.000(7) 0.024(7) -0.006(6)
C166 0.071(10) 0.037(8) 0.042(8) -0.005(7) 0.016(7) -0.011(8)
F26 0.112(13) 0.083(11) 0.060(10) 0.001(8) 0.032(9) 0.044(10)
C161 0.051(9) 0.070(10) 0.034(8) 0.014(8) 0.005(7) -0.008(8)
C185 0.041(12) 0.068(16) 0.035(11) -0.008(11) -0.010(9) -0.007(10)
C141 0.036(8) 0.069(10) 0.065(9) -0.007(8) 0.017(7) -0.005(8)
C173 0.14(3) 0.12(3) 0.031(13) -0.021(17) 0.018(16) 0.01(2)
C151 0.034(10) 0.032(10) 0.053(12) -0.002(9) 0.024(9) 0.017(8)
C152 0.066(15) 0.041(12) 0.034(11) -0.005(9) 0.008(10) -0.004(10)
C143 0.037(8) 0.048(9) 0.037(8) 0.004(7) -0.003(7) 0.010(7)
C155 0.054(8) 0.026(7) 0.044(8) 0.000(7) 0.017(7) -0.002(7)
C162 0.041(12) 0.049(13) 0.050(13) 0.006(11) 0.005(10) 0.003(9)
C142 0.037(8) 0.048(9) 0.050(8) 0.005(7) 0.006(7) 0.020(7)
C158 0.034(7) 0.054(9) 0.050(8) 0.010(7) 0.010(7) -0.009(7)
C135 0.074(17) 0.067(17) 0.066(16) -0.035(14) 0.041(14) -0.029(13)
C183 0.058(9) 0.027(7) 0.042(8) -0.010(7) 0.020(7) -0.002(7)
C177 0.048(14) 0.12(2) 0.027(11) -0.034(13) 0.005(10) 0.019(14)
C184 0.046(13) 0.033(12) 0.085(18) 0.013(11) -0.009(12) 0.024(10)
C133 0.032(11) 0.061(15) 0.076(17) -0.014(13) 0.022(11) -0.014(10)
C189 0.025(9) 0.022(10) 0.058(13) 0.012(9) 0.006(9) 0.001(7)
C164 0.086(19) 0.038(13) 0.064(17) 0.018(12) -0.007(14) 0.010(12)
C139 0.050(8) 0.036(7) 0.019(6) -0.004(6) 0.021(6) -0.001(6)
C176 0.022(7) 0.054(9) 0.062(9) -0.010(8) 0.011(7) 0.004(7)
C160 0.048(13) 0.085(18) 0.026(10) 0.002(11) -0.006(9) 0.031(12)
C167 0.079(10) 0.043(9) 0.041(8) -0.018(7) 0.022(8) -0.015(8)
C159 0.021(9) 0.049(12) 0.029(9) 0.006(8) 0.013(7) -0.006(8)
C136 0.022(10) 0.089(18) 0.048(13) -0.012(12) 0.006(9) -0.009(10)
C138 0.091(12) 0.086(12) 0.043(9) 0.012(9) 0.015(9) -0.003(10)
C231 0.097(12) 0.091(12) 0.045(9) 0.017(9) 0.008(9) -0.007(10)
C232 0.109(13) 0.096(13) 0.055(10) 0.024(10) 0.010(10) -0.004(11)
C238 0.110(13) 0.105(13) 0.070(10) 0.027(11) 0.017(10) 0.006(11)
C237 0.105(13) 0.104(13) 0.067(10) 0.024(10) 0.027(10) 0.018(11)
C236 0.095(12) 0.097(13) 0.053(10) 0.016(10) 0.020(9) 0.020(10)
C154 0.029(9) 0.037(11) 0.027(10) 0.015(9) 0.004(7) -0.005(7)
C171 0.055(9) 0.069(10) 0.067(9) -0.013(8) 0.034(8) 0.001(8)
C153 0.036(11) 0.043(12) 0.064(14) 0.005(11) 0.025(10) -0.022(9)
C147 0.041(8) 0.027(7) 0.060(9) -0.013(7) -0.005(7) -0.013(6)
C186 0.090(18) 0.068(17) 0.022(10) 0.008(11) 0.020(11) 0.004(14)
C169 0.081(10) 0.048(9) 0.033(8) 0.001(7) 0.006(8) -0.011(8)
C134 0.040(11) 0.037(11) 0.047(12) -0.007(9) 0.012(9) 0.003(8)
C132 0.049(8) 0.035(8) 0.046(8) 0.007(7) 0.012(7) -0.008(7)
C146 0.047(8) 0.029(8) 0.064(9) -0.006(7) 0.013(7) -0.007(7)
C172 0.10(2) 0.082(19) 0.028(11) -0.035(12) 0.031(12) -0.029(16)
C156 0.058(9) 0.021(7) 0.041(8) -0.007(7) 0.011(7) -0.002(6)
C148 0.038(11) 0.041(12) 0.053(13) -0.022(10) -0.015(9) 0.008(9)
C137 0.064(17) 0.09(2) 0.10(2) -0.046(18) 0.057(16) -0.029(15)
C181 0.071(9) 0.033(8) 0.054(9) -0.011(7) 0.021(8) -0.001(7)
C157 0.058(9) 0.032(8) 0.042(8) -0.003(7) 0.023(7) -0.010(7)
C163 0.060(14) 0.057(15) 0.040(12) -0.011(11) 0.003(10) 0.025(11)
C187 0.057(13) 0.032(10) 0.025(9) 0.013(8) -0.003(8) -0.015(9)
C179 0.056(8) 0.020(7) 0.053(8) 0.004(7) 0.013(7) 0.001(7)
C168 0.089(11) 0.054(9) 0.039(8) -0.016(8) 0.023(8) -0.011(9)
F25 0.117(14) 0.116(15) 0.054(10) 0.037(9) 0.020(9) 0.002(11)
C178 0.047(12) 0.070(16) 0.029(10) -0.003(10) 0.007(9) 0.017(11)
C149 0.047(11) 0.037(11) 0.032(10) 0.013(9) 0.007(8) -0.001(9)
C188 0.045(12) 0.056(14) 0.038(11) 0.020(10) 0.014(9) 0.014(10)
C190 0.062(15) 0.089(19) 0.020(10) -0.006(11) 0.020(9) -0.003(13)
F30 0.082(10) 0.047(8) 0.070(9) 0.014(7) 0.032(8) 0.027(7)
F28 0.051(8) 0.050(8) 0.073(9) 0.009(7) 0.014(7) 0.008(6)
F29 0.089(11) 0.075(10) 0.048(8) 0.003(7) 0.018(7) 0.038(8)
C22 0.057(9) 0.036(8) 0.087(10) 0.019(8) 0.034(8) 0.005(7)
C192 0.069(9) 0.039(8) 0.057(9) -0.007(8) 0.003(8) -0.005(8)
C34 0.024(7) 0.062(9) 0.060(9) 0.003(8) 0.001(7) 0.003(7)
C24 0.048(9) 0.058(9) 0.045(8) -0.005(8) 0.011(7) -0.012(7)
C25 0.042(11) 0.065(14) 0.023(9) 0.011(9) 0.018(8) -0.012(10)
C65 0.063(9) 0.032(8) 0.057(9) 0.000(7) 0.019(8) -0.006(7)
C27 0.031(10) 0.042(12) 0.064(14) 0.030(11) 0.000(10) 0.011(9)
C29 0.045(11) 0.049(12) 0.022(9) -0.018(8) 0.008(8) -0.015(9)
C30 0.059(14) 0.036(12) 0.057(14) 0.023(10) 0.011(11) 0.011(10)
C53 0.055(9) 0.073(10) 0.053(9) 0.006(8) 0.031(8) 0.000(8)
C32 0.055(13) 0.030(11) 0.046(12) 0.000(9) 0.003(10) 0.014(9)
C36 0.026(7) 0.058(9) 0.063(9) -0.003(8) 0.019(7) 0.001(7)
C57 0.059(9) 0.027(8) 0.057(9) 0.006(7) 0.015(8) -0.006(7)
C37 0.058(14) 0.028(11) 0.085(18) 0.026(12) 0.022(13) 0.005(10)
C193 0.13(3) 0.062(18) 0.058(17) 0.019(14) -0.022(17) 0.024(18)
C39 0.046(12) 0.033(11) 0.061(14) -0.009(10) -0.006(10) 0.000(9)
C40 0.063(14) 0.068(16) 0.028(10) 0.011(10) 0.007(10) 0.028(12)
C42 0.047(13) 0.067(16) 0.053(14) -0.005(12) -0.009(11) 0.006(11)
C43 0.032(10) 0.055(13) 0.044(12) 0.013(10) -0.020(9) -0.001(9)
C38 0.046(8) 0.054(9) 0.043(8) -0.006(7) 0.013(7) -0.025(7)
C45 0.020(7) 0.064(9) 0.025(7) 0.010(7) -0.002(6) -0.002(6)
C5 0.040(12) 0.036(13) 0.10(2) -0.010(13) -0.001(12) 0.008(9)
C47 0.063(9) 0.059(9) 0.027(7) -0.007(7) -0.002(7) -0.009(8)
C48 0.017(7) 0.063(9) 0.054(8) 0.011(8) -0.002(6) -0.002(7)
C49 0.044(8) 0.036(8) 0.080(10) 0.010(8) 0.038(8) 0.014(7)
C50 0.039(13) 0.046(14) 0.13(3) 0.037(16) 0.024(14) 0.007(10)
C51 0.063(9) 0.036(8) 0.072(10) 0.022(8) 0.026(8) 0.008(7)
C54 0.045(8) 0.061(9) 0.039(8) -0.007(7) 0.014(7) -0.012(7)
C55 0.14(3) 0.09(2) 0.07(2) 0.004(17) 0.02(2) -0.09(2)
C56 0.060(15) 0.037(12) 0.065(16) 0.015(11) 0.013(12) -0.016(10)
C59 0.055(9) 0.065(10) 0.041(8) -0.009(8) 0.007(7) -0.026(8)
C60 0.048(13) 0.045(14) 0.073(16) -0.012(12) 0.026(12) -0.027(11)
C61 0.043(8) 0.056(9) 0.079(10) -0.014(8) 0.022(8) 0.005(7)
C11 0.081(17) 0.068(16) 0.025(10) 0.004(10) -0.011(10) -0.032(13)
C63 0.036(8) 0.052(9) 0.070(9) -0.011(8) 0.016(7) -0.004(7)
C64 0.073(10) 0.049(9) 0.052(9) 0.019(8) 0.007(8) 0.004(8)
C66 0.057(9) 0.065(10) 0.032(8) -0.013(8) 0.006(7) -0.021(8)
C67 0.065(9) 0.048(9) 0.070(10) 0.002(8) 0.033(8) -0.001(8)
C195 0.053(9) 0.071(10) 0.041(8) -0.002(8) 0.003(7) -0.017(8)
C69 0.050(9) 0.065(10) 0.057(9) 0.006(8) -0.005(8) 0.003(8)
C8 0.045(12) 0.074(16) 0.040(12) 0.009(11) 0.001(10) -0.003(11)
C194 0.033(11) 0.061(15) 0.062(15) 0.013(12) 0.016(10) 0.009(10)
C20 0.077(10) 0.041(9) 0.047(8) 0.005(7) 0.021(8) 0.002(8)
C12 0.044(12) 0.043(12) 0.056(13) -0.004(10) 0.025(10) 0.013(9)
C14 0.057(15) 0.09(2) 0.071(17) 0.024(15) 0.007(13) -0.047(15)
C15 0.062(17) 0.11(2) 0.069(18) 0.038(17) 0.016(14) 0.020(16)
C28 0.023(7) 0.048(9) 0.058(9) -0.008(8) 0.007(7) 0.004(6)
C13 0.099(11) 0.059(10) 0.033(8) -0.018(8) 0.008(8) -0.013(9)
C17 0.066(10) 0.046(9) 0.053(9) 0.010(8) 0.010(8) -0.008(8)
C31 0.047(8) 0.047(9) 0.075(10) -0.012(8) 0.028(8) -0.007(7)
C4 0.058(9) 0.035(8) 0.059(9) -0.006(7) 0.015(8) 0.005(7)
C6 0.071(10) 0.047(9) 0.054(9) -0.004(7) 0.041(8) -0.008(8)
C26 0.043(13) 0.029(11) 0.082(17) -0.007(11) 0.020(11) 0.014(9)
C35 0.053(9) 0.049(9) 0.050(8) -0.002(8) 0.005(7) -0.011(8)
C16 0.055(14) 0.081(18) 0.031(11) -0.012(11) 0.001(10) -0.022(12)
C58 0.041(8) 0.066(9) 0.041(8) -0.004(8) 0.020(7) -0.008(7)
C19 0.086(10) 0.042(9) 0.043(8) -0.003(8) 0.009(8) -0.004(8)
C7 0.011(9) 0.13(2) 0.057(14) 0.009(15) -0.005(9) -0.005(12)
C9 0.076(10) 0.051(9) 0.058(9) -0.004(8) 0.037(8) -0.008(8)
C52 0.048(8) 0.054(9) 0.070(10) -0.010(8) 0.026(8) -0.002(7)
C68 0.070(9) 0.032(8) 0.061(9) -0.008(7) 0.021(8) -0.001(7)
C3 0.065(9) 0.023(7) 0.043(8) -0.007(7) 0.008(7) -0.017(7)
C191 0.045(8) 0.062(10) 0.050(9) 0.001(8) 0.007(7) -0.009(7)
C41 0.052(9) 0.066(10) 0.036(8) -0.012(8) 0.004(7) -0.024(8)
C18 0.078(10) 0.053(9) 0.040(8) 0.004(8) 0.011(8) -0.014(8)
C21 0.054(9) 0.075(10) 0.041(8) -0.015(8) 0.020(7) -0.024(8)
C23 0.086(19) 0.11(2) 0.024(11) -0.015(13) 0.015(12) -0.036(17)
C10 0.057(9) 0.075(10) 0.028(7) 0.012(8) 0.014(7) -0.012(8)
C33 0.029(8) 0.067(10) 0.064(9) -0.004(8) 0.018(7) 0.016(7)
F34 0.090(10) 0.033(7) 0.068(9) 0.020(6) 0.024(8) 0.005(6)
F36 0.066(8) 0.048(8) 0.066(8) 0.012(6) 0.016(7) -0.034(6)
F31 0.038(7) 0.080(10) 0.079(10) -0.021(8) -0.019(7) -0.013(7)
F35 0.158(17) 0.041(8) 0.054(9) 0.015(7) 0.011(9) -0.004(9)
F33 0.057(10) 0.105(15) 0.146(18) -0.059(13) 0.003(10) -0.012(9)
C206 0.063(9) 0.085(11) 0.044(8) 0.022(9) 0.010(8) -0.003(9)
C209 0.019(7) 0.069(9) 0.037(8) 0.012(7) -0.011(6) -0.004(7)
F32 0.090(12) 0.22(2) 0.079(12) -0.031(13) -0.022(9) -0.056(13)
C196 0.068(10) 0.056(9) 0.072(10) 0.003(8) 0.028(9) -0.002(8)
C207 0.053(9) 0.075(10) 0.041(8) 0.022(8) 0.004(7) -0.002(8)
C227 0.047(14) 0.09(2) 0.065(16) 0.009(14) -0.010(12) 0.041(13)
C199 0.056(14) 0.074(17) 0.033(11) 0.005(11) 0.013(10) 0.008(12)
C233 0.051(12) 0.048(13) 0.033(11) 0.013(10) -0.006(9) -0.010(10)
C203 0.062(9) 0.029(8) 0.045(8) -0.001(7) 0.009(7) -0.006(7)
C197 0.061(9) 0.052(9) 0.067(10) -0.003(8) 0.040(8) -0.010(8)
C208 0.040(8) 0.069(9) 0.039(8) -0.010(7) 0.022(7) -0.018(7)
C216 0.037(11) 0.050(13) 0.055(14) 0.004(11) -0.012(10) 0.020(9)
C214 0.09(2) 0.09(2) 0.032(12) -0.007(13) -0.010(12) 0.045(16)
C210 0.044(8) 0.054(9) 0.057(9) 0.004(8) -0.004(7) 0.010(7)
C211 0.095(11) 0.054(9) 0.043(8) -0.010(8) 0.005(8) -0.009(9)
C204 0.058(9) 0.084(11) 0.038(8) 0.009(9) 0.015(7) -0.017(9)
C200 0.038(12) 0.019(11) 0.14(2) -0.005(13) 0.001(13) 0.014(9)
C213 0.064(9) 0.040(8) 0.069(10) 0.010(8) 0.029(8) 0.007(7)
C234 0.064(16) 0.079(19) 0.060(16) -0.015(14) -0.010(13) 0.031(14)
C235 0.050(8) 0.065(10) 0.051(8) 0.007(8) 0.032(7) -0.016(8)
C223 0.071(9) 0.054(9) 0.049(9) 0.013(8) 0.031(8) 0.006(8)
C225 0.069(19) 0.11(3) 0.068(18) 0.041(17) 0.027(15) 0.014(18)
C201 0.043(8) 0.066(10) 0.064(9) -0.011(8) 0.035(8) 0.006(8)
C229 0.035(8) 0.068(9) 0.064(9) -0.008(8) 0.019(7) 0.015(7)
C212 0.062(9) 0.043(9) 0.081(10) -0.003(8) 0.036(8) 0.022(7)
C205 0.066(10) 0.087(11) 0.037(8) 0.022(9) 0.016(8) -0.013(9)
C217 0.09(2) 0.069(19) 0.08(2) -0.026(16) 0.048(17) 0.002(15)
C198 0.049(8) 0.061(9) 0.045(8) -0.005(8) 0.001(7) -0.019(8)
C230 0.063(18) 0.10(2) 0.13(3) -0.06(2) 0.020(18) 0.004(16)
C202 0.060(9) 0.086(11) 0.058(9) -0.002(9) 0.033(8) 0.002(9)
C226 0.038(14) 0.08(2) 0.13(3) 0.04(2) 0.021(15) -0.005(13)
C228 0.069(17) 0.073(19) 0.040(13) -0.032(12) 0.012(11) -0.004(14)
C224 0.085(10) 0.057(9) 0.053(9) 0.020(8) 0.023(8) 0.010(9)
C215 0.08(2) 0.15(4) 0.10(3) 0.03(2) 0.02(2) 0.05(2)
C239 0.11(3) 0.07(2) 0.11(3) -0.05(2) -0.02(2) 0.021(19)
C240 0.09(2) 0.10(3) 0.08(2) 0.00(2) 0.004(18) 0.029(19)
Cl1 0.121(7) 0.093(6) 0.093(6) 0.010(5) 0.035(5) 0.032(5)
Cl2 0.140(9) 0.166(11) 0.116(8) -0.006(7) 0.060(7) -0.003(8)
C241 0.17(4) 0.11(3) 0.13(3) 0.07(3) 0.09(3) 0.01(3)
Ag2 0.0134(7) 0.0167(7) 0.0159(7) -0.0001(6) 0.0030(6) -0.0022(5)
Cu5 0.025(2) 0.029(2) 0.029(2) -0.0001(12) 0.0036(12) -0.0042(12)
Cu1 0.061(3) 0.061(3) 0.064(3) 0.0007(13) 0.0092(13) -0.0001(13)
Cu32 0.0816(18) 0.0592(16) 0.0383(13) -0.0272(12) 0.0282(12) -0.0459(14)
Ag3 0.079(5) 0.100(7) 0.073(5) 0.031(6) 0.009(4) 0.047(6)

loop_
_atom_type_symbol
_atom_type_description
_atom_type_scat_dispersion_real
_atom_type_scat_dispersion_imag
_atom_type_scat_source
C C 0.0181 0.0091 'International Tables Vol C Tables 4.2.6.8 and 6.1.1.4'
H H 0.0000 0.0000 'International Tables Vol C Tables 4.2.6.8 and 6.1.1.4'
Ag Ag 0.1306 4.2820 'International Tables Vol C Tables 4.2.6.8 and 6.1.1.4'
Cl Cl 0.3639 0.7018 'International Tables Vol C Tables 4.2.6.8 and 6.1.1.4'
Cu Cu -1.9646 0.5888 'International Tables Vol C Tables 4.2.6.8 and 6.1.1.4'
F F 0.0727 0.0534 'International Tables Vol C Tables 4.2.6.8 and 6.1.1.4'
O O 0.0492 0.0322 'International Tables Vol C Tables 4.2.6.8 and 6.1.1.4'
P P 0.2955 0.4335 'International Tables Vol C Tables 4.2.6.8 and 6.1.1.4'
Se Se -0.7943 1.1372 'International Tables Vol C Tables 4.2.6.8 and 6.1.1.4'

loop_
_geom_angle_atom_site_label_1
_geom_angle_atom_site_label_2
_geom_angle_atom_site_label_3
_geom_angle
_geom_angle_site_symmetry_1
_geom_angle_site_symmetry_3
_geom_angle_publ_flag
Cu26 Se13 Cu39 78.36(10) . . ?
Cu46 Se13 Cu26 137.37(11) . . ?
Cu46 Se13 Cu39 72.13(10) . . ?
Cu57 Se13 Cu26 117.55(12) . . ?
Cu57 Se13 Cu39 125.67(13) . . ?
Cu57 Se13 Cu46 62.06(10) . . ?
Cu57 Se13 Cu 60.17(12) . . ?
Cu Se13 Cu26 59.43(11) . . ?
Cu Se13 Cu39 123.35(15) . . ?
Cu Se13 Cu46 114.51(13) . . ?
C121 Se13 Cu26 108.5(6) . . ?
C121 Se13 Cu39 113.4(5) . . ?
C121 Se13 Cu46 111.1(6) . . ?
C121 Se13 Cu57 109.3(5) . . ?
C121 Se13 Cu 114.8(5) . . ?
Cu27 Se5 Cu47 68.92(10) . . ?
Cu27 Se5 Cu62 62.85(10) . . ?
Cu27 Se5 Cu25 114.3(2) . . ?
Cu47 Se5 Cu62 126.10(11) . . ?
Cu49 Se5 Cu27 130.29(12) . . ?
Cu49 Se5 Cu47 79.16(11) . . ?
Cu49 Se5 Cu62 115.39(12) . . ?
Cu49 Se5 Cu25 59.35(18) . . ?
Cu25 Se5 Cu47 127.88(19) . . ?
Cu25 Se5 Cu62 59.94(18) . . ?
C98 Se5 Cu27 112.0(5) . . ?
C98 Se5 Cu47 107.3(5) . . ?
C98 Se5 Cu49 113.4(5) . . ?
C98 Se5 Cu62 111.8(5) . . ?
C98 Se5 Cu25 117.0(6) . . ?
Cu33 Se8 Cu41 135.30(12) . . ?
Cu33 Se8 Cu50 68.09(10) . . ?
Cu41 Se8 Cu50 82.45(11) . . ?
Cu58 Se8 Cu33 61.63(10) . . ?
Cu58 Se8 Cu41 110.17(12) . . ?
Cu58 Se8 Cu50 118.46(12) . . ?
Cu58 Se8 Cu72 60.76(15) . . ?
Cu72 Se8 Cu33 120.53(17) . . ?
Cu72 Se8 Cu41 58.83(14) . . ?
Cu72 Se8 Cu50 132.62(17) . . ?
C108 Se8 Cu33 110.7(7) . . ?
C108 Se8 Cu41 112.5(7) . . ?
C108 Se8 Cu50 117.1(6) . . ?
C108 Se8 Cu58 112.3(6) . . ?
C108 Se8 Cu72 103.2(7) . . ?
Cu43 Se16 Ag32 125.44(11) . . ?
Cu43 Se16 Cu56 129.29(11) . . ?
Cu43 Se16 Cu32 125.44(11) . . ?
Cu48 Se16 Ag32 63.42(10) . . ?
Cu48 Se16 Cu43 72.92(11) . . ?
Cu48 Se16 Cu56 120.84(12) . . ?
Cu48 Se16 Cu32 63.42(10) . . ?
Cu51 Se16 Ag32 112.86(11) . . ?
Cu51 Se16 Cu43 70.96(10) . . ?
Cu51 Se16 Cu48 128.40(13) . . ?
Cu51 Se16 Cu56 63.31(10) . . ?
Cu51 Se16 Cu32 112.86(11) . . ?
Cu56 Se16 Ag32 60.60(9) . . ?
Cu56 Se16 Cu32 60.60(9) . . ?
C129 Se16 Ag32 117.3(6) . . ?
C129 Se16 Cu43 109.0(5) . . ?
C129 Se16 Cu48 113.6(5) . . ?
C129 Se16 Cu51 112.3(6) . . ?
C129 Se16 Cu56 107.6(5) . . ?
C129 Se16 Cu32 117.3(6) . . ?
Cu29 Se3 Cu31 64.46(9) . . ?
Cu29 Se3 Cu39 71.22(10) . . ?
Cu39 Se3 Cu31 124.25(11) . . ?
Cu46 Se3 Cu29 127.02(12) . . ?
Cu46 Se3 Cu31 104.60(11) . . ?
Cu46 Se3 Cu39 76.66(11) . . ?
C89 Se3 Cu29 115.9(5) . . ?
C89 Se3 Cu31 120.8(5) . . ?
C89 Se3 Cu39 107.9(5) . . ?
C89 Se3 Cu46 113.5(5) . . ?
Cu28 Se18 Ag26 100.97(9) . . ?
Cu28 Se18 Cu38 69.41(10) . . ?
Cu38 Se18 Ag26 105.74(9) . . ?
Cu42 Se18 Ag26 58.04(8) . . ?
Cu42 Se18 Cu28 133.54(12) . . ?
Cu42 Se18 Cu38 77.20(10) . . ?
Cu58 Se18 Ag26 55.65(8) . . ?
Cu58 Se18 Cu28 61.77(10) . . ?
Cu58 Se18 Cu38 119.89(12) . . ?
Cu58 Se18 Cu42 113.68(11) . . ?
Cu8 Se18 Cu28 118.7(2) . . ?
Cu8 Se18 Cu38 128.3(2) . . ?
Cu8 Se18 Cu42 61.3(2) . . ?
Cu8 Se18 Cu58 60.2(2) . . ?
C166 Se18 Ag26 138.1(6) . . ?
C166 Se18 Cu28 107.7(7) . . ?
C166 Se18 Cu38 112.6(6) . . ?
C166 Se18 Cu42 114.6(8) . . ?
C166 Se18 Cu58 114.0(7) . . ?
C166 Se18 Cu8 112.0(7) . . ?
Cu35 Se6 Ag53 99.96(10) . . ?
Cu35 Se6 Cu54 61.11(10) . . ?
Cu35 Se6 Cu59 77.65(10) . . ?
Cu35 Se6 Cu25 110.97(19) . . ?
Ag53 Se6 Cu54 58.20(9) . . ?
Cu59 Se6 Ag53 109.00(11) . . ?
Cu59 Se6 Cu54 130.88(11) . . ?
Cu60 Se6 Cu35 132.36(12) . . ?
Cu60 Se6 Ag53 60.05(11) . . ?
Cu60 Se6 Cu54 118.25(13) . . ?
Cu60 Se6 Cu59 70.87(11) . . ?
Cu60 Se6 Cu25 66.14(19) . . ?
Cu25 Se6 Cu54 56.20(17) . . ?
Cu25 Se6 Cu59 127.31(19) . . ?
C103 Se6 Cu35 113.4(6) . . ?
C103 Se6 Ag53 129.2(6) . . ?
C103 Se6 Cu54 106.0(6) . . ?
C103 Se6 Cu59 114.6(6) . . ?
C103 Se6 Cu60 111.9(6) . . ?
C103 Se6 Cu25 108.8(6) . . ?
Cu33 Se9 Cu34 109.17(11) . . ?
Cu33 Se9 Cu40 123.45(11) . . ?
Cu33 Se9 Cu45 60.27(9) . . ?
Cu33 Se9 Cu50 75.04(12) . . ?
Cu34 Se9 Cu45 59.60(9) . . ?
Cu40 Se9 Cu34 63.37(10) . . ?
Cu40 Se9 Cu45 117.87(10) . . ?
Cu50 Se9 Cu34 124.86(12) . . ?
Cu50 Se9 Cu40 69.31(11) . . ?
Cu50 Se9 Cu45 130.35(12) . . ?
C27 Se9 Cu33 114.4(7) . . ?
C27 Se9 Cu34 119.8(7) . . ?
C27 Se9 Cu40 116.5(7) . . ?
C27 Se9 Cu45 111.6(6) . . ?
C27 Se9 Cu50 105.4(6) . . ?
Cu2 Se4 Cu47 68.84(10) . . ?
Cu2 Se4 Cu49 129.16(11) . . ?
Cu2 Se4 Cu63 62.67(9) . . ?
Cu2 Se4 Cu64 117.96(13) . . ?
Cu49 Se4 Cu47 77.97(10) . . ?
Cu49 Se4 Cu63 116.38(11) . . ?
Cu49 Se4 Cu64 59.66(11) . . ?
Cu63 Se4 Cu47 126.16(10) . . ?
Cu64 Se4 Cu47 130.01(13) . . ?
Cu64 Se4 Cu63 62.66(11) . . ?
C85 Se4 Cu2 112.8(6) . . ?
C85 Se4 Cu47 113.4(5) . . ?
C85 Se4 Cu49 115.3(6) . . ?
C85 Se4 Cu63 106.0(6) . . ?
C85 Se4 Cu64 108.3(5) . . ?
Cu2 Se10 Cu47 70.78(10) . . ?
Cu27 Se10 Cu2 129.62(12) . . ?
Cu27 Se10 Cu47 70.71(10) . . ?
Cu72 Se10 Cu2 118.01(17) . . ?
Cu72 Se10 Cu27 64.76(15) . . ?
Cu72 Se10 Cu47 125.96(17) . . ?
Cu8 Se10 Cu2 63.3(2) . . ?
Cu8 Se10 Cu27 117.5(2) . . ?
Cu8 Se10 Cu47 123.9(2) . . ?
C111 Se10 Cu2 108.7(5) . . ?
C111 Se10 Cu27 114.2(5) . . ?
C111 Se10 Cu47 110.0(5) . . ?
C111 Se10 Cu72 115.1(6) . . ?
C111 Se10 Cu8 113.9(6) . . ?
Cu24 Se17 Cu59 68.73(10) . . ?
Cu24 Se17 Cu 62.99(11) . . ?
Cu35 Se17 Cu24 136.09(12) . . ?
Cu35 Se17 Cu59 80.70(11) . . ?
Cu35 Se17 Cu 111.65(13) . . ?
Cu Se17 Cu59 119.88(14) . . ?
C131 Se17 Cu24 107.8(7) . . ?
C131 Se17 Cu35 111.5(6) . . ?
C131 Se17 Cu59 108.7(6) . . ?
C131 Se17 Cu 118.4(6) . . ?
Cu28 Se2 Cu31 110.18(11) . . ?
Cu28 Se2 Cu37 127.38(12) . . ?
Cu28 Se2 Cu38 71.80(10) . . ?
Cu28 Se2 Cu45 60.18(9) . . ?
Cu31 Se2 Cu45 59.31(9) . . ?
Cu37 Se2 Cu31 63.53(10) . . ?
Cu37 Se2 Cu38 74.10(10) . . ?
Cu37 Se2 Cu45 118.45(11) . . ?
Cu38 Se2 Cu31 126.99(11) . . ?
Cu38 Se2 Cu45 127.02(11) . . ?
C93 Se2 Cu28 116.0(6) . . ?
C93 Se2 Cu31 115.5(6) . . ?
C93 Se2 Cu37 112.3(6) . . ?
C93 Se2 Cu38 109.0(6) . . ?
C93 Se2 Cu45 111.1(6) . . ?
Cu26 Se12 Cu29 131.73(12) . . ?
Cu26 Se12 Cu34 103.16(11) . . ?
Cu26 Se12 Cu39 82.56(11) . . ?
Cu29 Se12 Cu34 64.87(10) . . ?
Cu29 Se12 Cu39 70.40(10) . . ?
Cu39 Se12 Cu34 123.91(11) . . ?
C116 Se12 Cu26 113.8(6) . . ?
C116 Se12 Cu29 113.1(6) . . ?
C116 Se12 Cu34 116.2(6) . . ?
C116 Se12 Cu39 111.3(6) . . ?
Cu37 Se1 Ag32 65.12(10) . . ?
Cu37 Se1 Cu38 74.63(10) . . ?
Cu37 Se1 Cu42 132.28(12) . . ?
Cu37 Se1 Cu32 65.12(10) . . ?
Cu38 Se1 Ag32 122.31(12) . . ?
Cu38 Se1 Cu32 122.31(12) . . ?
Cu42 Se1 Ag32 98.38(11) . . ?
Cu42 Se1 Cu38 79.35(11) . . ?
Cu42 Se1 Cu32 98.38(11) . . ?
C82 Se1 Ag32 122.1(6) . . ?
C82 Se1 Cu37 111.5(6) . . ?
C82 Se1 Cu38 110.0(6) . . ?
C82 Se1 Cu42 114.8(6) . . ?
C82 Se1 Cu32 122.1(6) . . ?
Cu24 Se11 Ag52 114.29(13) . . ?
Cu24 Se11 Cu55 58.96(10) . . ?
Cu24 Se11 Cu59 68.73(10) . . ?
Cu24 Se11 Ag3 101.66(19) . . ?
Ag52 Se11 Cu55 66.13(12) . . ?
Cu55 Se11 Ag3 54.5(2) . . ?
Cu59 Se11 Ag52 124.86(12) . . ?
Cu59 Se11 Cu55 123.46(11) . . ?
Cu59 Se11 Ag3 124.18(18) . . ?
Cu60 Se11 Cu24 124.31(12) . . ?
Cu60 Se11 Ag52 62.04(13) . . ?
Cu60 Se11 Cu55 121.78(13) . . ?
Cu60 Se11 Cu59 72.00(11) . . ?
Cu60 Se11 Ag3 70.5(2) . . ?
C119 Se11 Cu24 114.1(6) . . ?
C119 Se11 Ag52 117.9(7) . . ?
C119 Se11 Cu55 112.0(6) . . ?
C119 Se11 Cu59 107.5(7) . . ?
C119 Se11 Cu60 114.4(6) . . ?
C119 Se11 Ag3 125.1(7) . . ?
Cu44 Se14 Cu43 74.89(10) . . ?
Cu44 Se14 Cu51 132.35(12) . . ?
Cu51 Se14 Cu43 69.16(10) . . ?
Cu57 Se14 Cu43 120.12(13) . . ?
Cu57 Se14 Cu44 114.54(13) . . ?
Cu57 Se14 Cu51 62.84(11) . . ?
C124 Se14 Cu43 116.5(6) . . ?
C124 Se14 Cu44 111.4(7) . . ?
C124 Se14 Cu51 112.1(8) . . ?
C124 Se14 Cu57 113.4(6) . . ?
Cu40 Se7 Cu50 69.06(11) . . ?
Cu40 Se7 Ag52 70.49(12) . . ?
Cu40 Se7 Ag3 60.4(2) . . ?
Cu41 Se7 Cu40 131.60(12) . . ?
Cu41 Se7 Cu50 90.72(13) . . ?
Cu41 Se7 Ag52 93.51(13) . . ?
Cu41 Se7 Ag3 91.2(2) . . ?
Cu50 Se7 Ag52 128.89(13) . . ?
Cu50 Se7 Ag3 112.1(3) . . ?
C105 Se7 Cu40 114.1(6) . . ?
C105 Se7 Cu41 114.3(6) . . ?
C105 Se7 Cu50 116.0(7) . . ?
C105 Se7 Ag52 108.3(7) . . ?
C105 Se7 Ag3 124.2(7) . . ?
Ag26 Ag24 Ag22 107.23(9) . . ?
Ag26 Ag24 Ag23 58.28(8) . . ?
Ag26 Ag24 Ag1 110.16(11) . . ?
Ag26 Ag24 Cu34 154.18(13) . . ?
Ag22 Ag24 Cu34 59.91(9) . . ?
Ag23 Ag24 Ag22 57.18(8) . . ?
Ag23 Ag24 Ag1 57.87(8) . . ?
Ag23 Ag24 Cu34 116.77(11) . . ?
Ag1 Ag24 Ag22 54.37(8) . . ?
Ag1 Ag24 Cu34 81.42(10) . . ?
Cu31 Ag24 Ag26 125.78(13) . . ?
Cu31 Ag24 Ag22 104.42(11) . . ?
Cu31 Ag24 Ag23 109.49(12) . . ?
Cu31 Ag24 Ag1 58.78(9) . . ?
Cu31 Ag24 Cu34 80.03(9) . . ?
Cu31 Ag24 Ag36 163.06(14) . . ?
Ag36 Ag24 Ag26 60.99(9) . . ?
Ag36 Ag24 Ag22 59.36(10) . . ?
Ag36 Ag24 Ag23 58.87(8) . . ?
Ag36 Ag24 Ag1 104.77(11) . . ?
Ag36 Ag24 Cu34 94.16(11) . . ?
Cu45 Ag24 Ag26 133.73(13) . . ?
Cu45 Ag24 Ag22 115.50(12) . . ?
Cu45 Ag24 Ag23 166.50(13) . . ?
Cu45 Ag24 Ag1 108.67(11) . . ?
Cu45 Ag24 Cu31 59.60(10) . . ?
Cu45 Ag24 Cu34 55.92(10) . . ?
Cu45 Ag24 Ag36 129.51(14) . . ?
Cu45 Ag24 Cu58 81.29(11) . . ?
Cu58 Ag24 Ag26 57.81(9) . . ?
Cu58 Ag24 Ag22 128.56(13) . . ?
Cu58 Ag24 Ag23 112.19(11) . . ?
Cu58 Ag24 Ag1 167.73(13) . . ?
Cu58 Ag24 Cu31 124.52(12) . . ?
Cu58 Ag24 Cu34 110.53(12) . . ?
Cu58 Ag24 Ag36 72.42(11) . . ?
Cu43 Se15 Cu6 110.41(18) . . ?
Cu44 Se15 Cu43 75.20(10) . . ?
Cu44 Se15 Cu64 105.88(14) . . ?
Cu44 Se15 Cu6 96.70(15) . . ?
Cu48 Se15 Cu43 72.52(11) . . ?
Cu48 Se15 Cu44 127.33(12) . . ?
Cu48 Se15 Cu64 66.57(12) . . ?
Cu48 Se15 Cu6 58.97(15) . . ?
Cu64 Se15 Cu43 128.09(13) . . ?
C128 Se15 Cu43 107.4(6) . . ?
C128 Se15 Cu44 115.1(6) . . ?
C128 Se15 Cu48 113.7(6) . . ?
C128 Se15 Cu64 117.4(6) . . ?
C128 Se15 Cu6 135.5(6) . . ?
Ag24 Ag26 Se18 89.31(8) . . ?
Ag24 Ag26 Cu2 172.23(12) . . ?
Ag24 Ag26 Ag36 59.50(9) . . ?
Ag24 Ag26 Cu63 117.35(12) . . ?
Ag24 Ag26 Cu72 93.20(14) . . ?
Ag23 Ag26 Se18 147.37(10) . . ?
Ag23 Ag26 Ag24 63.00(8) . . ?
Ag23 Ag26 Cu2 109.73(9) . . ?
Ag23 Ag26 Ag36 59.95(9) . . ?
Ag23 Ag26 Cu63 69.55(9) . . ?
Ag23 Ag26 Cu72 111.87(14) . . ?
Cu2 Ag26 Se18 96.69(9) . . ?
Cu2 Ag26 Ag36 120.31(11) . . ?
Cu2 Ag26 Cu63 55.59(8) . . ?
Cu2 Ag26 Cu72 92.25(14) . . ?
Ag36 Ag26 Se18 122.07(9) . . ?
Ag36 Ag26 Cu63 123.46(11) . . ?
Ag36 Ag26 Cu72 53.50(14) . . ?
Cu42 Ag26 Se18 50.37(8) . . ?
Cu42 Ag26 Ag24 119.52(11) . . ?
Cu42 Ag26 Ag23 127.50(11) . . ?
Cu42 Ag26 Cu2 61.89(9) . . ?
Cu42 Ag26 Ag36 172.01(12) . . ?
Cu42 Ag26 Cu63 64.43(10) . . ?
Cu42 Ag26 Cu72 119.90(16) . . ?
Cu58 Ag26 Se18 49.85(8) . . ?
Cu58 Ag26 Ag24 59.16(10) . . ?
Cu58 Ag26 Ag23 117.79(11) . . ?
Cu58 Ag26 Cu2 128.60(12) . . ?
Cu58 Ag26 Ag36 72.31(10) . . ?
Cu58 Ag26 Cu42 100.22(11) . . ?
Cu58 Ag26 Cu63 161.20(12) . . ?
Cu58 Ag26 Cu72 53.27(12) . . ?
Cu63 Ag26 Se18 114.02(10) . . ?
Cu72 Ag26 Se18 85.02(13) . . ?
Cu72 Ag26 Cu63 142.89(14) . . ?
Ag24 Ag22 Cu34 61.47(8) . . ?
Ag23 Ag22 Ag24 58.94(8) . . ?
Ag23 Ag22 Cu34 120.07(10) . . ?
Ag23 Ag22 Ag36 58.29(9) . . ?
Ag23 Ag22 Ag53 59.38(9) . . ?
Ag1 Ag22 Ag24 61.29(9) . . ?
Ag1 Ag22 Ag23 60.96(9) . . ?
Ag1 Ag22 Cu34 85.83(10) . . ?
Ag1 Ag22 Ag36 107.65(11) . . ?
Ag1 Ag22 Ag52 165.92(14) . . ?
Ag1 Ag22 Ag53 114.72(11) . . ?
Ag1 Ag22 Cu55 120.75(14) . . ?
Ag36 Ag22 Ag24 55.86(9) . . ?
Ag36 Ag22 Cu34 93.01(10) . . ?
Ag36 Ag22 Ag53 58.10(9) . . ?
Ag52 Ag22 Ag24 104.77(12) . . ?
Ag52 Ag22 Ag23 111.32(13) . . ?
Ag52 Ag22 Cu34 88.89(11) . . ?
Ag52 Ag22 Ag36 59.56(11) . . ?
Ag52 Ag22 Ag53 65.08(11) . . ?
Ag52 Ag22 Cu55 65.39(13) . . ?
Ag53 Ag22 Ag24 105.34(11) . . ?
Ag53 Ag22 Cu34 147.78(12) . . ?
Cu55 Ag22 Ag24 115.11(12) . . ?
Cu55 Ag22 Ag23 172.92(13) . . ?
Cu55 Ag22 Cu34 54.67(10) . . ?
Cu55 Ag22 Ag36 115.68(11) . . ?
Cu55 Ag22 Ag53 121.82(13) . . ?
Cu5 Ag22 Ag24 100.0(2) . . ?
Cu5 Ag22 Ag23 45.5(2) . . ?
Cu5 Ag22 Ag1 62.64(19) . . ?
Cu5 Ag22 Cu34 148.5(2) . . ?
Cu5 Ag22 Ag36 96.5(2) . . ?
Cu5 Ag22 Ag52 121.7(2) . . ?
Cu5 Ag22 Ag53 57.7(2) . . ?
Cu5 Ag22 Cu55 141.5(2) . . ?
Cu1 Ag22 Ag24 122.6(4) . . ?
Cu1 Ag22 Ag23 112.3(4) . . ?
Cu1 Ag22 Ag1 66.3(4) . . ?
Cu1 Ag22 Cu34 93.9(4) . . ?
Cu1 Ag22 Ag36 170.4(4) . . ?
Cu1 Ag22 Ag52 127.2(4) . . ?
Cu1 Ag22 Ag53 116.6(4) . . ?
Cu1 Ag22 Cu55 73.8(4) . . ?
Cu1 Ag22 Cu5 74.2(4) . . ?
Ag24 Ag23 Ag32 76.95(10) . . ?
Ag24 Ag23 Cu63 103.90(11) . . ?
Ag26 Ag23 Ag24 58.72(8) . . ?
Ag26 Ag23 Ag22 113.27(10) . . ?
Ag26 Ag23 Ag1 114.28(10) . . ?
Ag26 Ag23 Ag32 74.17(8) . . ?
Ag26 Ag23 Ag36 60.99(9) . . ?
Ag26 Ag23 Ag53 111.52(11) . . ?
Ag26 Ag23 Cu63 56.46(8) . . ?
Ag22 Ag23 Ag24 63.88(8) . . ?
Ag22 Ag23 Ag32 122.27(10) . . ?
Ag22 Ag23 Ag53 61.86(9) . . ?
Ag22 Ag23 Cu63 167.78(11) . . ?
Ag1 Ag23 Ag24 62.08(8) . . ?
Ag1 Ag23 Ag22 57.70(8) . . ?
Ag1 Ag23 Ag32 67.14(8) . . ?
Ag1 Ag23 Ag53 114.04(11) . . ?
Ag1 Ag23 Cu63 118.18(10) . . ?
Ag32 Ag23 Cu63 51.22(8) . . ?
Ag36 Ag23 Ag24 58.44(9) . . ?
Ag36 Ag23 Ag22 61.67(9) . . ?
Ag36 Ag23 Ag1 107.77(10) . . ?
Ag36 Ag23 Ag32 128.03(11) . . ?
Ag36 Ag23 Ag53 59.99(9) . . ?
Ag36 Ag23 Cu63 112.62(11) . . ?
Ag53 Ag23 Ag24 111.03(11) . . ?
Ag53 Ag23 Ag32 171.72(11) . . ?
Ag53 Ag23 Cu63 126.20(11) . . ?
Cu64 Ag23 Ag24 157.34(14) . . ?
Cu64 Ag23 Ag26 102.18(12) . . ?
Cu64 Ag23 Ag22 138.78(13) . . ?
Cu64 Ag23 Ag1 125.03(13) . . ?
Cu64 Ag23 Ag32 86.42(12) . . ?
Cu64 Ag23 Ag36 125.92(13) . . ?
Cu64 Ag23 Ag53 86.45(12) . . ?
Cu64 Ag23 Cu63 53.44(11) . . ?
Cu5 Ag23 Ag24 116.9(2) . . ?
Cu5 Ag23 Ag26 172.0(2) . . ?
Cu5 Ag23 Ag22 59.5(2) . . ?
Cu5 Ag23 Ag1 65.7(2) . . ?
Cu5 Ag23 Ag32 112.2(2) . . ?
Cu5 Ag23 Ag36 111.1(2) . . ?
Cu5 Ag23 Ag53 62.7(2) . . ?
Cu5 Ag23 Cu63 131.2(2) . . ?
Cu5 Ag23 Cu64 83.5(2) . . ?
Se17 Cu24 Cu26 107.31(12) . . ?
Se17 Cu24 Cu55 133.53(13) . . ?
Se17 Cu24 Cu59 57.13(9) . . ?
Se17 Cu24 Cu 59.20(12) . . ?
Se17 Cu24 Cu1 72.0(3) . . ?
Se11 Cu24 Se17 108.43(11) . . ?
Se11 Cu24 Cu26 129.69(14) . . ?
Se11 Cu24 Cu55 67.96(12) . . ?
Se11 Cu24 Cu59 57.59(9) . . ?
Se11 Cu24 Cu 120.94(16) . . ?
Se11 Cu24 Cu1 101.6(3) . . ?
Cu26 Cu24 Cu59 162.61(13) . . ?
Cu55 Cu24 Cu26 61.78(12) . . ?
Cu55 Cu24 Cu59 121.51(14) . . ?
Cu55 Cu24 Cu1 64.1(3) . . ?
Cu Cu24 Cu26 55.31(11) . . ?
Cu Cu24 Cu55 82.39(16) . . ?
Cu Cu24 Cu59 107.35(13) . . ?
O47 Cu24 Se17 119.8(4) . . ?
O47 Cu24 Se11 109.0(4) . . ?
O47 Cu24 Cu26 81.6(4) . . ?
O47 Cu24 Cu55 103.8(4) . . ?
O47 Cu24 Cu59 112.2(4) . . ?
O47 Cu24 Cu 127.6(4) . . ?
O47 Cu24 Cu1 139.7(5) . . ?
Cu1 Cu24 Cu26 58.5(3) . . ?
Cu1 Cu24 Cu59 106.2(3) . . ?
Se4 Cu2 Ag26 97.74(10) . . ?
Se4 Cu2 Cu42 126.71(13) . . ?
Se4 Cu2 Cu47 57.76(9) . . ?
Se4 Cu2 Cu63 61.00(10) . . ?
Se4 Cu2 Cu8 124.9(2) . . ?
Se10 Cu2 Se4 108.56(12) . . ?
Se10 Cu2 Ag26 74.55(9) . . ?
Se10 Cu2 Cu42 108.57(11) . . ?
Se10 Cu2 Cu47 56.70(9) . . ?
Se10 Cu2 Cu63 133.00(13) . . ?
Se10 Cu2 Cu8 57.2(2) . . ?
Ag26 Cu2 Cu42 58.19(9) . . ?
Ag26 Cu2 Cu47 104.69(10) . . ?
Cu42 Cu2 Cu47 161.62(12) . . ?
Cu63 Cu2 Ag26 63.08(10) . . ?
Cu63 Cu2 Cu42 65.75(11) . . ?
Cu63 Cu2 Cu47 114.60(12) . . ?
Cu8 Cu2 Cu42 55.15(19) . . ?
Cu8 Cu2 Cu47 106.9(2) . . ?
Cu8 Cu2 Cu63 89.9(3) . . ?
O52 Cu2 Se4 111.7(4) . . ?
O52 Cu2 Se10 117.6(4) . . ?
O52 Cu2 Ag26 140.1(4) . . ?
O52 Cu2 Cu42 82.4(4) . . ?
O52 Cu2 Cu47 113.5(4) . . ?
O52 Cu2 Cu63 108.1(4) . . ?
O52 Cu2 Cu8 122.0(4) . . ?
Se13 Cu26 Cu24 112.06(11) . . ?
Se13 Cu26 Cu55 130.13(12) . . ?
Se13 Cu26 Ag67 79.68(12) . . ?
Se13 Cu26 Cu1 69.8(3) . . ?
Se12 Cu26 Se13 97.39(12) . . ?
Se12 Cu26 Cu24 132.71(14) . . ?
Se12 Cu26 Cu55 76.75(12) . . ?
Se12 Cu26 Ag67 79.92(13) . . ?
Se12 Cu26 Cu 118.32(17) . . ?
Se12 Cu26 Cu1 99.8(3) . . ?
Cu24 Cu26 Ag67 70.54(12) . . ?
Cu55 Cu26 Cu24 55.95(11) . . ?
Cu55 Cu26 Ag67 50.45(12) . . ?
Cu Cu26 Se13 58.49(11) . . ?
Cu Cu26 Cu24 58.09(11) . . ?
Cu Cu26 Cu55 80.61(15) . . ?
Cu Cu26 Ag67 42.99(16) . . ?
O34 Cu26 Se13 119.1(4) . . ?
O34 Cu26 Se12 114.9(4) . . ?
O34 Cu26 Cu24 82.7(4) . . ?
O34 Cu26 Cu55 107.6(4) . . ?
O34 Cu26 Ag67 152.0(4) . . ?
O34 Cu26 Cu 126.6(4) . . ?
O34 Cu26 Cu1 141.3(5) . . ?
Cu1 Cu26 Cu24 60.6(3) . . ?
Cu1 Cu26 Cu55 62.8(3) . . ?
Se5 Cu27 Cu41 122.33(13) . . ?
Se5 Cu27 Cu47 57.40(9) . . ?
Se5 Cu27 Ag61 95.35(12) . . ?
Se5 Cu27 Cu62 61.45(11) . . ?
Se5 Cu27 Cu72 126.18(17) . . ?
Se10 Cu27 Se5 108.35(12) . . ?
Se10 Cu27 Cu41 108.47(12) . . ?
Se10 Cu27 Cu47 56.96(9) . . ?
Se10 Cu27 Ag61 74.33(12) . . ?
Se10 Cu27 Cu62 132.04(14) . . ?
Se10 Cu27 Cu72 56.30(14) . . ?
Cu41 Cu27 Ag61 55.39(9) . . ?
Cu47 Cu27 Cu41 157.99(13) . . ?
Cu47 Cu27 Ag61 102.87(11) . . ?
Cu62 Cu27 Cu41 60.89(12) . . ?
Cu62 Cu27 Cu47 114.45(13) . . ?
Cu62 Cu27 Ag61 61.42(13) . . ?
Cu72 Cu27 Cu41 53.63(14) . . ?
Cu72 Cu27 Cu47 107.00(15) . . ?
Cu72 Cu27 Cu62 90.49(18) . . ?
O10 Cu27 Se5 110.7(4) . . ?
O10 Cu27 Se10 124.3(4) . . ?
O10 Cu27 Cu41 81.7(4) . . ?
O10 Cu27 Cu47 119.8(4) . . ?
O10 Cu27 Ag61 137.0(4) . . ?
O10 Cu27 Cu62 101.4(4) . . ?
O10 Cu27 Cu72 119.8(4) . . ?
Se18 Cu28 Cu33 109.29(11) . . ?
Se18 Cu28 Cu38 56.64(9) . . ?
Se18 Cu28 Cu45 132.54(13) . . ?
Se18 Cu28 Cu58 58.00(9) . . ?
Se2 Cu28 Se18 106.40(12) . . ?
Se2 Cu28 Cu33 128.17(13) . . ?
Se2 Cu28 Cu38 55.86(9) . . ?
Se2 Cu28 Cu45 68.68(11) . . ?
Se2 Cu28 Cu58 121.35(13) . . ?
Cu33 Cu28 Cu38 162.51(12) . . ?
Cu45 Cu28 Cu33 59.52(11) . . ?
Cu45 Cu28 Cu38 120.29(13) . . ?
Cu58 Cu28 Cu33 56.47(9) . . ?
Cu58 Cu28 Cu38 106.22(12) . . ?
Cu58 Cu28 Cu45 83.60(12) . . ?
O87 Cu28 Se18 118.7(4) . . ?
O87 Cu28 Se2 111.6(4) . . ?
O87 Cu28 Cu33 82.1(4) . . ?
O87 Cu28 Cu38 113.2(4) . . ?
O87 Cu28 Cu45 105.8(4) . . ?
O87 Cu28 Cu58 125.6(4) . . ?
Se3 Cu29 Cu31 59.35(9) . . ?
Se3 Cu29 Cu34 130.59(13) . . ?
Se3 Cu29 Cu39 54.92(9) . . ?
Se3 Cu29 Cu45 118.25(13) . . ?
Se12 Cu29 Se3 108.51(12) . . ?
Se12 Cu29 Cu31 130.28(12) . . ?
Se12 Cu29 Cu34 59.57(9) . . ?
Se12 Cu29 Cu39 56.48(9) . . ?
Se12 Cu29 Cu45 119.79(13) . . ?
Cu31 Cu29 Cu34 90.89(11) . . ?
Cu31 Cu29 Cu39 106.57(11) . . ?
Cu31 Cu29 Cu45 60.46(10) . . ?
Cu34 Cu29 Cu39 108.09(12) . . ?
Cu34 Cu29 Cu45 61.53(11) . . ?
Cu45 Cu29 Cu39 161.34(13) . . ?
O94 Cu29 Se3 111.1(4) . . ?
O94 Cu29 Se12 114.4(4) . . ?
O94 Cu29 Cu31 114.6(4) . . ?
O94 Cu29 Cu34 117.3(4) . . ?
O94 Cu29 Cu39 116.2(4) . . ?
O94 Cu29 Cu45 82.3(4) . . ?
Ag24 Ag1 Ag32 72.68(10) . . ?
Ag22 Ag1 Ag24 64.35(9) . . ?
Ag22 Ag1 Ag23 61.34(9) . . ?
Ag22 Ag1 Cu31 111.30(11) . . ?
Ag22 Ag1 Ag32 117.90(12) . . ?
Ag22 Ag1 Cu5 55.06(17) . . ?
Ag23 Ag1 Ag24 60.05(8) . . ?
Ag23 Ag1 Ag32 58.93(8) . . ?
Cu31 Ag1 Ag24 56.98(8) . . ?
Cu31 Ag1 Ag23 109.82(11) . . ?
Cu31 Ag1 Ag32 75.48(8) . . ?
Cu56 Ag1 Ag24 105.56(11) . . ?
Cu56 Ag1 Ag22 169.83(14) . . ?
Cu56 Ag1 Ag23 113.46(12) . . ?
Cu56 Ag1 Cu31 61.11(9) . . ?
Cu56 Ag1 Ag32 55.07(9) . . ?
Cu56 Ag1 Cu5 128.4(2) . . ?
Cu57 Ag1 Ag24 167.54(13) . . ?
Cu57 Ag1 Ag22 103.46(12) . . ?
Cu57 Ag1 Ag23 117.60(12) . . ?
Cu57 Ag1 Cu31 130.45(13) . . ?
Cu57 Ag1 Ag32 117.50(12) . . ?
Cu57 Ag1 Cu56 86.68(12) . . ?
Cu57 Ag1 Cu5 76.2(2) . . ?
Cu57 Ag1 Cu1 65.4(3) . . ?
Cu5 Ag1 Ag24 97.3(2) . . ?
Cu5 Ag1 Ag23 44.2(2) . . ?
Cu5 Ag1 Cu31 153.2(2) . . ?
Cu5 Ag1 Ag32 90.7(2) . . ?
Cu1 Ag1 Ag24 102.1(3) . . ?
Cu1 Ag1 Ag22 40.9(3) . . ?
Cu1 Ag1 Ag23 92.9(3) . . ?
Cu1 Ag1 Cu31 127.0(3) . . ?
Cu1 Ag1 Ag32 150.5(3) . . ?
Cu1 Ag1 Cu56 148.7(3) . . ?
Cu1 Ag1 Cu5 60.6(3) . . ?
Se3 Cu31 Se2 124.75(12) . . ?
Se3 Cu31 Ag24 140.84(12) . . ?
Se3 Cu31 Cu29 56.19(8) . . ?
Se3 Cu31 Ag1 87.99(10) . . ?
Se3 Cu31 Cu37 114.08(12) . . ?
Se3 Cu31 Cu45 115.48(11) . . ?
Se3 Cu31 Cu56 74.02(10) . . ?
Se3 Cu31 Ag7 103.21(18) . . ?
Se2 Cu31 Ag24 90.35(10) . . ?
Se2 Cu31 Cu29 110.43(11) . . ?
Se2 Cu31 Ag1 145.18(12) . . ?
Se2 Cu31 Cu37 56.72(9) . . ?
Se2 Cu31 Cu45 66.98(10) . . ?
Se2 Cu31 Cu56 116.40(11) . . ?
Se2 Cu31 Ag7 127.98(18) . . ?
Ag24 Cu31 Ag1 64.24(9) . . ?
Ag24 Cu31 Cu56 107.89(11) . . ?
Cu29 Cu31 Ag24 98.42(11) . . ?
Cu29 Cu31 Ag1 97.20(11) . . ?
Cu29 Cu31 Cu45 60.77(10) . . ?
Cu29 Cu31 Cu56 125.19(12) . . ?
Cu29 Cu31 Ag7 112.61(16) . . ?
Cu37 Cu31 Ag24 99.02(11) . . ?
Cu37 Cu31 Cu29 158.31(14) . . ?
Cu37 Cu31 Ag1 101.95(12) . . ?
Cu37 Cu31 Cu45 119.27(13) . . ?
Cu37 Cu31 Cu56 60.38(10) . . ?
Cu37 Cu31 Ag7 87.95(15) . . ?
Cu45 Cu31 Ag24 58.78(9) . . ?
Cu45 Cu31 Ag1 112.52(12) . . ?
Cu45 Cu31 Cu56 166.66(13) . . ?
Cu45 Cu31 Ag7 112.00(14) . . ?
Cu56 Cu31 Ag1 56.76(9) . . ?
Cu56 Cu31 Ag7 55.22(12) . . ?
Se16 Ag32 Ag23 110.72(9) . . ?
Se16 Ag32 Ag1 86.30(8) . . ?
Se1 Ag32 Se16 118.35(13) . . ?
Se1 Ag32 Ag23 129.32(12) . . ?
Se1 Ag32 Ag1 137.89(12) . . ?
Se1 Ag32 Cu37 53.72(8) . . ?
Se1 Ag32 Cu48 116.25(13) . . ?
Se1 Ag32 Cu56 110.27(10) . . ?
Se1 Ag32 Cu63 82.16(10) . . ?
Ag23 Ag32 Ag1 53.93(8) . . ?
Cu37 Ag32 Se16 101.63(11) . . ?
Cu37 Ag32 Ag23 127.76(14) . . ?
Cu37 Ag32 Ag1 89.97(10) . . ?
Cu37 Ag32 Cu48 146.83(15) . . ?
Cu37 Ag32 Cu56 59.46(9) . . ?
Cu48 Ag32 Se16 52.07(9) . . ?
Cu48 Ag32 Ag23 84.16(9) . . ?
Cu48 Ag32 Ag1 105.85(10) . . ?
Cu48 Ag32 Cu56 107.98(12) . . ?
Cu56 Ag32 Se16 58.37(8) . . ?
Cu56 Ag32 Ag23 105.32(11) . . ?
Cu56 Ag32 Ag1 51.86(8) . . ?
Cu63 Ag32 Se16 111.80(12) . . ?
Cu63 Ag32 Ag23 68.30(10) . . ?
Cu63 Ag32 Ag1 122.02(12) . . ?
Cu63 Ag32 Cu37 133.92(12) . . ?
Cu63 Ag32 Cu48 60.42(10) . . ?
Cu63 Ag32 Cu56 166.56(12) . . ?
Se8 Cu33 Cu28 109.74(11) . . ?
Se8 Cu33 Cu45 132.51(12) . . ?
Se8 Cu33 Cu50 60.16(9) . . ?
Se8 Cu33 Cu58 57.86(9) . . ?
Se9 Cu33 Se8 107.07(12) . . ?
Se9 Cu33 Cu28 127.87(13) . . ?
Se9 Cu33 Cu45 69.37(11) . . ?
Se9 Cu33 Cu50 52.92(9) . . ?
Se9 Cu33 Cu58 122.25(14) . . ?
Cu28 Cu33 Cu50 165.06(13) . . ?
Cu45 Cu33 Cu28 58.60(11) . . ?
Cu45 Cu33 Cu50 118.55(13) . . ?
Cu58 Cu33 Cu28 56.99(10) . . ?
Cu58 Cu33 Cu45 83.36(12) . . ?
Cu58 Cu33 Cu50 108.88(12) . . ?
O88 Cu33 Se8 118.1(4) . . ?
O88 Cu33 Se9 111.0(5) . . ?
O88 Cu33 Cu28 82.1(4) . . ?
O88 Cu33 Cu45 106.1(4) . . ?
O88 Cu33 Cu50 112.1(4) . . ?
O88 Cu33 Cu58 125.4(5) . . ?
Se9 Cu34 Ag24 95.36(10) . . ?
Se9 Cu34 Ag22 127.45(11) . . ?
Se9 Cu34 Cu29 107.73(12) . . ?
Se9 Cu34 Cu40 56.69(9) . . ?
Se9 Cu34 Cu45 66.64(10) . . ?
Se9 Cu34 Cu55 114.60(12) . . ?
Se9 Cu34 Ag67 146.92(16) . . ?
Se9 Cu34 Cu4 92.52(14) . . ?
Se12 Cu34 Se9 123.31(12) . . ?
Se12 Cu34 Ag24 132.64(12) . . ?
Se12 Cu34 Ag22 105.45(11) . . ?
Se12 Cu34 Cu29 55.57(8) . . ?
Se12 Cu34 Cu40 115.88(12) . . ?
Se12 Cu34 Cu45 114.31(11) . . ?
Se12 Cu34 Cu55 76.28(11) . . ?
Se12 Cu34 Ag67 87.35(15) . . ?
Se12 Cu34 Cu4 139.52(17) . . ?
Ag22 Cu34 Ag24 58.62(8) . . ?
Cu29 Cu34 Ag24 89.47(10) . . ?
Cu29 Cu34 Ag22 115.85(12) . . ?
Cu29 Cu34 Cu45 59.92(10) . . ?
Cu29 Cu34 Cu55 128.19(13) . . ?
Cu29 Cu34 Ag67 99.78(15) . . ?
Cu29 Cu34 Cu4 98.78(16) . . ?
Cu40 Cu34 Ag24 107.74(11) . . ?
Cu40 Cu34 Ag22 86.60(10) . . ?
Cu40 Cu34 Cu29 156.99(14) . . ?
Cu40 Cu34 Cu45 118.24(13) . . ?
Cu40 Cu34 Cu55 58.99(10) . . ?
Cu40 Cu34 Ag67 101.09(15) . . ?
Cu40 Cu34 Cu4 98.76(16) . . ?
Cu45 Cu34 Ag24 53.69(9) . . ?
Cu45 Cu34 Ag22 112.00(11) . . ?
Cu45 Cu34 Ag67 114.88(16) . . ?
Cu55 Cu34 Ag24 114.00(12) . . ?
Cu55 Cu34 Ag22 56.41(9) . . ?
Cu55 Cu34 Cu45 167.15(14) . . ?
Cu55 Cu34 Ag67 56.49(14) . . ?
Cu4 Cu34 Cu45 59.76(14) . . ?
Cu4 Cu34 Cu55 107.54(17) . . ?
Cu4 Cu34 Ag67 64.93(17) . . ?
Se6 Cu35 Cu44 126.92(13) . . ?
Se6 Cu35 Cu54 65.12(11) . . ?
Se6 Cu35 Ag2 94.71(10) . . ?
Se17 Cu35 Se6 99.51(11) . . ?
Se17 Cu35 Cu44 115.04(12) . . ?
Se17 Cu35 Cu54 129.61(13) . . ?
Se17 Cu35 Ag2 75.40(9) . . ?
Cu44 Cu35 Ag2 60.00(8) . . ?
Cu54 Cu35 Cu44 61.83(12) . . ?
Cu54 Cu35 Ag2 59.74(9) . . ?
O92 Cu35 Se6 112.6(4) . . ?
O92 Cu35 Se17 122.0(4) . . ?
O92 Cu35 Cu44 82.5(4) . . ?
O92 Cu35 Cu54 107.8(4) . . ?
O92 Cu35 Ag2 142.2(4) . . ?
Ag24 Ag36 Ag26 59.52(9) . . ?
Ag24 Ag36 Ag22 64.78(10) . . ?
Ag24 Ag36 Ag23 62.69(9) . . ?
Ag24 Ag36 Cu41 125.95(13) . . ?
Ag24 Ag36 Ag52 110.43(14) . . ?
Ag24 Ag36 Ag53 115.75(13) . . ?
Ag26 Ag36 Ag22 110.29(11) . . ?
Ag26 Ag36 Cu41 114.51(13) . . ?
Ag26 Ag36 Ag53 110.96(11) . . ?
Ag22 Ag36 Cu41 131.37(12) . . ?
Ag23 Ag36 Ag26 59.07(8) . . ?
Ag23 Ag36 Ag22 60.03(9) . . ?
Ag23 Ag36 Cu41 166.70(13) . . ?
Ag23 Ag36 Ag52 111.12(14) . . ?
Ag23 Ag36 Ag53 61.23(10) . . ?
Ag52 Ag36 Ag26 167.81(15) . . ?
Ag52 Ag36 Ag22 57.59(11) . . ?
Ag52 Ag36 Cu41 76.61(11) . . ?
Ag52 Ag36 Ag53 65.80(12) . . ?
Ag53 Ag36 Ag22 61.72(10) . . ?
Ag53 Ag36 Cu41 115.52(12) . . ?
Cu62 Ag36 Ag24 167.67(16) . . ?
Cu62 Ag36 Ag26 131.08(14) . . ?
Cu62 Ag36 Ag22 103.28(13) . . ?
Cu62 Ag36 Ag23 115.13(13) . . ?
Cu62 Ag36 Cu41 58.85(11) . . ?
Cu62 Ag36 Ag52 58.15(13) . . ?
Cu62 Ag36 Ag53 56.97(10) . . ?
Cu72 Ag36 Ag24 99.92(16) . . ?
Cu72 Ag36 Ag26 63.53(14) . . ?
Cu72 Ag36 Ag22 163.19(17) . . ?
Cu72 Ag36 Ag23 120.70(16) . . ?
Cu72 Ag36 Cu41 51.03(14) . . ?
Cu72 Ag36 Ag52 127.59(17) . . ?
Cu72 Ag36 Ag53 134.69(17) . . ?
Cu72 Ag36 Cu62 91.50(17) . . ?
Se2 Cu37 Cu31 59.75(9) . . ?
Se2 Cu37 Ag32 123.80(13) . . ?
Se2 Cu37 Cu38 54.12(9) . . ?
Se2 Cu37 Cu56 121.67(13) . . ?
Se2 Cu37 Cu32 123.80(13) . . ?
Se1 Cu37 Se2 105.97(12) . . ?
Se1 Cu37 Cu31 132.04(14) . . ?
Se1 Cu37 Ag32 61.16(9) . . ?
Se1 Cu37 Cu38 54.43(9) . . ?
Se1 Cu37 Cu56 118.93(13) . . ?
Se1 Cu37 Cu32 61.16(9) . . ?
Cu31 Cu37 Ag32 88.09(12) . . ?
Cu31 Cu37 Cu38 107.05(12) . . ?
Cu31 Cu37 Cu56 62.71(10) . . ?
Cu31 Cu37 Cu32 88.09(12) . . ?
Ag32 Cu37 Cu38 104.21(11) . . ?
Ag32 Cu37 Cu56 61.25(10) . . ?
Cu56 Cu37 Cu38 160.99(13) . . ?
O37 Cu37 Se2 113.0(4) . . ?
O37 Cu37 Se1 113.8(4) . . ?
O37 Cu37 Cu31 113.7(4) . . ?
O37 Cu37 Ag32 122.2(4) . . ?
O37 Cu37 Cu38 117.3(4) . . ?
O37 Cu37 Cu56 81.7(4) . . ?
O37 Cu37 Cu32 122.2(4) . . ?
Cu32 Cu37 Cu38 104.21(11) . . ?
Cu32 Cu37 Cu56 61.25(10) . . ?
Se18 Cu38 Cu28 53.96(8) . . ?
Se18 Cu38 Cu37 115.48(12) . . ?
Se2 Cu38 Se18 100.81(11) . . ?
Se2 Cu38 Se1 100.40(11) . . ?
Se2 Cu38 Cu28 52.33(8) . . ?
Se2 Cu38 Cu37 51.78(8) . . ?
Se1 Cu38 Se18 95.52(10) . . ?
Se1 Cu38 Cu28 122.32(12) . . ?
Se1 Cu38 Cu37 50.94(8) . . ?
Cu28 Cu38 Cu37 95.36(11) . . ?
P69 Cu38 Se18 117.53(18) . . ?
P69 Cu38 Se2 120.83(17) . . ?
P69 Cu38 Se1 117.35(19) . . ?
P69 Cu38 Cu28 120.16(19) . . ?
P69 Cu38 Cu37 126.67(18) . . ?
Se13 Cu39 Cu29 113.99(11) . . ?
Se13 Cu39 Cu46 52.89(8) . . ?
Se3 Cu39 Se13 98.75(11) . . ?
Se3 Cu39 Se12 104.32(11) . . ?
Se3 Cu39 Cu29 53.86(8) . . ?
Se3 Cu39 Cu46 50.71(8) . . ?
Se12 Cu39 Se13 93.40(11) . . ?
Se12 Cu39 Cu29 53.12(9) . . ?
Se12 Cu39 Cu46 121.86(11) . . ?
Cu29 Cu39 Cu46 94.91(10) . . ?
P68 Cu39 Se13 116.96(18) . . ?
P68 Cu39 Se3 119.8(2) . . ?
P68 Cu39 Se12 118.94(19) . . ?
P68 Cu39 Cu29 128.90(18) . . ?
P68 Cu39 Cu46 118.61(19) . . ?
Se9 Cu40 Cu34 59.94(10) . . ?
Se9 Cu40 Cu50 54.58(9) . . ?
Se9 Cu40 Ag52 130.53(13) . . ?
Se9 Cu40 Cu55 119.95(15) . . ?
Se9 Cu40 Ag3 117.1(3) . . ?
Se7 Cu40 Se9 107.54(12) . . ?
Se7 Cu40 Cu34 132.60(13) . . ?
Se7 Cu40 Cu50 56.64(9) . . ?
Se7 Cu40 Ag52 56.82(10) . . ?
Se7 Cu40 Cu55 120.18(15) . . ?
Se7 Cu40 Ag3 64.6(2) . . ?
Cu34 Cu40 Cu50 108.98(13) . . ?
Cu34 Cu40 Ag52 94.91(13) . . ?
Cu50 Cu40 Ag52 107.01(13) . . ?
Cu55 Cu40 Cu34 61.21(12) . . ?
Cu55 Cu40 Cu50 165.05(14) . . ?
Cu55 Cu40 Ag52 64.87(13) . . ?
O43 Cu40 Se9 107.7(4) . . ?
O43 Cu40 Se7 115.2(4) . . ?
O43 Cu40 Cu34 112.0(4) . . ?
O43 Cu40 Cu50 110.9(4) . . ?
O43 Cu40 Ag52 121.6(4) . . ?
O43 Cu40 Cu55 83.8(4) . . ?
O43 Cu40 Ag3 133.0(5) . . ?
Ag3 Cu40 Cu34 80.8(2) . . ?
Ag3 Cu40 Cu50 106.1(2) . . ?
Ag3 Cu40 Cu55 62.5(2) . . ?
Se8 Cu41 Cu27 112.08(12) . . ?
Se8 Cu41 Ag36 83.14(10) . . ?
Se8 Cu41 Ag61 73.43(11) . . ?
Se8 Cu41 Cu62 135.55(13) . . ?
Se7 Cu41 Se8 94.38(12) . . ?
Se7 Cu41 Cu27 141.81(15) . . ?
Se7 Cu41 Ag36 85.72(11) . . ?
Se7 Cu41 Ag61 100.59(14) . . ?
Se7 Cu41 Cu62 85.97(13) . . ?
Se7 Cu41 Cu72 130.59(19) . . ?
Cu27 Cu41 Ag36 71.40(10) . . ?
Ag61 Cu41 Cu27 63.99(10) . . ?
Ag61 Cu41 Cu62 62.92(12) . . ?
Cu62 Cu41 Cu27 55.83(10) . . ?
Cu62 Cu41 Ag36 52.51(10) . . ?
Cu72 Cu41 Se8 58.00(14) . . ?
Cu72 Cu41 Cu27 56.11(14) . . ?
Cu72 Cu41 Ag36 53.65(16) . . ?
Cu72 Cu41 Cu62 88.67(16) . . ?
O14 Cu41 Se8 119.5(4) . . ?
O14 Cu41 Se7 110.8(4) . . ?
O14 Cu41 Cu27 80.3(4) . . ?
O14 Cu41 Ag36 149.3(4) . . ?
O14 Cu41 Ag61 144.0(4) . . ?
O14 Cu41 Cu62 101.4(4) . . ?
O14 Cu41 Cu72 118.4(5) . . ?
Se18 Cu42 Ag26 71.59(9) . . ?
Se18 Cu42 Cu2 110.22(12) . . ?
Se18 Cu42 Cu63 129.84(12) . . ?
Se18 Cu42 Cu8 57.46(18) . . ?
Se1 Cu42 Se18 99.89(12) . . ?
Se1 Cu42 Ag26 99.05(12) . . ?
Se1 Cu42 Cu2 132.79(14) . . ?
Se1 Cu42 Cu63 79.24(11) . . ?
Se1 Cu42 Cu8 125.9(3) . . ?
Ag26 Cu42 Cu2 59.92(9) . . ?
Ag26 Cu42 Cu63 59.34(9) . . ?
Cu2 Cu42 Cu63 53.55(9) . . ?
Cu8 Cu42 Cu2 55.10(18) . . ?
Cu8 Cu42 Cu63 82.3(2) . . ?
O84 Cu42 Se18 121.4(4) . . ?
O84 Cu42 Se1 112.7(4) . . ?
O84 Cu42 Ag26 141.1(4) . . ?
O84 Cu42 Cu2 81.7(4) . . ?
O84 Cu42 Cu63 104.0(4) . . ?
O84 Cu42 Cu8 121.1(5) . . ?
Se16 Cu43 Se14 99.83(11) . . ?
Se16 Cu43 Se15 100.68(11) . . ?
Se16 Cu43 Cu48 51.87(9) . . ?
Se16 Cu43 Cu51 52.71(9) . . ?
Se14 Cu43 Cu48 116.35(11) . . ?
Se14 Cu43 Cu51 53.32(8) . . ?
Se15 Cu43 Se14 96.99(11) . . ?
Se15 Cu43 Cu48 51.27(8) . . ?
Se15 Cu43 Cu51 124.67(12) . . ?
Cu51 Cu43 Cu48 97.04(11) . . ?
P4 Cu43 Se16 119.49(19) . . ?
P4 Cu43 Se14 116.95(18) . . ?
P4 Cu43 Se15 118.84(18) . . ?
P4 Cu43 Cu48 126.65(18) . . ?
P4 Cu43 Cu51 116.37(18) . . ?
Se14 Cu44 Se15 105.63(12) . . ?
Se14 Cu44 Cu35 107.77(11) . . ?
Se14 Cu44 Cu54 131.72(12) . . ?
Se14 Cu44 Ag2 74.27(9) . . ?
Se15 Cu44 Cu35 131.15(13) . . ?
Se15 Cu44 Cu54 74.65(11) . . ?
Se15 Cu44 Ag2 96.93(10) . . ?
Cu35 Cu44 Cu54 56.52(11) . . ?
Cu35 Cu44 Ag2 60.29(8) . . ?
Cu54 Cu44 Ag2 58.16(8) . . ?
O91 Cu44 Se14 120.2(4) . . ?
O91 Cu44 Se15 111.1(4) . . ?
O91 Cu44 Cu35 80.9(4) . . ?
O91 Cu44 Cu54 103.0(4) . . ?
O91 Cu44 Ag2 141.1(4) . . ?
Se2 Cu45 Se9 162.85(12) . . ?
Ag24 Cu45 Se9 97.97(12) . . ?
Ag24 Cu45 Se2 84.65(12) . . ?
Ag24 Cu45 Cu28 82.72(11) . . ?
Ag24 Cu45 Cu29 98.99(12) . . ?
Ag24 Cu45 Cu31 61.62(10) . . ?
Ag24 Cu45 Cu33 89.14(11) . . ?
Ag24 Cu45 Cu34 70.39(11) . . ?
Cu28 Cu45 Se9 112.17(12) . . ?
Cu28 Cu45 Se2 51.15(9) . . ?
Cu28 Cu45 Cu29 150.02(16) . . ?
Cu28 Cu45 Cu31 97.62(13) . . ?
Cu28 Cu45 Cu33 61.87(10) . . ?
Cu28 Cu45 Cu34 145.69(13) . . ?
Cu28 Cu45 Cu4 91.25(16) . . ?
Cu29 Cu45 Se9 97.32(12) . . ?
Cu29 Cu45 Se2 99.01(12) . . ?
Cu29 Cu45 Cu33 147.61(17) . . ?
Cu29 Cu45 Cu34 58.55(9) . . ?
Cu31 Cu45 Se9 141.83(13) . . ?
Cu31 Cu45 Se2 53.71(9) . . ?
Cu31 Cu45 Cu29 58.77(9) . . ?
Cu31 Cu45 Cu33 147.20(13) . . ?
Cu31 Cu45 Cu34 88.19(11) . . ?
Cu31 Cu45 Cu4 71.10(15) . . ?
Cu33 Cu45 Se9 50.37(9) . . ?
Cu33 Cu45 Se2 113.00(12) . . ?
Cu33 Cu45 Cu34 95.93(13) . . ?
Cu34 Cu45 Se9 53.76(10) . . ?
Cu34 Cu45 Se2 141.49(13) . . ?
Cu4 Cu45 Se9 84.48(16) . . ?
Cu4 Cu45 Se2 98.65(17) . . ?
Cu4 Cu45 Cu29 97.07(15) . . ?
Cu4 Cu45 Cu33 83.36(15) . . ?
Cu4 Cu45 Cu34 58.64(15) . . ?
O93 Cu45 Se9 91.7(4) . . ?
O93 Cu45 Se2 84.8(4) . . ?
O93 Cu45 Ag24 169.3(4) . . ?
O93 Cu45 Cu28 89.5(4) . . ?
O93 Cu45 Cu29 84.2(4) . . ?
O93 Cu45 Cu31 112.6(4) . . ?
O93 Cu45 Cu33 93.6(4) . . ?
O93 Cu45 Cu34 119.5(4) . . ?
O93 Cu45 Cu4 176.1(4) . . ?
Se13 Cu46 Cu39 54.97(8) . . ?
Se13 Cu46 Cu51 108.94(11) . . ?
Se13 Cu46 Cu56 130.45(12) . . ?
Se13 Cu46 Cu57 56.69(10) . . ?
Se3 Cu46 Se13 102.40(11) . . ?
Se3 Cu46 Cu39 52.63(8) . . ?
Se3 Cu46 Cu51 134.02(13) . . ?
Se3 Cu46 Cu56 76.34(11) . . ?
Se3 Cu46 Cu57 126.49(15) . . ?
Cu51 Cu46 Cu39 161.60(13) . . ?
Cu56 Cu46 Cu39 123.39(12) . . ?
Cu56 Cu46 Cu51 57.76(10) . . ?
Cu57 Cu46 Cu39 106.04(13) . . ?
Cu57 Cu46 Cu51 55.66(10) . . ?
Cu57 Cu46 Cu56 83.85(13) . . ?
O89 Cu46 Se13 120.2(5) . . ?
O89 Cu46 Se3 110.5(4) . . ?
O89 Cu46 Cu39 113.4(4) . . ?
O89 Cu46 Cu51 81.6(4) . . ?
O89 Cu46 Cu56 105.5(4) . . ?
O89 Cu46 Cu57 122.6(4) . . ?
Se5 Cu47 Se4 95.72(10) . . ?
Se5 Cu47 Cu2 122.05(11) . . ?
Se5 Cu47 Cu27 53.69(8) . . ?
Se4 Cu47 Cu2 53.40(8) . . ?
Se4 Cu47 Cu27 122.30(11) . . ?
Se10 Cu47 Se5 100.82(10) . . ?
Se10 Cu47 Se4 100.85(10) . . ?
Se10 Cu47 Cu2 52.53(8) . . ?
Se10 Cu47 Cu27 52.33(8) . . ?
Cu27 Cu47 Cu2 98.89(10) . . ?
P65 Cu47 Se5 119.44(18) . . ?
P65 Cu47 Se4 115.77(17) . . ?
P65 Cu47 Se10 120.02(17) . . ?
P65 Cu47 Cu2 118.23(18) . . ?
P65 Cu47 Cu27 121.85(18) . . ?
Se16 Cu48 Ag32 64.51(10) . . ?
Se16 Cu48 Cu43 55.21(9) . . ?
Se16 Cu48 Cu63 122.27(14) . . ?
Se16 Cu48 Cu64 132.33(16) . . ?
Se16 Cu48 Cu6 114.7(2) . . ?
Se16 Cu48 Cu32 64.51(10) . . ?
Se15 Cu48 Se16 108.58(13) . . ?
Se15 Cu48 Ag32 131.34(14) . . ?
Se15 Cu48 Cu43 56.22(9) . . ?
Se15 Cu48 Cu63 115.29(14) . . ?
Se15 Cu48 Cu64 57.37(11) . . ?
Se15 Cu48 Cu6 67.04(16) . . ?
Se15 Cu48 Cu32 131.34(14) . . ?
Ag32 Cu48 Cu43 111.79(12) . . ?
Cu63 Cu48 Ag32 58.62(10) . . ?
Cu63 Cu48 Cu43 160.52(14) . . ?
Cu63 Cu48 Cu32 58.62(10) . . ?
Cu64 Cu48 Ag32 90.64(14) . . ?
Cu64 Cu48 Cu43 106.81(13) . . ?
Cu64 Cu48 Cu63 59.13(12) . . ?
Cu6 Cu48 Cu43 104.75(17) . . ?
Cu6 Cu48 Cu63 57.23(16) . . ?
Cu6 Cu48 Cu32 73.17(18) . . ?
O85 Cu48 Se16 112.6(4) . . ?
O85 Cu48 Se15 112.4(4) . . ?
O85 Cu48 Ag32 114.2(4) . . ?
O85 Cu48 Cu43 115.9(4) . . ?
O85 Cu48 Cu63 83.4(4) . . ?
O85 Cu48 Cu64 114.6(4) . . ?
O85 Cu48 Cu6 129.6(4) . . ?
O85 Cu48 Cu32 114.2(4) . . ?
Cu32 Cu48 Cu43 111.79(12) . . ?
Se5 Cu49 Se4 103.07(12) . . ?
Se5 Cu49 Ag53 70.18(10) . . ?
Se5 Cu49 Cu54 120.43(15) . . ?
Se5 Cu49 Cu64 136.77(15) . . ?
Se5 Cu49 Cu6 123.48(16) . . ?
Se5 Cu49 Cu25 62.14(19) . . ?
Se4 Cu49 Ag53 120.30(11) . . ?
Se4 Cu49 Cu54 122.54(15) . . ?
Se4 Cu49 Cu64 61.34(12) . . ?
Se4 Cu49 Cu6 66.83(14) . . ?
Cu54 Cu49 Ag53 54.95(10) . . ?
Cu54 Cu49 Cu6 58.52(15) . . ?
Cu64 Cu49 Ag53 83.48(14) . . ?
Cu64 Cu49 Cu54 61.28(14) . . ?
Cu25 Cu49 Se4 132.3(2) . . ?
Cu25 Cu49 Cu54 59.03(19) . . ?
Cu25 Cu49 Cu6 84.0(2) . . ?
O5 Cu49 Se5 113.0(4) . . ?
O5 Cu49 Se4 112.4(4) . . ?
O5 Cu49 Ag53 125.0(4) . . ?
O5 Cu49 Cu54 84.6(4) . . ?
O5 Cu49 Cu64 110.2(4) . . ?
O5 Cu49 Cu6 122.3(4) . . ?
O5 Cu49 Cu25 115.1(4) . . ?
Se8 Cu50 Cu33 51.75(9) . . ?
Se8 Cu50 Cu40 112.35(12) . . ?
Se9 Cu50 Se8 98.63(12) . . ?
Se9 Cu50 Se7 106.77(13) . . ?
Se9 Cu50 Cu33 52.04(9) . . ?
Se9 Cu50 Cu40 56.11(10) . . ?
Se7 Cu50 Se8 88.17(10) . . ?
Se7 Cu50 Cu33 119.62(12) . . ?
Se7 Cu50 Cu40 54.29(10) . . ?
Cu40 Cu50 Cu33 97.02(11) . . ?
P2 Cu50 Se8 116.90(19) . . ?
P2 Cu50 Se9 123.73(19) . . ?
P2 Cu50 Se7 115.9(2) . . ?
P2 Cu50 Cu33 121.9(2) . . ?
P2 Cu50 Cu40 129.4(2) . . ?
Se16 Cu51 Se14 106.76(12) . . ?
Se16 Cu51 Cu43 56.33(9) . . ?
Se16 Cu51 Cu46 122.90(13) . . ?
Se16 Cu51 Cu56 63.42(10) . . ?
Se16 Cu51 Cu57 119.28(15) . . ?
Se14 Cu51 Cu43 57.52(9) . . ?
Se14 Cu51 Cu46 109.78(12) . . ?
Se14 Cu51 Cu56 131.38(13) . . ?
Se14 Cu51 Cu57 56.93(11) . . ?
Cu46 Cu51 Cu43 160.81(13) . . ?
Cu56 Cu51 Cu43 116.06(12) . . ?
Cu56 Cu51 Cu46 59.48(10) . . ?
Cu57 Cu51 Cu43 105.76(13) . . ?
Cu57 Cu51 Cu46 56.49(10) . . ?
Cu57 Cu51 Cu56 85.35(14) . . ?
O90 Cu51 Se16 115.2(4) . . ?
O90 Cu51 Se14 120.0(4) . . ?
O90 Cu51 Cu43 117.1(4) . . ?
O90 Cu51 Cu46 81.3(4) . . ?
O90 Cu51 Cu56 105.6(4) . . ?
O90 Cu51 Cu57 123.1(4) . . ?
Se11 Ag52 Ag22 89.90(13) . . ?
Se11 Ag52 Ag36 146.86(16) . . ?
Se11 Ag52 Cu40 100.26(15) . . ?
Se11 Ag52 Ag53 93.55(12) . . ?
Se11 Ag52 Cu55 60.50(12) . . ?
Se11 Ag52 Cu62 121.00(16) . . ?
Se7 Ag52 Se11 123.93(15) . . ?
Se7 Ag52 Ag22 129.99(15) . . ?
Se7 Ag52 Ag36 89.05(13) . . ?
Se7 Ag52 Cu40 52.69(10) . . ?
Se7 Ag52 Ag53 137.58(17) . . ?
Se7 Ag52 Cu55 105.05(15) . . ?
Se7 Ag52 Cu60 130.16(17) . . ?
Se7 Ag52 Cu62 87.32(14) . . ?
Ag22 Ag52 Ag36 62.86(11) . . ?
Ag22 Ag52 Cu40 89.05(13) . . ?
Ag22 Ag52 Ag53 60.49(10) . . ?
Ag22 Ag52 Cu55 57.43(11) . . ?
Ag36 Ag52 Cu40 97.88(13) . . ?
Ag36 Ag52 Ag53 57.54(11) . . ?
Ag36 Ag52 Cu55 111.77(15) . . ?
Cu40 Ag52 Ag53 146.58(15) . . ?
Cu40 Ag52 Cu55 53.49(11) . . ?
Cu55 Ag52 Ag53 111.09(14) . . ?
Cu60 Ag52 Se11 55.46(11) . . ?
Cu60 Ag52 Ag22 98.68(14) . . ?
Cu60 Ag52 Ag36 107.60(16) . . ?
Cu60 Ag52 Cu40 154.17(18) . . ?
Cu60 Ag52 Ag53 53.64(11) . . ?
Cu60 Ag52 Cu55 110.90(15) . . ?
Cu60 Ag52 Cu62 66.08(14) . . ?
Cu62 Ag52 Ag22 106.73(15) . . ?
Cu62 Ag52 Ag36 57.23(12) . . ?
Cu62 Ag52 Cu40 135.06(16) . . ?
Cu62 Ag52 Ag53 53.74(11) . . ?
Cu62 Ag52 Cu55 163.90(17) . . ?
Se6 Ag53 Ag22 111.85(12) . . ?
Se6 Ag53 Ag23 135.38(12) . . ?
Se6 Ag53 Ag36 160.13(14) . . ?
Se6 Ag53 Cu49 94.01(10) . . ?
Se6 Ag53 Ag52 103.57(12) . . ?
Ag22 Ag53 Cu49 138.75(12) . . ?
Ag22 Ag53 Ag52 54.43(10) . . ?
Ag23 Ag53 Ag22 58.76(8) . . ?
Ag23 Ag53 Cu49 80.17(10) . . ?
Ag23 Ag53 Ag52 102.33(12) . . ?
Ag36 Ag53 Ag22 60.18(9) . . ?
Ag36 Ag53 Ag23 58.78(9) . . ?
Ag36 Ag53 Cu49 103.29(12) . . ?
Ag36 Ag53 Ag52 56.66(10) . . ?
Ag52 Ag53 Cu49 150.45(14) . . ?
Cu54 Ag53 Se6 62.34(11) . . ?
Cu54 Ag53 Ag22 109.68(12) . . ?
Cu54 Ag53 Ag23 79.46(11) . . ?
Cu54 Ag53 Ag36 136.51(14) . . ?
Cu54 Ag53 Cu49 54.18(10) . . ?
Cu54 Ag53 Ag52 155.34(16) . . ?
Cu60 Ag53 Se6 53.76(10) . . ?
Cu60 Ag53 Ag22 94.19(13) . . ?
Cu60 Ag53 Ag23 152.78(15) . . ?
Cu60 Ag53 Ag36 107.05(13) . . ?
Cu60 Ag53 Cu49 127.00(14) . . ?
Cu60 Ag53 Ag52 53.94(11) . . ?
Cu60 Ag53 Cu54 116.10(15) . . ?
Cu60 Ag53 Cu62 66.70(12) . . ?
Cu60 Ag53 Cu5 123.5(2) . . ?
Cu62 Ag53 Se6 111.57(12) . . ?
Cu62 Ag53 Ag22 102.28(13) . . ?
Cu62 Ag53 Ag23 113.04(13) . . ?
Cu62 Ag53 Ag36 57.21(10) . . ?
Cu62 Ag53 Cu49 96.82(14) . . ?
Cu62 Ag53 Ag52 54.75(12) . . ?
Cu62 Ag53 Cu54 147.37(17) . . ?
Cu62 Ag53 Cu5 151.8(2) . . ?
Cu5 Ag53 Se6 92.9(2) . . ?
Cu5 Ag53 Ag22 53.63(17) . . ?
Cu5 Ag53 Ag23 44.5(2) . . ?
Cu5 Ag53 Ag36 95.1(2) . . ?
Cu5 Ag53 Cu49 95.2(2) . . ?
Cu5 Ag53 Ag52 107.2(2) . . ?
Cu5 Ag53 Cu54 56.79(18) . . ?
Se6 Cu54 Cu44 115.39(12) . . ?
Cu35 Cu54 Se6 53.77(10) . . ?
Cu35 Cu54 Cu44 61.65(10) . . ?
Cu35 Cu54 Cu6 130.81(19) . . ?
Cu35 Cu54 Ag2 63.09(9) . . ?
Cu49 Cu54 Se6 102.73(14) . . ?
Cu49 Cu54 Cu35 156.29(19) . . ?
Cu49 Cu54 Cu44 141.53(18) . . ?
Cu49 Cu54 Ag53 70.87(12) . . ?
Cu49 Cu54 Cu6 67.34(17) . . ?
Cu49 Cu54 Ag2 126.64(13) . . ?
Ag53 Cu54 Se6 59.45(11) . . ?
Ag53 Cu54 Cu35 95.67(15) . . ?
Ag53 Cu54 Cu44 133.27(13) . . ?
Cu64 Cu54 Se6 148.35(16) . . ?
Cu64 Cu54 Cu35 145.66(17) . . ?
Cu64 Cu54 Cu44 90.35(15) . . ?
Cu64 Cu54 Cu49 56.18(12) . . ?
Cu64 Cu54 Ag53 89.72(14) . . ?
Cu6 Cu54 Se6 138.11(18) . . ?
Cu6 Cu54 Cu44 86.45(17) . . ?
Cu25 Cu54 Se6 56.67(18) . . ?
Cu25 Cu54 Cu35 104.8(2) . . ?
Cu25 Cu54 Cu44 153.9(2) . . ?
Cu25 Cu54 Cu49 56.35(18) . . ?
Cu25 Cu54 Cu6 87.6(2) . . ?
Cu25 Cu54 Ag2 93.2(2) . . ?
O8 Cu54 Se6 91.0(4) . . ?
O8 Cu54 Cu35 92.7(3) . . ?
O8 Cu54 Cu44 90.3(4) . . ?
O8 Cu54 Cu49 83.8(4) . . ?
O8 Cu54 Ag53 133.6(4) . . ?
O8 Cu54 Cu64 107.8(4) . . ?
O8 Cu54 Cu6 125.9(4) . . ?
O8 Cu54 Cu25 113.6(4) . . ?
O8 Cu54 Ag2 148.4(4) . . ?
O8 Cu54 Cu5 164.0(5) . . ?
Ag2 Cu54 Se6 90.15(11) . . ?
Ag2 Cu54 Cu44 60.98(9) . . ?
Ag2 Cu54 Cu6 68.93(17) . . ?
Cu5 Cu54 Se6 93.7(2) . . ?
Cu5 Cu54 Cu35 77.9(2) . . ?
Cu5 Cu54 Cu44 73.9(2) . . ?
Cu5 Cu54 Cu49 110.0(2) . . ?
Cu5 Cu54 Ag53 61.1(2) . . ?
Cu5 Cu54 Cu64 75.3(2) . . ?
Se11 Cu55 Ag52 53.37(10) . . ?
Se11 Cu55 Cu1 90.7(3) . . ?
Ag22 Cu55 Se11 85.34(12) . . ?
Ag22 Cu55 Cu26 94.49(12) . . ?
Ag22 Cu55 Ag52 57.18(11) . . ?
Ag22 Cu55 Cu1 39.0(3) . . ?
Cu24 Cu55 Se11 53.08(10) . . ?
Cu24 Cu55 Ag22 87.53(12) . . ?
Cu24 Cu55 Cu26 62.27(10) . . ?
Cu24 Cu55 Cu34 142.94(15) . . ?
Cu24 Cu55 Cu40 153.91(19) . . ?
Cu24 Cu55 Ag52 98.59(15) . . ?
Cu24 Cu55 Cu1 60.8(3) . . ?
Cu24 Cu55 Ag3 107.4(3) . . ?
Cu26 Cu55 Se11 115.31(13) . . ?
Cu26 Cu55 Ag52 147.88(14) . . ?
Cu26 Cu55 Cu1 57.7(3) . . ?
Cu34 Cu55 Se11 145.18(14) . . ?
Cu34 Cu55 Ag22 68.92(11) . . ?
Cu34 Cu55 Cu26 90.53(14) . . ?
Cu34 Cu55 Ag52 92.24(12) . . ?
Cu34 Cu55 Cu1 83.8(3) . . ?
Cu34 Cu55 Ag3 77.9(3) . . ?
Cu40 Cu55 Se11 101.07(14) . . ?
Cu40 Cu55 Ag22 94.25(12) . . ?
Cu40 Cu55 Cu26 143.13(18) . . ?
Cu40 Cu55 Cu34 59.80(11) . . ?
Cu40 Cu55 Ag52 61.64(11) . . ?
Cu40 Cu55 Cu1 131.0(3) . . ?
Cu40 Cu55 Ag3 57.7(2) . . ?
Ag67 Cu55 Se11 100.65(17) . . ?
Ag67 Cu55 Cu24 84.21(16) . . ?
Ag67 Cu55 Cu26 73.55(16) . . ?
Ag67 Cu55 Cu34 63.07(15) . . ?
Ag67 Cu55 Cu40 106.64(17) . . ?
Ag67 Cu55 Ag3 68.9(2) . . ?
O6 Cu55 Se11 98.7(4) . . ?
O6 Cu55 Ag22 176.0(5) . . ?
O6 Cu55 Cu24 95.1(4) . . ?
O6 Cu55 Cu26 84.1(4) . . ?
O6 Cu55 Cu34 107.3(4) . . ?
O6 Cu55 Cu40 84.7(4) . . ?
O6 Cu55 Ag52 125.2(4) . . ?
O6 Cu55 Ag67 155.1(4) . . ?
O6 Cu55 Cu1 140.7(5) . . ?
O6 Cu55 Ag3 133.9(4) . . ?
Cu1 Cu55 Ag52 90.9(3) . . ?
Ag3 Cu55 Se11 67.4(3) . . ?
Ag3 Cu55 Cu26 142.0(2) . . ?
Se16 Cu56 Cu31 144.69(12) . . ?
Se16 Cu56 Ag32 61.03(9) . . ?
Se16 Cu56 Cu37 103.47(11) . . ?
Se16 Cu56 Cu46 116.03(12) . . ?
Se16 Cu56 Ag7 86.35(15) . . ?
Se16 Cu56 Cu32 61.03(9) . . ?
Ag1 Cu56 Se16 100.55(11) . . ?
Ag1 Cu56 Cu31 62.13(9) . . ?
Ag1 Cu56 Ag32 73.06(11) . . ?
Ag1 Cu56 Cu37 103.39(12) . . ?
Ag1 Cu56 Cu46 74.06(11) . . ?
Ag1 Cu56 Cu51 86.65(11) . . ?
Ag32 Cu56 Cu31 83.93(11) . . ?
Cu37 Cu56 Cu31 56.91(9) . . ?
Cu37 Cu56 Ag32 59.29(9) . . ?
Cu37 Cu56 Cu46 140.31(14) . . ?
Cu37 Cu56 Ag7 93.56(17) . . ?
Cu37 Cu56 Cu32 59.29(9) . . ?
Cu46 Cu56 Cu31 89.87(11) . . ?
Cu46 Cu56 Ag32 145.51(13) . . ?
Cu46 Cu56 Cu32 145.51(13) . . ?
Cu51 Cu56 Se16 53.27(9) . . ?
Cu51 Cu56 Cu31 143.88(13) . . ?
Cu51 Cu56 Ag32 105.00(12) . . ?
Cu51 Cu56 Cu37 156.41(14) . . ?
Cu51 Cu56 Cu46 62.77(10) . . ?
Cu51 Cu56 Ag7 89.07(16) . . ?
Cu51 Cu56 Cu32 105.00(12) . . ?
Ag7 Cu56 Cu31 67.90(13) . . ?
Ag7 Cu56 Cu46 92.66(19) . . ?
Ag7 Cu56 Cu32 53.62(18) . . ?
O27 Cu56 Se16 91.5(3) . . ?
O27 Cu56 Ag1 164.0(4) . . ?
O27 Cu56 Cu31 112.6(4) . . ?
O27 Cu56 Ag32 122.4(4) . . ?
O27 Cu56 Cu37 83.7(4) . . ?
O27 Cu56 Cu46 91.3(4) . . ?
O27 Cu56 Cu51 92.3(4) . . ?
O27 Cu56 Ag7 176.0(4) . . ?
O27 Cu56 Cu32 122.4(4) . . ?
Cu32 Cu56 Cu31 83.93(11) . . ?
Se13 Cu57 Ag1 98.18(15) . . ?
Se13 Cu57 Cu46 61.25(10) . . ?
Se13 Cu57 Cu51 124.40(15) . . ?
Se13 Cu57 Cu 60.99(12) . . ?
Se13 Cu57 Ag7 113.94(18) . . ?
Se13 Cu57 Ag2 122.40(14) . . ?
Se13 Cu57 Cu1 70.8(3) . . ?
Se14 Cu57 Se13 139.0(2) . . ?
Se14 Cu57 Ag1 122.73(16) . . ?
Se14 Cu57 Cu46 123.28(15) . . ?
Se14 Cu57 Cu51 60.23(11) . . ?
Se14 Cu57 Cu 119.98(17) . . ?
Se14 Cu57 Ag7 106.92(16) . . ?
Se14 Cu57 Ag2 77.95(10) . . ?
Se14 Cu57 Cu1 126.7(3) . . ?
Ag1 Cu57 Cu46 79.89(14) . . ?
Ag1 Cu57 Cu51 93.45(15) . . ?
Ag1 Cu57 Cu1 59.2(3) . . ?
Cu46 Cu57 Ag7 89.59(16) . . ?
Cu46 Cu57 Ag2 145.94(19) . . ?
Cu46 Cu57 Cu1 109.8(3) . . ?
Cu51 Cu57 Cu46 67.85(12) . . ?
Cu51 Cu57 Ag7 85.56(15) . . ?
Cu51 Cu57 Ag2 112.04(13) . . ?
Cu51 Cu57 Cu1 151.8(3) . . ?
Cu Cu57 Cu46 114.51(16) . . ?
Cu Cu57 Cu51 172.6(2) . . ?
Cu Cu57 Ag7 87.38(19) . . ?
Cu Cu57 Ag2 61.80(12) . . ?
Ag2 Cu57 Ag7 57.14(13) . . ?
Se8 Cu58 Se18 131.76(16) . . ?
Se8 Cu58 Ag24 121.05(14) . . ?
Se8 Cu58 Ag26 126.17(12) . . ?
Se8 Cu58 Cu28 120.66(13) . . ?
Se8 Cu58 Cu33 60.51(10) . . ?
Se8 Cu58 Ag61 76.73(11) . . ?
Se8 Cu58 Cu72 59.76(14) . . ?
Se8 Cu58 Cu4 107.31(17) . . ?
Se8 Cu58 Cu8 113.1(2) . . ?
Se18 Cu58 Ag24 107.18(13) . . ?
Se18 Cu58 Ag26 74.50(9) . . ?
Se18 Cu58 Cu28 60.24(10) . . ?
Se18 Cu58 Cu33 120.28(13) . . ?
Se18 Cu58 Ag61 124.96(13) . . ?
Se18 Cu58 Cu72 109.36(17) . . ?
Se18 Cu58 Cu4 120.93(18) . . ?
Ag26 Cu58 Ag24 63.02(10) . . ?
Cu28 Cu58 Ag24 85.53(12) . . ?
Cu28 Cu58 Ag26 113.15(13) . . ?
Cu28 Cu58 Ag61 153.84(18) . . ?
Cu28 Cu58 Cu4 93.18(16) . . ?
Cu33 Cu58 Ag24 93.22(13) . . ?
Cu33 Cu58 Ag26 155.77(17) . . ?
Cu33 Cu58 Cu28 66.54(11) . . ?
Cu33 Cu58 Ag61 114.75(15) . . ?
Cu33 Cu58 Cu4 85.82(16) . . ?
Ag61 Cu58 Cu4 61.60(16) . . ?
Cu72 Cu58 Ag24 105.03(18) . . ?
Cu72 Cu58 Ag26 67.43(14) . . ?
Cu72 Cu58 Cu28 167.5(2) . . ?
Cu72 Cu58 Cu33 118.49(17) . . ?
Cu8 Cu58 Se18 59.08(19) . . ?
Cu8 Cu58 Cu28 116.2(2) . . ?
Cu8 Cu58 Cu33 171.8(3) . . ?
Cu8 Cu58 Ag61 66.5(2) . . ?
Cu8 Cu58 Cu4 101.5(3) . . ?
Se6 Cu59 Cu24 120.43(12) . . ?
Se6 Cu59 Cu60 51.00(9) . . ?
Se17 Cu59 Se6 93.15(11) . . ?
Se17 Cu59 Se11 102.25(11) . . ?
Se17 Cu59 Cu24 54.14(9) . . ?
Se17 Cu59 Cu60 116.57(13) . . ?
Se11 Cu59 Se6 99.73(11) . . ?
Se11 Cu59 Cu24 53.68(9) . . ?
Se11 Cu59 Cu60 51.88(9) . . ?
Cu24 Cu59 Cu60 96.75(12) . . ?
P1 Cu59 Se6 115.01(17) . . ?
P1 Cu59 Se17 123.01(18) . . ?
P1 Cu59 Se11 118.68(19) . . ?
P1 Cu59 Cu24 124.54(18) . . ?
P1 Cu59 Cu60 119.68(19) . . ?
Se6 Cu60 Se11 110.39(14) . . ?
Se6 Cu60 Ag52 131.11(16) . . ?
Se6 Cu60 Ag53 66.19(10) . . ?
Se6 Cu60 Cu59 58.12(10) . . ?
Se6 Cu60 Cu62 113.72(14) . . ?
Se6 Cu60 Cu25 59.40(17) . . ?
Se6 Cu60 Ag3 121.47(19) . . ?
Se11 Cu60 Ag52 62.50(12) . . ?
Se11 Cu60 Ag53 111.58(15) . . ?
Se11 Cu60 Cu59 56.12(10) . . ?
Se11 Cu60 Cu62 119.61(16) . . ?
Se11 Cu60 Cu25 131.9(2) . . ?
Se11 Cu60 Ag3 64.29(19) . . ?
Ag52 Cu60 Cu59 111.76(15) . . ?
Ag52 Cu60 Cu62 57.64(14) . . ?
Ag53 Cu60 Ag52 72.42(14) . . ?
Ag53 Cu60 Cu59 104.54(13) . . ?
Ag53 Cu60 Cu62 56.93(12) . . ?
Cu59 Cu60 Ag3 108.3(2) . . ?
Cu62 Cu60 Cu59 159.75(15) . . ?
Cu62 Cu60 Ag3 58.2(2) . . ?
Cu25 Cu60 Cu59 110.86(19) . . ?
Cu25 Cu60 Cu62 55.19(18) . . ?
Cu25 Cu60 Ag3 81.5(2) . . ?
O25 Cu60 Se6 117.3(4) . . ?
O25 Cu60 Se11 112.4(4) . . ?
O25 Cu60 Ag52 108.9(4) . . ?
O25 Cu60 Ag53 130.0(4) . . ?
O25 Cu60 Cu59 119.2(4) . . ?
O25 Cu60 Cu62 81.0(4) . . ?
O25 Cu60 Cu25 113.2(4) . . ?
O25 Cu60 Ag3 117.6(4) . . ?
Cu27 Ag61 Ag3 111.5(2) . . ?
Cu41 Ag61 Cu27 60.62(10) . . ?
Cu41 Ag61 Cu62 60.19(12) . . ?
Cu41 Ag61 Cu70 171.7(2) . . ?
Cu41 Ag61 Cu71 127.8(2) . . ?
Cu41 Ag61 Cu4 121.40(18) . . ?
Cu41 Ag61 Cu8 120.0(3) . . ?
Cu41 Ag61 Ag3 76.77(18) . . ?
Cu58 Ag61 Cu27 123.6(2) . . ?
Cu58 Ag61 Cu41 99.56(15) . . ?
Cu58 Ag61 Cu62 158.88(16) . . ?
Cu58 Ag61 Cu70 72.85(14) . . ?
Cu58 Ag61 Cu71 120.25(17) . . ?
Cu58 Ag61 Cu4 61.15(15) . . ?
Cu58 Ag61 Cu8 53.03(18) . . ?
Cu58 Ag61 Ag3 113.8(2) . . ?
Cu62 Ag61 Cu27 54.14(10) . . ?
Cu62 Ag61 Ag3 58.6(2) . . ?
Cu70 Ag61 Cu27 120.42(16) . . ?
Cu70 Ag61 Cu62 127.71(18) . . ?
Cu70 Ag61 Ag3 109.1(2) . . ?
Cu71 Ag61 Cu27 111.65(15) . . ?
Cu71 Ag61 Cu62 74.14(15) . . ?
Cu71 Ag61 Cu70 60.27(16) . . ?
Cu71 Ag61 Cu4 63.43(17) . . ?
Cu71 Ag61 Cu8 111.0(2) . . ?
Cu71 Ag61 Ag3 57.6(2) . . ?
Cu4 Ag61 Cu27 175.0(2) . . ?
Cu4 Ag61 Cu62 122.2(2) . . ?
Cu4 Ag61 Cu70 58.34(17) . . ?
Cu4 Ag61 Cu8 92.7(2) . . ?
Cu4 Ag61 Ag3 65.8(2) . . ?
Cu8 Ag61 Cu27 89.7(2) . . ?
Cu8 Ag61 Cu62 140.2(2) . . ?
Cu8 Ag61 Cu70 52.8(2) . . ?
Cu8 Ag61 Ag3 158.2(3) . . ?
Se5 Cu62 Cu27 55.70(10) . . ?
Se5 Cu62 Cu41 118.96(13) . . ?
Se5 Cu62 Ag52 147.86(16) . . ?
Se5 Cu62 Cu60 106.07(13) . . ?
Se5 Cu62 Ag61 93.90(12) . . ?
Se5 Cu62 Ag3 140.63(19) . . ?
Cu27 Cu62 Cu41 63.27(11) . . ?
Cu27 Cu62 Cu60 161.59(17) . . ?
Cu27 Cu62 Ag61 64.45(12) . . ?
Cu27 Cu62 Ag3 127.7(3) . . ?
Ag36 Cu62 Se5 100.84(13) . . ?
Ag36 Cu62 Cu27 82.25(12) . . ?
Ag36 Cu62 Cu41 68.64(12) . . ?
Ag36 Cu62 Ag52 64.62(13) . . ?
Ag36 Cu62 Cu60 105.80(15) . . ?
Cu41 Cu62 Cu60 134.95(16) . . ?
Cu41 Cu62 Ag61 56.90(11) . . ?
Cu41 Cu62 Ag3 78.5(2) . . ?
Ag52 Cu62 Cu27 140.31(17) . . ?
Ag52 Cu62 Cu41 83.79(14) . . ?
Ag52 Cu62 Cu60 56.28(12) . . ?
Ag53 Cu62 Se5 76.39(12) . . ?
Ag53 Cu62 Cu27 115.38(15) . . ?
Ag53 Cu62 Ag36 65.82(12) . . ?
Ag53 Cu62 Cu41 134.00(16) . . ?
Ag53 Cu62 Ag52 71.51(13) . . ?
Ag53 Cu62 Cu60 56.37(11) . . ?
Cu60 Cu62 Ag61 124.46(16) . . ?
Cu60 Cu62 Ag3 67.0(2) . . ?
Ag61 Cu62 Ag3 65.1(2) . . ?
Cu25 Cu62 Se5 58.03(19) . . ?
Cu25 Cu62 Cu27 106.5(2) . . ?
Cu25 Cu62 Cu41 149.7(2) . . ?
Cu25 Cu62 Cu60 59.51(18) . . ?
Cu25 Cu62 Ag61 92.8(2) . . ?
Cu25 Cu62 Ag3 88.7(3) . . ?
O42 Cu62 Se5 103.5(4) . . ?
O42 Cu62 Cu27 100.3(4) . . ?
O42 Cu62 Ag36 152.0(4) . . ?
O42 Cu62 Cu41 87.4(4) . . ?
O42 Cu62 Ag52 99.7(4) . . ?
O42 Cu62 Ag53 133.7(4) . . ?
O42 Cu62 Cu60 80.5(4) . . ?
O42 Cu62 Ag61 144.3(4) . . ?
O42 Cu62 Cu25 122.8(4) . . ?
O42 Cu62 Ag3 112.8(4) . . ?
Se4 Cu63 Ag26 93.76(11) . . ?
Se4 Cu63 Ag23 88.83(10) . . ?
Se4 Cu63 Cu2 56.33(9) . . ?
Se4 Cu63 Ag32 147.24(14) . . ?
Se4 Cu63 Cu42 117.00(12) . . ?
Se4 Cu63 Cu48 105.74(12) . . ?
Se4 Cu63 Cu64 57.56(11) . . ?
Se4 Cu63 Cu32 147.24(14) . . ?
Ag26 Cu63 Ag23 53.99(8) . . ?
Ag26 Cu63 Cu42 56.23(8) . . ?
Cu2 Cu63 Ag26 61.33(9) . . ?
Cu2 Cu63 Ag23 102.07(11) . . ?
Cu2 Cu63 Ag32 136.37(14) . . ?
Cu2 Cu63 Cu42 60.70(10) . . ?
Cu2 Cu63 Cu48 161.45(15) . . ?
Cu2 Cu63 Cu64 107.91(14) . . ?
Cu2 Cu63 Cu32 136.37(14) . . ?
Ag32 Cu63 Ag26 77.86(11) . . ?
Ag32 Cu63 Ag23 60.48(9) . . ?
Ag32 Cu63 Cu42 84.76(11) . . ?
Ag32 Cu63 Cu48 60.96(10) . . ?
Cu42 Cu63 Ag23 106.11(10) . . ?
Cu48 Cu63 Ag26 130.22(13) . . ?
Cu48 Cu63 Ag23 80.61(10) . . ?
Cu48 Cu63 Cu42 136.66(14) . . ?
Cu64 Cu63 Ag26 98.67(14) . . ?
Cu64 Cu63 Ag23 51.91(12) . . ?
Cu64 Cu63 Ag32 92.05(13) . . ?
Cu64 Cu63 Cu42 154.83(15) . . ?
Cu64 Cu63 Cu48 59.12(11) . . ?
Cu70 Cu63 Se4 103.57(16) . . ?
Cu70 Cu63 Cu2 83.45(14) . . ?
Cu70 Cu63 Cu42 70.32(14) . . ?
Cu70 Cu63 Cu48 107.42(16) . . ?
Cu70 Cu63 Cu32 58.81(14) . . ?
Cu6 Cu63 Se4 73.38(19) . . ?
Cu6 Cu63 Cu2 114.98(19) . . ?
Cu6 Cu63 Cu42 140.65(19) . . ?
Cu6 Cu63 Cu48 57.77(16) . . ?
Cu6 Cu63 Cu70 70.3(2) . . ?
Cu6 Cu63 Cu32 74.52(19) . . ?
O86 Cu63 Se4 96.1(4) . . ?
O86 Cu63 Ag26 141.2(4) . . ?
O86 Cu63 Ag23 163.1(4) . . ?
O86 Cu63 Cu2 94.1(4) . . ?
O86 Cu63 Ag32 110.3(4) . . ?
O86 Cu63 Cu42 86.1(4) . . ?
O86 Cu63 Cu48 82.5(4) . . ?
O86 Cu63 Cu64 118.2(4) . . ?
O86 Cu63 Cu70 154.2(5) . . ?
O86 Cu63 Cu6 132.3(4) . . ?
O86 Cu63 Cu32 110.3(4) . . ?
Cu32 Cu63 Cu42 84.76(11) . . ?
Cu32 Cu63 Cu48 60.96(10) . . ?
Se4 Cu64 Ag23 104.85(15) . . ?
Se4 Cu64 Cu48 109.65(16) . . ?
Se4 Cu64 Cu54 121.46(16) . . ?
Se4 Cu64 Cu63 59.78(11) . . ?
Se15 Cu64 Se4 133.5(2) . . ?
Se15 Cu64 Ag23 119.18(17) . . ?
Se15 Cu64 Cu48 56.07(11) . . ?
Se15 Cu64 Cu49 123.71(18) . . ?
Se15 Cu64 Cu54 78.79(14) . . ?
Se15 Cu64 Cu63 116.58(16) . . ?
Ag23 Cu64 Cu48 93.89(15) . . ?
Ag23 Cu64 Cu54 85.14(15) . . ?
Ag23 Cu64 Cu63 74.65(13) . . ?
Cu48 Cu64 Cu63 61.75(12) . . ?
Cu49 Cu64 Se4 59.00(11) . . ?
Cu49 Cu64 Ag23 97.61(16) . . ?
Cu49 Cu64 Cu48 165.6(2) . . ?
Cu49 Cu64 Cu54 62.55(13) . . ?
Cu49 Cu64 Cu63 113.22(16) . . ?
Cu54 Cu64 Cu48 127.36(17) . . ?
Cu54 Cu64 Cu63 158.8(2) . . ?
C100 P65 Cu47 114.6(6) . . ?
C149 P65 Cu47 114.4(7) . . ?
C149 P65 C100 106.3(9) . . ?
C28 P65 Cu47 115.0(7) . . ?
C28 P65 C100 100.9(10) . . ?
C28 P65 C149 104.1(9) . . ?
Cu34 Ag67 Cu26 80.81(15) . . ?
Cu34 Ag67 Cu71 111.0(2) . . ?
Cu34 Ag67 Cu4 56.03(15) . . ?
Cu34 Ag67 Ag2 165.8(2) . . ?
Cu34 Ag67 Ag3 72.2(2) . . ?
Cu55 Ag67 Cu26 56.00(14) . . ?
Cu55 Ag67 Cu34 60.44(15) . . ?
Cu55 Ag67 Cu71 115.0(2) . . ?
Cu55 Ag67 Ag7 167.6(3) . . ?
Cu55 Ag67 Cu4 103.6(2) . . ?
Cu55 Ag67 Ag2 131.5(2) . . ?
Cu55 Ag67 Ag3 57.5(2) . . ?
Cu71 Ag67 Cu26 160.3(2) . . ?
Cu71 Ag67 Cu4 60.89(18) . . ?
Cu71 Ag67 Ag2 58.81(15) . . ?
Cu71 Ag67 Ag3 59.0(2) . . ?
Cu Ag67 Cu26 50.92(15) . . ?
Cu Ag67 Cu34 131.4(3) . . ?
Cu Ag67 Cu55 91.0(2) . . ?
Cu Ag67 Cu71 116.8(2) . . ?
Cu Ag67 Ag7 101.0(3) . . ?
Cu Ag67 Cu4 164.7(3) . . ?
Cu Ag67 Ag2 61.04(16) . . ?
Cu Ag67 Ag3 126.9(3) . . ?
Ag7 Ag67 Cu26 130.8(3) . . ?
Ag7 Ag67 Cu34 108.5(2) . . ?
Ag7 Ag67 Cu71 62.0(2) . . ?
Ag7 Ag67 Cu4 64.2(2) . . ?
Ag7 Ag67 Ag2 58.67(15) . . ?
Ag7 Ag67 Ag3 115.5(3) . . ?
Cu4 Ag67 Cu26 135.6(2) . . ?
Cu4 Ag67 Ag3 66.2(3) . . ?
Ag2 Ag67 Cu26 111.95(18) . . ?
Ag2 Ag67 Cu4 110.1(2) . . ?
Ag2 Ag67 Ag3 106.6(3) . . ?
Ag3 Ag67 Cu26 113.3(2) . . ?
C79 P68 Cu39 110.6(7) . . ?
C133 P68 Cu39 115.9(8) . . ?
C133 P68 C79 105.1(10) . . ?
C133 P68 C138 102.4(11) . . ?
C138 P68 Cu39 116.6(7) . . ?
C138 P68 C79 105.1(10) . . ?
C170 P69 Cu38 115.5(8) . . ?
C170 P69 C24 103.1(11) . . ?
C182 P69 Cu38 111.2(6) . . ?
C182 P69 C170 104.2(10) . . ?
C182 P69 C24 106.8(10) . . ?
C24 P69 Cu38 115.0(8) . . ?
Ag61 Cu70 Ag7 109.9(2) . . ?
Ag61 Cu70 Cu6 107.2(2) . . ?
Cu63 Cu70 Ag61 129.5(2) . . ?
Cu63 Cu70 Cu71 112.0(2) . . ?
Cu63 Cu70 Ag7 102.65(19) . . ?
Cu63 Cu70 Cu4 167.1(2) . . ?
Cu63 Cu70 Cu6 54.70(16) . . ?
Cu63 Cu70 Cu32 63.30(14) . . ?
Cu71 Cu70 Ag61 58.71(17) . . ?
Cu71 Cu70 Ag7 60.26(17) . . ?
Cu71 Cu70 Cu6 59.39(18) . . ?
Ag7 Cu70 Cu6 64.9(2) . . ?
Cu4 Cu70 Ag61 59.87(16) . . ?
Cu4 Cu70 Cu71 63.40(18) . . ?
Cu4 Cu70 Ag7 64.51(18) . . ?
Cu4 Cu70 Cu6 116.5(2) . . ?
Cu8 Cu70 Ag61 63.0(2) . . ?
Cu8 Cu70 Cu63 92.0(2) . . ?
Cu8 Cu70 Cu71 119.3(3) . . ?
Cu8 Cu70 Ag7 164.4(3) . . ?
Cu8 Cu70 Cu4 100.7(3) . . ?
Cu8 Cu70 Cu6 129.7(3) . . ?
Cu8 Cu70 Cu32 132.1(3) . . ?
Cu32 Cu70 Ag61 163.2(2) . . ?
Cu32 Cu70 Cu71 108.2(2) . . ?
Cu32 Cu70 Ag7 53.42(14) . . ?
Cu32 Cu70 Cu4 105.8(2) . . ?
Cu32 Cu70 Cu6 69.92(17) . . ?
Ag61 Cu71 Ag67 112.4(2) . . ?
Ag61 Cu71 Cu70 61.02(16) . . ?
Ag61 Cu71 Ag7 113.0(2) . . ?
Ag61 Cu71 Cu4 58.51(15) . . ?
Ag61 Cu71 Cu6 111.6(2) . . ?
Ag61 Cu71 Ag2 171.09(19) . . ?
Ag61 Cu71 Ag3 68.0(2) . . ?
Ag67 Cu71 Ag7 57.6(2) . . ?
Ag67 Cu71 Cu4 61.21(18) . . ?
Ag67 Cu71 Cu6 118.3(2) . . ?
Ag67 Cu71 Ag3 63.5(2) . . ?
Cu70 Cu71 Ag67 106.7(2) . . ?
Cu70 Cu71 Ag7 61.6(2) . . ?
Cu70 Cu71 Cu4 57.04(18) . . ?
Cu70 Cu71 Cu6 62.60(18) . . ?
Cu70 Cu71 Ag2 112.76(18) . . ?
Cu70 Cu71 Ag3 118.3(3) . . ?
Ag7 Cu71 Cu4 62.81(17) . . ?
Ag7 Cu71 Ag3 115.7(3) . . ?
Cu6 Cu71 Ag7 66.5(2) . . ?
Cu6 Cu71 Cu4 113.7(2) . . ?
Cu6 Cu71 Ag3 177.8(3) . . ?
Cu25 Cu71 Ag61 96.6(2) . . ?
Cu25 Cu71 Ag67 127.7(3) . . ?
Cu25 Cu71 Cu70 125.5(3) . . ?
Cu25 Cu71 Ag7 145.3(3) . . ?
Cu25 Cu71 Cu4 151.8(3) . . ?
Cu25 Cu71 Cu6 86.5(2) . . ?
Cu25 Cu71 Ag2 92.3(2) . . ?
Cu25 Cu71 Ag3 91.4(3) . . ?
Ag2 Cu71 Ag67 62.06(15) . . ?
Ag2 Cu71 Ag7 58.38(16) . . ?
Ag2 Cu71 Cu4 113.06(19) . . ?
Ag2 Cu71 Cu6 68.03(17) . . ?
Ag2 Cu71 Ag3 112.8(3) . . ?
Ag3 Cu71 Cu4 68.0(3) . . ?
Se8 Cu72 Ag26 117.9(2) . . ?
Se8 Cu72 Cu27 130.4(2) . . ?
Se8 Cu72 Ag36 97.6(2) . . ?
Se8 Cu72 Cu41 63.16(15) . . ?
Se8 Cu72 Cu58 59.49(14) . . ?
Se10 Cu72 Se8 149.5(3) . . ?
Se10 Cu72 Ag26 75.17(15) . . ?
Se10 Cu72 Cu27 58.93(14) . . ?
Se10 Cu72 Ag36 112.7(2) . . ?
Se10 Cu72 Cu41 127.1(2) . . ?
Se10 Cu72 Cu58 120.2(2) . . ?
Cu27 Cu72 Ag26 107.67(19) . . ?
Cu27 Cu72 Ag36 85.99(18) . . ?
Ag36 Cu72 Ag26 62.97(15) . . ?
Cu41 Cu72 Ag26 138.2(3) . . ?
Cu41 Cu72 Cu27 70.25(17) . . ?
Cu41 Cu72 Ag36 75.32(18) . . ?
Cu41 Cu72 Cu58 112.7(2) . . ?
Cu58 Cu72 Ag26 59.31(14) . . ?
Cu58 Cu72 Cu27 164.3(3) . . ?
Cu58 Cu72 Ag36 80.2(2) . . ?
Se13 Cu Se17 129.6(2) . . ?
Se13 Cu Cu24 122.99(17) . . ?
Se13 Cu Cu26 62.08(11) . . ?
Se13 Cu Ag2 122.23(15) . . ?
Se17 Cu Cu24 57.80(11) . . ?
Se17 Cu Cu26 115.86(18) . . ?
Se17 Cu Ag2 78.49(11) . . ?
Cu24 Cu Ag2 114.66(15) . . ?
Cu26 Cu Cu24 66.60(12) . . ?
Cu26 Cu Ag2 158.8(3) . . ?
Cu57 Cu Se13 58.84(12) . . ?
Cu57 Cu Se17 112.80(19) . . ?
Cu57 Cu Cu24 169.9(3) . . ?
Cu57 Cu Cu26 118.81(17) . . ?
Cu57 Cu Ag2 63.77(12) . . ?
Ag67 Cu Se13 106.0(2) . . ?
Ag67 Cu Se17 124.4(2) . . ?
Ag67 Cu Cu24 93.3(2) . . ?
Ag67 Cu Cu26 86.1(2) . . ?
Ag67 Cu Cu57 95.5(2) . . ?
Ag67 Cu Ag2 72.7(2) . . ?
C114 P1 Cu59 113.2(7) . . ?
C114 P1 C113 104.0(10) . . ?
C113 P1 Cu59 118.8(7) . . ?
C156 P1 Cu59 111.8(6) . . ?
C156 P1 C114 103.3(10) . . ?
C156 P1 C113 104.1(10) . . ?
C78 P2 Cu50 118.3(6) . . ?
C78 P2 C216 100.9(9) . . ?
C188 P2 Cu50 113.1(7) . . ?
C188 P2 C78 107.2(10) . . ?
C188 P2 C216 105.0(11) . . ?
C216 P2 Cu50 111.0(7) . . ?
C127 P4 Cu43 114.3(6) . . ?
C127 P4 C161 103.0(11) . . ?
C161 P4 Cu43 115.8(7) . . ?
C160 P4 Cu43 114.6(7) . . ?
C160 P4 C127 106.4(10) . . ?
C160 P4 C161 101.2(11) . . ?
Cu31 Ag7 Cu6 144.9(3) . . ?
Cu56 Ag7 Cu31 56.87(12) . . ?
Cu56 Ag7 Cu57 75.7(2) . . ?
Cu56 Ag7 Ag67 125.4(3) . . ?
Cu56 Ag7 Cu70 114.5(2) . . ?
Cu56 Ag7 Cu71 172.7(3) . . ?
Cu56 Ag7 Cu4 118.1(2) . . ?
Cu56 Ag7 Cu6 120.1(2) . . ?
Cu56 Ag7 Ag2 125.9(3) . . ?
Cu57 Ag7 Cu31 104.3(2) . . ?
Cu57 Ag7 Cu6 108.42(19) . . ?
Ag67 Ag7 Cu31 89.6(2) . . ?
Ag67 Ag7 Cu57 72.9(2) . . ?
Ag67 Ag7 Cu70 106.2(2) . . ?
Ag67 Ag7 Cu71 60.33(17) . . ?
Ag67 Ag7 Cu4 60.76(19) . . ?
Ag67 Ag7 Cu6 111.7(2) . . ?
Ag67 Ag7 Ag2 63.57(16) . . ?
Cu70 Ag7 Cu31 90.0(2) . . ?
Cu70 Ag7 Cu57 165.6(2) . . ?
Cu70 Ag7 Cu4 54.95(18) . . ?
Cu70 Ag7 Cu6 58.1(2) . . ?
Cu71 Ag7 Cu31 121.4(2) . . ?
Cu71 Ag7 Cu57 111.3(2) . . ?
Cu71 Ag7 Cu70 58.2(2) . . ?
Cu71 Ag7 Cu4 59.28(17) . . ?
Cu71 Ag7 Cu6 56.44(18) . . ?
Cu4 Ag7 Cu31 62.12(15) . . ?
Cu4 Ag7 Cu57 130.8(3) . . ?
Cu4 Ag7 Cu6 103.3(3) . . ?
Ag2 Ag7 Cu31 149.2(3) . . ?
Ag2 Ag7 Cu57 55.22(14) . . ?
Ag2 Ag7 Cu70 111.0(2) . . ?
Ag2 Ag7 Cu71 59.81(14) . . ?
Ag2 Ag7 Cu4 111.26(19) . . ?
Ag2 Ag7 Cu6 64.52(16) . . ?
Cu32 Ag7 Cu31 83.07(15) . . ?
Cu32 Ag7 Cu56 64.05(13) . . ?
Cu32 Ag7 Cu57 125.9(2) . . ?
Cu32 Ag7 Ag67 161.0(3) . . ?
Cu32 Ag7 Cu70 56.6(2) . . ?
Cu32 Ag7 Cu71 109.1(3) . . ?
Cu32 Ag7 Cu4 100.5(3) . . ?
Cu32 Ag7 Cu6 67.7(2) . . ?
Cu32 Ag7 Ag2 127.1(2) . . ?
Cu34 Cu4 Cu45 61.60(14) . . ?
Cu34 Cu4 Cu58 123.3(2) . . ?
Cu34 Cu4 Ag61 126.6(3) . . ?
Cu34 Cu4 Ag67 59.04(16) . . ?
Cu34 Cu4 Cu70 163.8(2) . . ?
Cu34 Cu4 Cu71 111.0(2) . . ?
Cu34 Cu4 Ag7 103.5(2) . . ?
Cu45 Cu4 Cu58 79.39(16) . . ?
Cu45 Cu4 Ag61 132.8(2) . . ?
Cu45 Cu4 Ag67 111.5(2) . . ?
Cu45 Cu4 Cu70 125.3(3) . . ?
Cu45 Cu4 Cu71 168.8(2) . . ?
Cu45 Cu4 Ag7 114.1(2) . . ?
Cu58 Cu4 Ag61 57.25(15) . . ?
Cu58 Cu4 Ag67 165.6(3) . . ?
Cu58 Cu4 Cu71 111.7(2) . . ?
Cu58 Cu4 Ag7 130.4(3) . . ?
Ag61 Cu4 Ag67 109.1(2) . . ?
Ag61 Cu4 Cu71 58.07(16) . . ?
Ag61 Cu4 Ag7 108.4(2) . . ?
Ag67 Cu4 Ag7 55.08(18) . . ?
Cu70 Cu4 Cu58 72.71(18) . . ?
Cu70 Cu4 Ag61 61.79(16) . . ?
Cu70 Cu4 Ag67 106.1(2) . . ?
Cu70 Cu4 Cu71 59.57(17) . . ?
Cu70 Cu4 Ag7 60.5(2) . . ?
Cu71 Cu4 Ag67 57.90(17) . . ?
Cu71 Cu4 Ag7 57.91(17) . . ?
Se15 Cu6 Cu49 97.8(2) . . ?
Se15 Cu6 Cu54 71.13(17) . . ?
Se15 Cu6 Cu70 154.8(3) . . ?
Se15 Cu6 Cu71 137.6(3) . . ?
Se15 Cu6 Ag7 110.6(2) . . ?
Se15 Cu6 Ag2 84.31(16) . . ?
Cu48 Cu6 Se15 53.99(14) . . ?
Cu48 Cu6 Cu49 132.6(3) . . ?
Cu48 Cu6 Cu54 124.8(2) . . ?
Cu48 Cu6 Cu70 101.7(2) . . ?
Cu48 Cu6 Cu71 145.9(3) . . ?
Cu48 Cu6 Ag7 89.2(2) . . ?
Cu48 Cu6 Ag2 109.3(2) . . ?
Cu49 Cu6 Ag7 138.2(2) . . ?
Cu49 Cu6 Ag2 103.53(19) . . ?
Cu54 Cu6 Cu49 54.14(15) . . ?
Cu54 Cu6 Cu70 131.5(2) . . ?
Cu54 Cu6 Cu71 74.58(19) . . ?
Cu54 Cu6 Ag7 106.4(2) . . ?
Cu54 Cu6 Ag2 55.20(12) . . ?
Cu63 Cu6 Se15 110.9(2) . . ?
Cu63 Cu6 Cu48 65.00(17) . . ?
Cu63 Cu6 Cu49 101.0(2) . . ?
Cu63 Cu6 Cu54 154.3(3) . . ?
Cu63 Cu6 Cu70 54.96(16) . . ?
Cu63 Cu6 Cu71 110.9(2) . . ?
Cu63 Cu6 Ag7 96.9(2) . . ?
Cu63 Cu6 Ag2 149.0(3) . . ?
Cu70 Cu6 Cu49 105.2(2) . . ?
Cu70 Cu6 Ag7 57.1(2) . . ?
Cu70 Cu6 Ag2 100.0(2) . . ?
Cu71 Cu6 Cu49 81.27(19) . . ?
Cu71 Cu6 Cu70 58.01(18) . . ?
Cu71 Cu6 Ag7 57.06(18) . . ?
Cu71 Cu6 Ag2 55.45(16) . . ?
Ag7 Cu6 Ag2 52.17(16) . . ?
Se5 Cu25 Se6 134.3(3) . . ?
Se5 Cu25 Cu54 122.4(3) . . ?
Se5 Cu25 Cu60 113.7(3) . . ?
Se5 Cu25 Cu62 62.03(19) . . ?
Se5 Cu25 Cu71 112.6(3) . . ?
Se6 Cu25 Cu60 54.45(16) . . ?
Se6 Cu25 Cu62 118.8(3) . . ?
Cu49 Cu25 Se5 58.52(18) . . ?
Cu49 Cu25 Se6 117.5(3) . . ?
Cu49 Cu25 Cu54 64.6(2) . . ?
Cu49 Cu25 Cu60 162.2(4) . . ?
Cu49 Cu25 Cu62 116.6(3) . . ?
Cu49 Cu25 Cu71 100.1(3) . . ?
Cu54 Cu25 Se6 67.1(2) . . ?
Cu54 Cu25 Cu60 117.6(3) . . ?
Cu54 Cu25 Cu62 168.2(4) . . ?
Cu54 Cu25 Cu71 84.9(3) . . ?
Cu62 Cu25 Cu60 65.29(19) . . ?
Cu71 Cu25 Se6 112.7(3) . . ?
Cu71 Cu25 Cu60 97.7(3) . . ?
Cu71 Cu25 Cu62 83.3(3) . . ?
C44 O5 Cu49 119.0(11) . . ?
C74 O6 Cu55 118.6(13) . . ?
C44 O8 Cu54 121.0(12) . . ?
C46 O10 Cu27 122.3(11) . . ?
C46 O14 Cu41 124.3(11) . . ?
C154 O25 Cu60 122.2(12) . . ?
C62 O27 Cu56 122.9(12) . . ?
C159 O34 Cu26 120.6(12) . . ?
C62 O37 Cu37 124.9(13) . . ?
C154 O42 Cu62 122.4(11) . . ?
C74 O43 Cu40 119.7(13) . . ?
O5 C44 C71 111.3(15) . . ?
O8 C44 O5 131.0(16) . . ?
O8 C44 C71 117.4(17) . . ?
O10 C46 C130 114.8(15) . . ?
O14 C46 O10 128.1(16) . . ?
O14 C46 C130 116.9(15) . . ?
C159 O47 Cu24 122.8(13) . . ?
Se18 Cu8 Cu2 127.7(3) . . ?
Se18 Cu8 Cu42 61.26(19) . . ?
Se18 Cu8 Cu58 60.69(19) . . ?
Se18 Cu8 Ag61 120.5(3) . . ?
Se18 Cu8 Cu70 100.6(3) . . ?
Se10 Cu8 Se18 141.9(5) . . ?
Se10 Cu8 Cu2 59.5(2) . . ?
Se10 Cu8 Cu42 124.1(4) . . ?
Se10 Cu8 Cu58 120.4(3) . . ?
Se10 Cu8 Ag61 78.4(2) . . ?
Se10 Cu8 Cu70 117.5(4) . . ?
Cu2 Cu8 Cu42 69.8(2) . . ?
Cu2 Cu8 Ag61 109.6(3) . . ?
Cu42 Cu8 Ag61 144.0(4) . . ?
Cu58 Cu8 Cu2 168.2(5) . . ?
Cu58 Cu8 Cu42 114.1(3) . . ?
Cu58 Cu8 Ag61 60.4(2) . . ?
Cu58 Cu8 Cu70 82.5(3) . . ?
Cu70 Cu8 Cu2 87.4(3) . . ?
Cu70 Cu8 Cu42 79.9(3) . . ?
Cu70 Cu8 Ag61 64.2(3) . . ?
C72 O92 Cu35 119.7(12) . . ?
C73 O87 Cu28 122.6(13) . . ?
C1 O90 Cu51 120.5(14) . . ?
C81 O93 Cu45 120.8(12) . . ?
C189 O85 Cu48 121.6(12) . . ?
C189 O86 Cu63 122.2(13) . . ?
C72 O91 Cu44 123.2(12) . . ?
C73 O88 Cu33 123.0(12) . . ?
O92 C72 C148 112.4(16) . . ?
O91 C72 O92 133.3(17) . . ?
O91 C72 C148 114.2(15) . . ?
C76 O52 Cu2 121.4(12) . . ?
C81 O94 Cu29 122.6(11) . . ?
O27 C62 C70 117.9(17) . . ?
O37 C62 O27 126.3(18) . . ?
O37 C62 C70 115.8(18) . . ?
F14 C77 C76 113.0(18) . . ?
F14 C77 F15 108(2) . . ?
F14 C77 F13 111.3(19) . . ?
F15 C77 C76 109.3(17) . . ?
F13 C77 C76 106.0(19) . . ?
F13 C77 F15 109.0(19) . . ?
O87 C73 O88 128.5(17) . . ?
O87 C73 C228 118(2) . . ?
O88 C73 C228 113.1(18) . . ?
C218 C78 P2 122.8(9) . . ?
C218 C78 C222 120.0 . . ?
C222 C78 P2 116.9(9) . . ?
C78 C218 H218 120.0 . . ?
C78 C218 C219 120.0 . . ?
C219 C218 H218 120.0 . . ?
C218 C219 H219 120.0 . . ?
C220 C219 C218 120.0 . . ?
C220 C219 H219 120.0 . . ?
C219 C220 H220 120.0 . . ?
C219 C220 C221 120.0 . . ?
C221 C220 H220 120.0 . . ?
C220 C221 H221 120.0 . . ?
C220 C221 C222 120.0 . . ?
C222 C221 H221 120.0 . . ?
C78 C222 H222 120.0 . . ?
C221 C222 C78 120.0 . . ?
C221 C222 H222 120.0 . . ?
C79 C80 H80 118.1 . . ?
C79 C80 C140 124(2) . . ?
C140 C80 H80 118.1 . . ?
F3 C70 C62 110.7(16) . . ?
F2 C70 F3 107.5(15) . . ?
F2 C70 F1 107.7(16) . . ?
F2 C70 C62 113.3(17) . . ?
F1 C70 F3 107.2(17) . . ?
F1 C70 C62 110.1(15) . . ?
C1 O89 Cu46 119.6(15) . . ?
O6 C74 C106 113.8(16) . . ?
O43 C74 O6 133(2) . . ?
O43 C74 C106 113.6(17) . . ?
C76 O84 Cu42 122.7(12) . . ?
O52 C76 C77 116.6(16) . . ?
O52 C76 O84 130.7(18) . . ?
O84 C76 C77 112.7(17) . . ?
C80 C79 P68 118.0(17) . . ?
C80 C79 C58 119(2) . . ?
C58 C79 P68 122.7(17) . . ?
F7 C75 F8 105.3(16) . . ?
F7 C75 C81 109.5(15) . . ?
F8 C75 C81 107.5(17) . . ?
F9 C75 F7 110.8(19) . . ?
F9 C75 F8 108.8(16) . . ?
F9 C75 C81 114.5(17) . . ?
F4 C71 C44 116.7(16) . . ?
F4 C71 F6 107.7(15) . . ?
F4 C71 F5 105.6(16) . . ?
F6 C71 C44 110.0(15) . . ?
F5 C71 C44 113.1(15) . . ?
F5 C71 F6 102.8(15) . . ?
C85 C86 H86 119.1 . . ?
C85 C86 C87 121.7(18) . . ?
C87 C86 H86 119.2 . . ?
C112 C111 Se10 120.0(12) . . ?
C110 C111 Se10 120.7(15) . . ?
C110 C111 C112 119.3(18) . . ?
C165 C127 P4 121.5(16) . . ?
C39 C127 P4 123.0(16) . . ?
C39 C127 C165 116(2) . . ?
C97 C98 Se5 119.9(14) . . ?
C97 C98 C96 126.1(17) . . ?
C96 C98 Se5 113.9(13) . . ?
C109 C108 Se8 120.9(16) . . ?
C107 C108 Se8 120.7(18) . . ?
C107 C108 C109 118(2) . . ?
C122 C121 Se13 118.9(14) . . ?
C123 C121 Se13 119.5(14) . . ?
C123 C121 C122 121.3(17) . . ?
C93 C94 H94 122.1 . . ?
C93 C94 C174 115.8(18) . . ?
C174 C94 H94 122.1 . . ?
C115 C114 P1 121.7(17) . . ?
C115 C114 C158 121(2) . . ?
C158 C114 P1 116.6(15) . . ?
C104 C103 Se6 121.5(14) . . ?
C102 C103 Se6 121.1(15) . . ?
C102 C103 C104 117.4(17) . . ?
C94 C93 Se2 119.7(14) . . ?
C94 C93 C95 122.8(19) . . ?
C95 C93 Se2 117.4(15) . . ?
C103 C104 H104 119.0 . . ?
C145 C104 C103 122(2) . . ?
C145 C104 H104 119.0 . . ?
C86 C85 Se4 122.2(13) . . ?
C86 C85 C45 115.5(17) . . ?
C45 C85 Se4 122.1(15) . . ?
C121 C122 H122 122.3 . . ?
C121 C122 C54 115.4(19) . . ?
C54 C122 H122 122.3 . . ?
C108 C109 H109 119.6 . . ?
C64 C109 C108 121(2) . . ?
C64 C109 H109 119.6 . . ?
C121 C123 H123 122.8 . . ?
C208 C123 C121 114(2) . . ?
C208 C123 H123 122.8 . . ?
C89 C90 H90 120.1 . . ?
C89 C90 C91 119.9(18) . . ?
C91 C90 H90 120.1 . . ?
C83 C82 Se1 117.2(14) . . ?
C83 C82 C179 122.6(17) . . ?
C179 C82 Se1 120.1(15) . . ?
C101 C100 P65 121.5(17) . . ?
C185 C100 P65 117.9(17) . . ?
C185 C100 C101 120(2) . . ?
C89 C88 H88 119.6 . . ?
C139 C88 H88 119.6 . . ?
C139 C88 C89 120.8(18) . . ?
C111 C112 H112 121.6 . . ?
C190 C112 C111 117(2) . . ?
C190 C112 H112 121.6 . . ?
C90 C89 Se3 121.2(14) . . ?
C90 C89 C88 119.7(17) . . ?
C88 C89 Se3 119.1(14) . . ?
C116 C118 H118 122.6 . . ?
C116 C118 C229 115(2) . . ?
C229 C118 H118 122.6 . . ?
C114 C115 H115 121.7 . . ?
C198 C115 C114 117(2) . . ?
C198 C115 H115 121.7 . . ?
C125 C124 Se14 122.7(18) . . ?
C125 C124 C29 116.4(18) . . ?
C29 C124 Se14 120.9(13) . . ?
C125 C126 H126 119.3 . . ?
C177 C126 H126 119.4 . . ?
C177 C126 C125 121(3) . . ?
C103 C102 H102 119.1 . . ?
C147 C102 C103 122(2) . . ?
C147 C102 H102 119.1 . . ?
C82 C83 H83 121.3 . . ?
C82 C83 C84 117.5(19) . . ?
C84 C83 H83 121.3 . . ?
C98 C97 H97 121.0 . . ?
C98 C97 C99 117.9(18) . . ?
C99 C97 H97 121.0 . . ?
C98 C96 H96 123.4 . . ?
C98 C96 C153 113.1(17) . . ?
C153 C96 H96 123.4 . . ?
C111 C110 H110 119.3 . . ?
C172 C110 C111 121(2) . . ?
C172 C110 H110 119.3 . . ?
C120 C119 Se11 117.4(14) . . ?
C184 C119 Se11 120.1(15) . . ?
C184 C119 C120 122.5(18) . . ?
C67 C113 P1 115.3(17) . . ?
C6 C113 P1 124.6(19) . . ?
C6 C113 C67 120(2) . . ?
C143 C128 Se15 117.0(14) . . ?
C142 C128 Se15 119.9(17) . . ?
C142 C128 C143 123.1(19) . . ?
C51 C105 Se7 120.6(16) . . ?
C51 C105 C213 119(2) . . ?
C213 C105 Se7 120.2(15) . . ?
C86 C87 H87 121.0 . . ?
C48 C87 C86 118(2) . . ?
C48 C87 H87 121.0 . . ?
C116 C117 H117 122.2 . . ?
C116 C117 C176 115.6(18) . . ?
C176 C117 H117 122.2 . . ?
C90 C91 H91 120.8 . . ?
C92 C91 C90 118.3(18) . . ?
C92 C91 H91 120.8 . . ?
C97 C99 H99 120.5 . . ?
C97 C99 C60 119.0(19) . . ?
C60 C99 H99 120.5 . . ?
F11 C130 C46 111.9(15) . . ?
F11 C130 F12 108.6(19) . . ?
F12 C130 C46 112.3(15) . . ?
F10 C130 C46 111.5(18) . . ?
F10 C130 F11 106.5(16) . . ?
F10 C130 F12 105.6(16) . . ?
C119 C120 H120 119.8 . . ?
C119 C120 C5 120(2) . . ?
C5 C120 H120 119.8 . . ?
C93 C95 H95 121.7 . . ?
C175 C95 C93 116.6(19) . . ?
C175 C95 H95 121.7 . . ?
C124 C125 H125 119.8 . . ?
C126 C125 C124 120(3) . . ?
C126 C125 H125 119.8 . . ?
O90 C1 C2 111.7(19) . . ?
O89 C1 O90 136(2) . . ?
O89 C1 C2 112(2) . . ?
F19 C2 C1 115(2) . . ?
F20 C2 F19 106(3) . . ?
F20 C2 C1 114(2) . . ?
F20 C2 F25 108(2) . . ?
F25 C2 F19 104(2) . . ?
F25 C2 C1 109(2) . . ?
C118 C116 Se12 116.2(15) . . ?
C118 C116 C117 125.9(18) . . ?
C117 C116 Se12 117.7(14) . . ?
F18 C106 C74 110.4(17) . . ?
F16 C106 C74 111.9(16) . . ?
F16 C106 F18 104.1(19) . . ?
F16 C106 F21 110.0(19) . . ?
F21 C106 C74 114.4(18) . . ?
F21 C106 F18 105.2(18) . . ?
C83 C84 H84 118.1 . . ?
C180 C84 C83 124(2) . . ?
C180 C84 H84 118.2 . . ?
C108 C107 H107 118.5 . . ?
C108 C107 C223 123(2) . . ?
C223 C107 H107 118.5 . . ?
C162 C129 Se16 117.4(15) . . ?
C162 C129 C30 122.7(19) . . ?
C30 C129 Se16 119.9(15) . . ?
C91 C92 H92 120.0 . . ?
C91 C92 C139 120.0(17) . . ?
C139 C92 H92 120.0 . . ?
C100 C101 H101 121.1 . . ?
C186 C101 C100 118(2) . . ?
C186 C101 H101 121.1 . . ?
O93 C81 O94 129.6(18) . . ?
O93 C81 C75 115.4(17) . . ?
O94 C81 C75 115.0(15) . . ?
C132 C131 Se17 118.2(17) . . ?
C132 C131 C20 126(2) . . ?
C20 C131 Se17 115.5(16) . . ?
C171 C170 P69 121.5(18) . . ?
C171 C170 C52 121(2) . . ?
C52 C170 P69 117.7(19) . . ?
C80 C140 H140 121.7 . . ?
C141 C140 C80 117(2) . . ?
C141 C140 H140 121.7 . . ?
C151 C150 H150 118.5 . . ?
C149 C150 H150 118.5 . . ?
C149 C150 C151 123.0(19) . . ?
C127 C165 H165 118.5 . . ?
C12 C165 C127 123(2) . . ?
C12 C165 H165 118.5 . . ?
C183 C182 P69 118.3(16) . . ?
C183 C182 C181 118.8(19) . . ?
C181 C182 P69 122.7(16) . . ?
C143 C144 H144 119.9 . . ?
C69 C144 H144 119.9 . . ?
C69 C144 C143 120(2) . . ?
C95 C175 H175 119.1 . . ?
C95 C175 C38 121.8(19) . . ?
C38 C175 H175 119.1 . . ?
C94 C174 H174 118.3 . . ?
C38 C174 C94 123(2) . . ?
C38 C174 H174 118.3 . . ?
C84 C180 H180 120.8 . . ?
C84 C180 C57 118(2) . . ?
C57 C180 H180 120.8 . . ?
C104 C145 H145 120.6 . . ?
C104 C145 C146 118.9(19) . . ?
C146 C145 H145 120.6 . . ?
C167 C166 Se18 116.9(17) . . ?
C169 C166 Se18 123.0(18) . . ?
C169 C166 C167 120(2) . . ?
C10 C161 P4 116.4(18) . . ?
C207 C161 P4 122.1(18) . . ?
C207 C161 C10 121(2) . . ?
C100 C185 H185 118.7 . . ?
C100 C185 C40 123(2) . . ?
C40 C185 H185 118.7 . . ?
C140 C141 H141 120.3 . . ?
C235 C141 C140 119(2) . . ?
C235 C141 H141 120.3 . . ?
C172 C173 H173 123.0 . . ?
C190 C173 H173 123.0 . . ?
C190 C173 C172 114(2) . . ?
C150 C151 H151 120.7 . . ?
C152 C151 C150 119(2) . . ?
C152 C151 H151 120.7 . . ?
C151 C152 H152 120.3 . . ?
C151 C152 C55 119(2) . . ?
C55 C152 H152 120.3 . . ?
C128 C143 C144 115.8(19) . . ?
C128 C143 H143 122.1 . . ?
C144 C143 H143 122.1 . . ?
C156 C155 H155 117.4 . . ?
C156 C155 C157 125(2) . . ?
C157 C155 H155 117.4 . . ?
C129 C162 H162 122.1 . . ?
C129 C162 C163 115.8(19) . . ?
C163 C162 H162 122.1 . . ?
C128 C142 H142 120.7 . . ?
C210 C142 C128 119(2) . . ?
C210 C142 H142 120.7 . . ?
C114 C158 H158 121.1 . . ?
C191 C158 C114 118(2) . . ?
C191 C158 H158 121.1 . . ?
C134 C135 H135 120.6 . . ?
C230 C135 H135 120.6 . . ?
C230 C135 C134 119(2) . . ?
C182 C183 H183 119.5 . . ?
C182 C183 C203 120.9(19) . . ?
C203 C183 H183 119.5 . . ?
C126 C177 H177 119.5 . . ?
C126 C177 C178 121(2) . . ?
C178 C177 H177 119.5 . . ?
C119 C184 H184 119.8 . . ?
C119 C184 C50 120(2) . . ?
C50 C184 H184 119.8 . . ?
C136 C133 P68 123.0(18) . . ?
C136 C133 C134 117(2) . . ?
C134 C133 P68 119.1(15) . . ?
O85 C189 C56 112.1(17) . . ?
O86 C189 O85 129.0(18) . . ?
O86 C189 C56 118.9(19) . . ?
C163 C164 H164 116.9 . . ?
C163 C164 C37 126(2) . . ?
C37 C164 H164 116.9 . . ?
C88 C139 C92 121.0(19) . . ?
C88 C139 H139 119.5 . . ?
C92 C139 H139 119.5 . . ?
C117 C176 H176 119.3 . . ?
C36 C176 C117 121(2) . . ?
C36 C176 H176 119.3 . . ?
C11 C160 P4 129(2) . . ?
C11 C160 C233 115(2) . . ?
C233 C160 P4 116.2(15) . . ?
C166 C167 H167 122.4 . . ?
C168 C167 C166 115(2) . . ?
C168 C167 H167 122.4 . . ?
O34 C159 O47 130.5(18) . . ?
O34 C159 C194 117.4(16) . . ?
O47 C159 C194 111.9(17) . . ?
C133 C136 H136 121.2 . . ?
C137 C136 C133 118(2) . . ?
C137 C136 H136 121.2 . . ?
C231 C138 P68 122.7(10) . . ?
C231 C138 C236 120.0 . . ?
C236 C138 P68 117.3(10) . . ?
C138 C231 H231 120.0 . . ?
C138 C231 C232 120.0 . . ?
C232 C231 H231 120.0 . . ?
C231 C232 H232 120.0 . . ?
C238 C232 C231 120.0 . . ?
C238 C232 H232 120.0 . . ?
C232 C238 H238 120.0 . . ?
C232 C238 C237 120.0 . . ?
C237 C238 H238 120.0 . . ?
C238 C237 H237 120.0 . . ?
C238 C237 C236 120.0 . . ?
C236 C237 H237 120.0 . . ?
C138 C236 H236 120.0 . . ?
C237 C236 C138 120.0 . . ?
C237 C236 H236 120.0 . . ?
O25 C154 C199 111.5(17) . . ?
O42 C154 O25 131.4(17) . . ?
O42 C154 C199 117.1(16) . . ?
C170 C171 H171 118.1 . . ?
C170 C171 C202 124(2) . . ?
C202 C171 H171 118.1 . . ?
C96 C153 H153 119.9 . . ?
C60 C153 C96 120(2) . . ?
C60 C153 H153 119.8 . . ?
C102 C147 H147 119.0 . . ?
C102 C147 C146 122(2) . . ?
C146 C147 H147 119.0 . . ?
C101 C186 H186 118.0 . . ?
C101 C186 C193 124(2) . . ?
C193 C186 H186 118.0 . . ?
C166 C169 H169 120.2 . . ?
C166 C169 C211 120(2) . . ?
C211 C169 H169 120.2 . . ?
C135 C134 H134 119.5 . . ?
C133 C134 C135 121(2) . . ?
C133 C134 H134 119.5 . . ?
C131 C132 H132 123.3 . . ?
C131 C132 C17 113(2) . . ?
C17 C132 H132 123.3 . . ?
C145 C146 H146 121.2 . . ?
C147 C146 C145 117.6(18) . . ?
C147 C146 H146 121.2 . . ?
C110 C172 C173 118(2) . . ?
C110 C172 H172 120.9 . . ?
C173 C172 H172 120.9 . . ?
C155 C156 P1 121.4(15) . . ?
C155 C156 C4 116.3(19) . . ?
C4 C156 P1 122.1(16) . . ?
F22 C148 C72 113.3(16) . . ?
F24 C148 C72 114.4(16) . . ?
F24 C148 F22 103.1(19) . . ?
F23 C148 C72 109.8(19) . . ?
F23 C148 F22 108.0(17) . . ?
F23 C148 F24 107.9(19) . . ?
C136 C137 H137 117.6 . . ?
C136 C137 C230 125(2) . . ?
C230 C137 H137 117.6 . . ?
C182 C181 H181 121.2 . . ?
C68 C181 C182 118(2) . . ?
C68 C181 H181 121.2 . . ?
C155 C157 H157 120.6 . . ?
C155 C157 C3 118.8(19) . . ?
C3 C157 H157 120.6 . . ?
C162 C163 H163 120.3 . . ?
C164 C163 C162 119(2) . . ?
C164 C163 H163 120.3 . . ?
C188 C187 H187 119.7 . . ?
C8 C187 H187 119.7 . . ?
C8 C187 C188 120.6(18) . . ?
C82 C179 H179 120.9 . . ?
C82 C179 C57 118(2) . . ?
C57 C179 H179 120.9 . . ?
C167 C168 H168 117.0 . . ?
C167 C168 C13 126(2) . . ?
C13 C168 H168 117.0 . . ?
C177 C178 H178 121.4 . . ?
C29 C178 C177 117(2) . . ?
C29 C178 H178 121.4 . . ?
C150 C149 P65 120.1(15) . . ?
C150 C149 C14 116(2) . . ?
C14 C149 P65 123.2(16) . . ?
C187 C188 P2 117.0(15) . . ?
C187 C188 C43 117.5(18) . . ?
C43 C188 P2 124.8(17) . . ?
C112 C190 C173 130(3) . . ?
C112 C190 H190 114.9 . . ?
C173 C190 H190 114.9 . . ?
C49 C22 H22 121.0 . . ?
C49 C22 C51 118(2) . . ?
C51 C22 H22 121.0 . . ?
C4 C192 H192 118.2 . . ?
C4 C192 C3 124(2) . . ?
C3 C192 H192 118.2 . . ?
C28 C34 H34 118.7 . . ?
C33 C34 H34 118.7 . . ?
C33 C34 C28 123(2) . . ?
C66 C24 P69 118.8(18) . . ?
C66 C24 C35 121(2) . . ?
C35 C24 P69 119.9(17) . . ?
C27 C25 H25 118.3 . . ?
C27 C25 C7 123(2) . . ?
C7 C25 H25 118.3 . . ?
C68 C65 H65 120.9 . . ?
C203 C65 H65 120.9 . . ?
C203 C65 C68 118(2) . . ?
C25 C27 Se9 121.3(17) . . ?
C25 C27 C227 120(2) . . ?
C227 C27 Se9 119.1(19) . . ?
C124 C29 H29 118.4 . . ?
C178 C29 C124 123.3(19) . . ?
C178 C29 H29 118.4 . . ?
C129 C30 H30 119.4 . . ?
C129 C30 C37 121(2) . . ?
C37 C30 H30 119.4 . . ?
C201 C53 H53 116.2 . . ?
C201 C53 C202 128(2) . . ?
C202 C53 H53 116.2 . . ?
C42 C32 H32 118.7 . . ?
C233 C32 H32 118.7 . . ?
C233 C32 C42 123(2) . . ?
C176 C36 H36 119.8 . . ?
C176 C36 C229 120.4(19) . . ?
C229 C36 H36 119.8 . . ?
C180 C57 C179 119.6(19) . . ?
C180 C57 H57 120.2 . . ?
C179 C57 H57 120.2 . . ?
C164 C37 H37 122.8 . . ?
C30 C37 C164 114(2) . . ?
C30 C37 H37 122.8 . . ?
C186 C193 H193 120.4 . . ?
C186 C193 C40 119(2) . . ?
C40 C193 H193 120.4 . . ?
C127 C39 H39 121.0 . . ?
C234 C39 C127 118(2) . . ?
C234 C39 H39 121.0 . . ?
C185 C40 C193 115(2) . . ?
C185 C40 H40 122.5 . . ?
C193 C40 H40 122.5 . . ?
C32 C42 H42 120.2 . . ?
C23 C42 C32 119(2) . . ?
C23 C42 H42 120.3 . . ?
C188 C43 H43 118.6 . . ?
C16 C43 C188 123(2) . . ?
C16 C43 H43 118.6 . . ?
C175 C38 H38 120.4 . . ?
C174 C38 C175 119.3(19) . . ?
C174 C38 H38 120.4 . . ?
C85 C45 H45 118.1 . . ?
C209 C45 C85 124(2) . . ?
C209 C45 H45 118.2 . . ?
C120 C5 H5 121.5 . . ?
C120 C5 C200 117(2) . . ?
C200 C5 H5 121.5 . . ?
C35 C47 H47 119.6 . . ?
C35 C47 C41 121(2) . . ?
C41 C47 H47 119.6 . . ?
C87 C48 H48 118.6 . . ?
C87 C48 C209 122.7(18) . . ?
C209 C48 H48 118.6 . . ?
C22 C49 H49 121.2 . . ?
C212 C49 C22 118(2) . . ?
C212 C49 H49 121.1 . . ?
C184 C50 H50 119.9 . . ?
C200 C50 C184 120(2) . . ?
C200 C50 H50 119.9 . . ?
C105 C51 C22 121(2) . . ?
C105 C51 H51 119.6 . . ?
C22 C51 H51 119.6 . . ?
C122 C54 H54 117.0 . . ?
C21 C54 C122 126(2) . . ?
C21 C54 H54 117.0 . . ?
C152 C55 H55 117.7 . . ?
C152 C55 C14 125(2) . . ?
C14 C55 H55 117.7 . . ?
F30 C56 C189 109.6(17) . . ?
F30 C56 F29 105.4(19) . . ?
F28 C56 C189 112.5(19) . . ?
F28 C56 F30 107.5(19) . . ?
F28 C56 F29 109.6(19) . . ?
F29 C56 C189 111.8(19) . . ?
C66 C59 H59 118.7 . . ?
C41 C59 H59 118.7 . . ?
C41 C59 C66 123(2) . . ?
C99 C60 H60 118.4 . . ?
C153 C60 C99 123.3(19) . . ?
C153 C60 H60 118.4 . . ?
C31 C61 H61 118.7 . . ?
C31 C61 C33 123(2) . . ?
C33 C61 H61 118.7 . . ?
C160 C11 H11 119.0 . . ?
C160 C11 C23 122(2) . . ?
C23 C11 H11 119.0 . . ?
C28 C63 H63 120.8 . . ?
C28 C63 C31 118(2) . . ?
C31 C63 H63 120.8 . . ?
C109 C64 H64 120.4 . . ?
C224 C64 C109 119(3) . . ?
C224 C64 H64 120.4 . . ?
C24 C66 C59 116(2) . . ?
C24 C66 H66 122.2 . . ?
C59 C66 H66 122.2 . . ?
C113 C67 H67 121.4 . . ?
C196 C67 C113 117(2) . . ?
C196 C67 H67 121.4 . . ?
C191 C195 H195 120.7 . . ?
C198 C195 H195 120.8 . . ?
C198 C195 C191 119(2) . . ?
C144 C69 H69 120.1 . . ?
C210 C69 C144 120(2) . . ?
C210 C69 H69 120.1 . . ?
C187 C8 H8 121.8 . . ?
C187 C8 C15 116(2) . . ?
C15 C8 H8 121.8 . . ?
F17 C194 F27 103.2(17) . . ?
F17 C194 C159 113.6(18) . . ?
F27 C194 C159 110.7(19) . . ?
F26 C194 F17 107(2) . . ?
F26 C194 F27 106(2) . . ?
F26 C194 C159 115.4(18) . . ?
C131 C20 H20 122.9 . . ?
C19 C20 C131 114(2) . . ?
C19 C20 H20 122.9 . . ?
C165 C12 H12 119.3 . . ?
C26 C12 C165 121(2) . . ?
C26 C12 H12 119.3 . . ?
C149 C14 H14 121.3 . . ?
C55 C14 C149 117(2) . . ?
C55 C14 H14 121.3 . . ?
C8 C15 H15 119.9 . . ?
C16 C15 C8 120(2) . . ?
C16 C15 H15 119.9 . . ?
C34 C28 P65 124.1(17) . . ?
C63 C28 P65 118.9(15) . . ?
C63 C28 C34 117(2) . . ?
C168 C13 H13 122.9 . . ?
C211 C13 C168 114(2) . . ?
C211 C13 H13 122.9 . . ?
C132 C17 H17 118.4 . . ?
C18 C17 C132 123(2) . . ?
C18 C17 H17 118.4 . . ?
C61 C31 C63 120(2) . . ?
C61 C31 H31 119.8 . . ?
C63 C31 H31 119.8 . . ?
C156 C4 H4 120.3 . . ?
C192 C4 C156 119(2) . . ?
C192 C4 H4 120.3 . . ?
C113 C6 H6 118.8 . . ?
C113 C6 C9 122(2) . . ?
C9 C6 H6 118.8 . . ?
C12 C26 H26 120.3 . . ?
C12 C26 C234 119(2) . . ?
C234 C26 H26 120.3 . . ?
C24 C35 H35 119.4 . . ?
C47 C35 C24 121(2) . . ?
C47 C35 H35 119.4 . . ?
C43 C16 C15 121(2) . . ?
C43 C16 H16 119.3 . . ?
C15 C16 H16 119.3 . . ?
C79 C58 H58 119.7 . . ?
C79 C58 C235 121(2) . . ?
C235 C58 H58 119.8 . . ?
C20 C19 H19 118.4 . . ?
C18 C19 C20 123(2) . . ?
C18 C19 H19 118.4 . . ?
C25 C7 H7 121.7 . . ?
C225 C7 C25 117(3) . . ?
C225 C7 H7 121.7 . . ?
C6 C9 H9 121.2 . . ?
C6 C9 C197 118(2) . . ?
C197 C9 H9 121.2 . . ?
C170 C52 H52 120.1 . . ?
C170 C52 C201 120(2) . . ?
C201 C52 H52 120.1 . . ?
C181 C68 H68 117.4 . . ?
C65 C68 C181 125(2) . . ?
C65 C68 H68 117.4 . . ?
C157 C3 C192 116(2) . . ?
C157 C3 H3 121.8 . . ?
C192 C3 H3 121.8 . . ?
C158 C191 C195 121(2) . . ?
C158 C191 H191 119.3 . . ?
C195 C191 H191 119.3 . . ?
C47 C41 H41 120.7 . . ?
C59 C41 C47 119(2) . . ?
C59 C41 H41 120.7 . . ?
C17 C18 C19 119(2) . . ?
C17 C18 H18 120.3 . . ?
C19 C18 H18 120.2 . . ?
C54 C21 H21 123.5 . . ?
C54 C21 C208 113(2) . . ?
C208 C21 H21 123.5 . . ?
C42 C23 C11 120(2) . . ?
C42 C23 H23 120.0 . . ?
C11 C23 H23 120.0 . . ?
C161 C10 H10 122.7 . . ?
C161 C10 C204 114(2) . . ?
C204 C10 H10 122.8 . . ?
C34 C33 H33 120.7 . . ?
C61 C33 C34 119(2) . . ?
C61 C33 H33 120.7 . . ?
C207 C206 H206 118.7 . . ?
C205 C206 H206 118.7 . . ?
C205 C206 C207 123(3) . . ?
C45 C209 C48 118.2(18) . . ?
C45 C209 H209 120.9 . . ?
C48 C209 H209 120.9 . . ?
C67 C196 H196 118.5 . . ?
C67 C196 C197 123(3) . . ?
C197 C196 H196 118.5 . . ?
C161 C207 H207 121.0 . . ?
C206 C207 C161 118(2) . . ?
C206 C207 H207 121.0 . . ?
C27 C227 H227 120.0 . . ?
C27 C227 C226 120(3) . . ?
C226 C227 H227 120.0 . . ?
F34 C199 C154 110.8(17) . . ?
F36 C199 C154 112.3(18) . . ?
F36 C199 F34 105(2) . . ?
F36 C199 F35 103.0(19) . . ?
F35 C199 C154 114(2) . . ?
F35 C199 F34 111.0(19) . . ?
C160 C233 H233 119.5 . . ?
C32 C233 C160 120.9(19) . . ?
C32 C233 H233 119.5 . . ?
C183 C203 H203 120.4 . . ?
C65 C203 C183 119(2) . . ?
C65 C203 H203 120.5 . . ?
C9 C197 H197 120.2 . . ?
C196 C197 C9 120(2) . . ?
C196 C197 H197 120.2 . . ?
C123 C208 C21 130(2) . . ?
C123 C208 H208 115.1 . . ?
C21 C208 H208 115.1 . . ?
C214 C216 P2 119.9(19) . . ?
C214 C216 C217 118(2) . . ?
C217 C216 P2 121.8(18) . . ?
C216 C214 H214 119.0 . . ?
C216 C214 C215 122(3) . . ?
C215 C214 H214 119.0 . . ?
C142 C210 C69 122(2) . . ?
C142 C210 H210 118.8 . . ?
C69 C210 H210 118.8 . . ?
C169 C211 C13 124(3) . . ?
C169 C211 H211 117.9 . . ?
C13 C211 H211 117.9 . . ?
C10 C204 H204 119.2 . . ?
C205 C204 C10 122(2) . . ?
C205 C204 H204 119.2 . . ?
C5 C200 H200 120.2 . . ?
C50 C200 C5 119.5(19) . . ?
C50 C200 H200 120.2 . . ?
C105 C213 H213 122.0 . . ?
C105 C213 C212 116(2) . . ?
C212 C213 H213 122.0 . . ?
C39 C234 H234 119.1 . . ?
C26 C234 C39 122(2) . . ?
C26 C234 H234 119.1 . . ?
C141 C235 C58 120(2) . . ?
C141 C235 H235 119.8 . . ?
C58 C235 H235 119.8 . . ?
C107 C223 H223 122.6 . . ?
C107 C223 C224 115(2) . . ?
C224 C223 H223 122.6 . . ?
C7 C225 H225 118.8 . . ?
C7 C225 C226 122(3) . . ?
C226 C225 H225 118.8 . . ?
C53 C201 C52 117(2) . . ?
C53 C201 H201 121.4 . . ?
C52 C201 H201 121.4 . . ?
C118 C229 H229 119.2 . . ?
C36 C229 C118 122(2) . . ?
C36 C229 H229 119.2 . . ?
C49 C212 C213 128(2) . . ?
C49 C212 H212 116.0 . . ?
C213 C212 H212 115.9 . . ?
C206 C205 C204 122(2) . . ?
C206 C205 H205 119.2 . . ?
C204 C205 H205 119.2 . . ?
C216 C217 H217 120.1 . . ?
C240 C217 C216 120(3) . . ?
C240 C217 H217 120.1 . . ?
C115 C198 H198 118.0 . . ?
C195 C198 C115 124(2) . . ?
C195 C198 H198 118.0 . . ?
C135 C230 C137 119(3) . . ?
C135 C230 H230 120.3 . . ?
C137 C230 H230 120.4 . . ?
C171 C202 H202 124.8 . . ?
C53 C202 C171 110(2) . . ?
C53 C202 H202 124.8 . . ?
C227 C226 H226 121.1 . . ?
C225 C226 C227 118(3) . . ?
C225 C226 H226 121.1 . . ?
F31 C228 C73 116.7(19) . . ?
F31 C228 F33 105(2) . . ?
F33 C228 C73 111(2) . . ?
F32 C228 C73 114(2) . . ?
F32 C228 F31 112(3) . . ?
F32 C228 F33 96(2) . . ?
C64 C224 C223 123(2) . . ?
C64 C224 H224 118.5 . . ?
C223 C224 H224 118.5 . . ?
C214 C215 H215 121.4 . . ?
C214 C215 C239 117(3) . . ?
C239 C215 H215 121.4 . . ?
C215 C239 H239 119.9 . . ?
C240 C239 C215 120(3) . . ?
C240 C239 H239 119.9 . . ?
C217 C240 H240 119.9 . . ?
C239 C240 C217 120(4) . . ?
C239 C240 H240 119.9 . . ?
Cl1 C241 H24A 110.3 . . ?
Cl1 C241 H24B 110.3 . . ?
Cl2 C241 Cl1 107(3) . . ?
Cl2 C241 H24A 110.3 . . ?
Cl2 C241 H24B 110.3 . . ?
H24A C241 H24B 108.6 . . ?
Cu35 Ag2 Ag67 123.56(13) . . ?
Cu35 Ag2 Cu6 112.21(15) . . ?
Cu44 Ag2 Cu35 59.71(8) . . ?
Cu44 Ag2 Ag67 168.76(14) . . ?
Cu44 Ag2 Cu6 80.00(13) . . ?
Cu54 Ag2 Cu35 57.16(9) . . ?
Cu54 Ag2 Cu44 60.86(9) . . ?
Cu54 Ag2 Ag67 130.36(15) . . ?
Cu54 Ag2 Cu71 75.49(12) . . ?
Cu54 Ag2 Cu6 55.87(15) . . ?
Cu57 Ag2 Cu35 117.22(12) . . ?
Cu57 Ag2 Cu44 93.17(11) . . ?
Cu57 Ag2 Cu54 153.26(12) . . ?
Cu57 Ag2 Ag67 75.75(14) . . ?
Cu57 Ag2 Cu71 124.54(14) . . ?
Cu57 Ag2 Ag7 67.64(19) . . ?
Cu57 Ag2 Cu6 117.05(15) . . ?
Ag67 Ag2 Cu6 106.55(17) . . ?
Cu71 Ag2 Cu35 114.16(12) . . ?
Cu71 Ag2 Cu44 131.05(12) . . ?
Cu71 Ag2 Ag67 59.13(14) . . ?
Cu71 Ag2 Cu6 56.52(14) . . ?
Cu Ag2 Cu35 94.37(12) . . ?
Cu Ag2 Cu44 125.24(14) . . ?
Cu Ag2 Cu54 145.10(13) . . ?
Cu Ag2 Cu57 54.43(11) . . ?
Cu Ag2 Ag67 46.25(16) . . ?
Cu Ag2 Cu71 103.06(15) . . ?
Cu Ag2 Ag7 89.60(19) . . ?
Cu Ag2 Cu6 151.10(18) . . ?
Ag7 Ag2 Cu35 174.99(19) . . ?
Ag7 Ag2 Cu44 120.08(12) . . ?
Ag7 Ag2 Cu54 118.01(19) . . ?
Ag7 Ag2 Ag67 57.76(15) . . ?
Ag7 Ag2 Cu71 61.82(17) . . ?
Ag7 Ag2 Cu6 63.3(2) . . ?
Ag22 Cu5 Ag1 62.31(18) . . ?
Ag22 Cu5 Ag53 68.6(2) . . ?
Ag22 Cu5 Cu54 129.7(4) . . ?
Ag22 Cu5 Cu1 41.7(3) . . ?
Ag23 Cu5 Ag22 75.0(3) . . ?
Ag23 Cu5 Ag1 70.1(2) . . ?
Ag23 Cu5 Ag53 72.8(3) . . ?
Ag23 Cu5 Cu54 99.2(3) . . ?
Ag23 Cu5 Cu1 109.9(4) . . ?
Ag53 Cu5 Ag1 124.0(3) . . ?
Ag53 Cu5 Cu1 100.4(4) . . ?
Cu54 Cu5 Ag1 162.5(4) . . ?
Cu54 Cu5 Ag53 62.1(2) . . ?
Cu54 Cu5 Cu1 139.9(4) . . ?
Cu1 Cu5 Ag1 57.5(3) . . ?
Ag22 Cu1 Cu24 103.9(5) . . ?
Ag22 Cu1 Cu26 122.8(6) . . ?
Ag22 Cu1 Ag1 72.8(4) . . ?
Ag22 Cu1 Cu55 67.2(4) . . ?
Ag22 Cu1 Cu57 123.7(6) . . ?
Ag22 Cu1 Cu5 64.1(4) . . ?
Cu24 Cu1 Cu55 55.1(2) . . ?
Cu24 Cu1 Cu57 128.7(5) . . ?
Cu26 Cu1 Cu24 60.9(3) . . ?
Cu26 Cu1 Cu55 59.5(3) . . ?
Cu26 Cu1 Cu57 101.6(4) . . ?
Ag1 Cu1 Cu24 175.7(6) . . ?
Ag1 Cu1 Cu26 118.2(5) . . ?
Ag1 Cu1 Cu55 120.7(5) . . ?
Ag1 Cu1 Cu57 55.4(3) . . ?
Ag1 Cu1 Cu5 61.9(3) . . ?
Cu57 Cu1 Cu55 157.9(5) . . ?
Cu5 Cu1 Cu24 119.5(5) . . ?
Cu5 Cu1 Cu26 173.1(6) . . ?
Cu5 Cu1 Cu55 126.9(5) . . ?
Cu5 Cu1 Cu57 72.6(3) . . ?
Se1 Cu32 Se16 118.35(13) . . ?
Se1 Cu32 Cu37 53.72(8) . . ?
Se1 Cu32 Cu48 116.25(13) . . ?
Se1 Cu32 Cu56 110.27(10) . . ?
Se1 Cu32 Cu63 82.16(10) . . ?
Cu37 Cu32 Se16 101.63(11) . . ?
Cu37 Cu32 Cu48 146.83(15) . . ?
Cu37 Cu32 Cu56 59.46(9) . . ?
Cu48 Cu32 Se16 52.07(9) . . ?
Cu48 Cu32 Cu56 107.98(12) . . ?
Cu56 Cu32 Se16 58.37(8) . . ?
Cu63 Cu32 Se16 111.80(12) . . ?
Cu63 Cu32 Cu37 133.92(12) . . ?
Cu63 Cu32 Cu48 60.42(10) . . ?
Cu63 Cu32 Cu56 166.56(12) . . ?
Cu70 Cu32 Se16 148.34(15) . . ?
Cu70 Cu32 Se1 91.12(14) . . ?
Cu70 Cu32 Cu37 105.48(16) . . ?
Cu70 Cu32 Cu48 106.28(15) . . ?
Cu70 Cu32 Cu56 124.70(17) . . ?
Cu70 Cu32 Cu63 57.90(13) . . ?
Ag7 Cu32 Se16 89.76(16) . . ?
Ag7 Cu32 Se1 142.83(18) . . ?
Ag7 Cu32 Cu37 99.57(17) . . ?
Ag7 Cu32 Cu48 99.99(15) . . ?
Ag7 Cu32 Cu56 62.33(17) . . ?
Ag7 Cu32 Cu63 111.01(19) . . ?
Ag7 Cu32 Cu70 70.0(2) . . ?
Se11 Ag3 Cu60 45.23(18) . . ?
Se11 Ag3 Ag61 150.8(4) . . ?
Se7 Ag3 Se11 104.7(3) . . ?
Se7 Ag3 Cu55 109.3(3) . . ?
Se7 Ag3 Cu60 104.7(3) . . ?
Se7 Ag3 Ag61 85.3(3) . . ?
Se7 Ag3 Cu62 78.7(2) . . ?
Se7 Ag3 Ag67 150.3(4) . . ?
Se7 Ag3 Cu71 138.6(4) . . ?
Cu40 Ag3 Se11 96.2(3) . . ?
Cu40 Ag3 Se7 55.08(19) . . ?
Cu40 Ag3 Cu55 59.7(2) . . ?
Cu40 Ag3 Cu60 134.2(4) . . ?
Cu40 Ag3 Ag61 111.7(4) . . ?
Cu40 Ag3 Cu62 133.7(3) . . ?
Cu40 Ag3 Ag67 97.0(3) . . ?
Cu40 Ag3 Cu71 143.0(4) . . ?
Cu55 Ag3 Se11 58.1(2) . . ?
Cu55 Ag3 Cu60 101.2(3) . . ?
Cu55 Ag3 Ag61 144.7(4) . . ?
Cu55 Ag3 Cu62 156.0(5) . . ?
Cu55 Ag3 Ag67 53.6(2) . . ?
Cu55 Ag3 Cu71 109.6(3) . . ?
Ag61 Ag3 Cu60 105.9(3) . . ?
Cu62 Ag3 Se11 98.2(3) . . ?
Cu62 Ag3 Cu60 54.8(2) . . ?
Cu62 Ag3 Ag61 56.26(18) . . ?
Cu62 Ag3 Ag67 127.5(3) . . ?
Ag67 Ag3 Se11 86.8(3) . . ?
Ag67 Ag3 Cu60 102.8(3) . . ?
Ag67 Ag3 Ag61 98.0(3) . . ?
Cu71 Ag3 Se11 107.3(3) . . ?
Cu71 Ag3 Cu60 80.9(3) . . ?
Cu71 Ag3 Ag61 54.36(19) . . ?
Cu71 Ag3 Cu62 71.4(2) . . ?
Cu71 Ag3 Ag67 57.4(2) . . ?

loop_
_geom_bond_atom_site_label_1
_geom_bond_atom_site_label_2
_geom_bond_distance
_geom_bond_site_symmetry_2
_geom_bond_publ_flag
Se13 Cu26 2.569(3) . ?
Se13 Cu39 2.613(3) . ?
Se13 Cu46 2.545(3) . ?
Se13 Cu57 2.426(3) . ?
Se13 Cu 2.479(4) . ?
Se13 C121 1.896(18) . ?
Se5 Cu27 2.477(3) . ?
Se5 Cu47 2.590(3) . ?
Se5 Cu49 2.440(3) . ?
Se5 Cu62 2.634(4) . ?
Se5 Cu25 2.530(7) . ?
Se5 C98 1.969(17) . ?
Se8 Cu33 2.504(3) . ?
Se8 Cu41 2.570(4) . ?
Se8 Cu50 2.766(4) . ?
Se8 Cu58 2.436(3) . ?
Se8 Cu72 2.442(5) . ?
Se8 C108 1.90(2) . ?
Se16 Ag32 2.787(3) . ?
Se16 Cu43 2.542(3) . ?
Se16 Cu48 2.435(3) . ?
Se16 Cu51 2.431(3) . ?
Se16 Cu56 2.712(3) . ?
Se16 C129 1.911(18) . ?
Se16 Cu32 2.787(3) . ?
Se3 Cu29 2.448(3) . ?
Se3 Cu31 2.535(3) . ?
Se3 Cu39 2.481(3) . ?
Se3 Cu46 2.416(3) . ?
Se3 C89 1.943(18) . ?
Se18 Ag26 3.090(3) . ?
Se18 Cu28 2.509(3) . ?
Se18 Cu38 2.591(3) . ?
Se18 Cu42 2.508(3) . ?
Se18 Cu58 2.451(3) . ?
Se18 Cu8 2.411(7) . ?
Se18 C166 1.91(2) . ?
Se6 Cu35 2.500(3) . ?
Se6 Ag53 2.733(3) . ?
Se6 Cu54 2.811(5) . ?
Se6 Cu59 2.633(3) . ?
Se6 Cu60 2.410(4) . ?
Se6 Cu25 2.549(7) . ?
Se6 C103 1.905(18) . ?
Se9 Cu33 2.414(3) . ?
Se9 Cu34 2.577(3) . ?
Se9 Cu40 2.489(3) . ?
Se9 Cu45 2.934(4) . ?
Se9 Cu50 2.443(3) . ?
Se9 C27 1.93(2) . ?
Se4 Cu2 2.478(3) . ?
Se4 Cu47 2.611(3) . ?
Se4 Cu49 2.484(3) . ?
Se4 Cu63 2.604(4) . ?
Se4 Cu64 2.543(4) . ?
Se4 C85 1.859(18) . ?
Se10 Cu2 2.419(3) . ?
Se10 Cu27 2.405(3) . ?
Se10 Cu47 2.547(3) . ?
Se10 Cu72 2.337(6) . ?
Se10 Cu8 2.359(8) . ?
Se10 C111 1.913(18) . ?
Se17 Cu24 2.455(3) . ?
Se17 Cu35 2.427(3) . ?
Se17 Cu59 2.544(3) . ?
Se17 Cu 2.492(5) . ?
Se17 C131 1.90(2) . ?
Se2 Cu28 2.420(3) . ?
Se2 Cu31 2.535(3) . ?
Se2 Cu37 2.454(3) . ?
Se2 Cu38 2.531(3) . ?
Se2 Cu45 2.895(4) . ?
Se2 C93 1.94(2) . ?
Se12 Cu26 2.422(3) . ?
Se12 Cu29 2.437(3) . ?
Se12 Cu34 2.547(3) . ?
Se12 Cu39 2.540(4) . ?
Se12 C116 1.978(19) . ?
Se1 Ag32 2.628(3) . ?
Se1 Cu37 2.419(3) . ?
Se1 Cu38 2.534(3) . ?
Se1 Cu42 2.449(3) . ?
Se1 C82 1.938(17) . ?
Se1 Cu32 2.628(3) . ?
Se11 Cu24 2.441(3) . ?
Se11 Ag52 2.609(4) . ?
Se11 Cu55 2.830(5) . ?
Se11 Cu59 2.557(3) . ?
Se11 Cu60 2.423(3) . ?
Se11 C119 1.947(19) . ?
Se11 Ag3 3.075(11) . ?
Se14 Cu43 2.607(3) . ?
Se14 Cu44 2.431(3) . ?
Se14 Cu51 2.478(3) . ?
Se14 Cu57 2.392(4) . ?
Se14 C124 1.883(17) . ?
Se7 Cu40 2.439(3) . ?
Se7 Cu41 2.437(3) . ?
Se7 Cu50 2.508(4) . ?
Se7 Ag52 2.566(4) . ?
Se7 C105 1.922(19) . ?
Se7 Ag3 2.686(8) . ?
Ag24 Ag26 2.787(3) . ?
Ag24 Ag22 3.046(4) . ?
Ag24 Ag23 2.906(3) . ?
Ag24 Ag1 2.964(4) . ?
Ag24 Cu31 2.759(4) . ?
Ag24 Cu34 3.135(4) . ?
Ag24 Ag36 2.787(4) . ?
Ag24 Cu45 2.682(3) . ?
Ag24 Cu58 2.685(4) . ?
Se15 Cu43 2.579(3) . ?
Se15 Cu44 2.443(3) . ?
Se15 Cu48 2.420(3) . ?
Se15 Cu64 2.457(4) . ?
Se15 Cu6 2.755(6) . ?
Se15 C128 1.942(19) . ?
Ag26 Ag23 2.774(3) . ?
Ag26 Cu2 2.813(3) . ?
Ag26 Ag36 2.829(3) . ?
Ag26 Cu42 2.763(3) . ?
Ag26 Cu58 2.647(3) . ?
Ag26 Cu63 2.859(3) . ?
Ag26 Cu72 2.842(6) . ?
Ag22 Ag23 2.851(3) . ?
Ag22 Ag1 2.746(3) . ?
Ag22 Cu34 3.087(4) . ?
Ag22 Ag36 2.897(4) . ?
Ag22 Ag52 2.748(4) . ?
Ag22 Ag53 2.940(4) . ?
Ag22 Cu55 2.756(4) . ?
Ag22 Cu5 2.542(8) . ?
Ag22 Cu1 1.881(14) . ?
Ag23 Ag1 2.840(3) . ?
Ag23 Ag32 3.010(4) . ?
Ag23 Ag36 2.800(4) . ?
Ag23 Ag53 2.869(4) . ?
Ag23 Cu63 3.214(4) . ?
Ag23 Cu64 2.623(5) . ?
Ag23 Cu5 2.107(9) . ?
Cu24 Cu26 2.795(4) . ?
Cu24 Cu55 2.616(4) . ?
Cu24 Cu59 2.823(4) . ?
Cu24 Cu 2.585(4) . ?
Cu24 O47 1.994(13) . ?
Cu24 Cu1 2.786(13) . ?
Cu2 Cu42 2.868(4) . ?
Cu2 Cu47 2.878(4) . ?
Cu2 Cu63 2.645(4) . ?
Cu2 Cu8 2.507(8) . ?
Cu2 O52 2.009(14) . ?
Cu26 Cu55 2.782(4) . ?
Cu26 Ag67 3.218(6) . ?
Cu26 Cu 2.504(4) . ?
Cu26 O34 2.004(13) . ?
Cu26 Cu1 2.727(12) . ?
Cu27 Cu41 2.880(4) . ?
Cu27 Cu47 2.868(4) . ?
Cu27 Ag61 2.970(4) . ?
Cu27 Cu62 2.668(4) . ?
Cu27 Cu72 2.540(6) . ?
Cu27 O10 2.008(13) . ?
Cu28 Cu33 2.785(4) . ?
Cu28 Cu38 2.904(4) . ?
Cu28 Cu45 2.696(4) . ?
Cu28 Cu58 2.546(4) . ?
Cu28 O87 2.031(13) . ?
Cu29 Cu31 2.658(3) . ?
Cu29 Cu34 2.675(4) . ?
Cu29 Cu39 2.870(4) . ?
Cu29 Cu45 2.713(4) . ?
Cu29 O94 2.004(12) . ?
Ag1 Cu31 2.814(3) . ?
Ag1 Ag32 3.238(4) . ?
Ag1 Cu56 2.662(3) . ?
Ag1 Cu57 2.523(5) . ?
Ag1 Cu5 2.755(8) . ?
Ag1 Cu1 2.632(13) . ?
Cu31 Cu37 2.627(4) . ?
Cu31 Cu45 2.705(4) . ?
Cu31 Cu56 2.787(4) . ?
Cu31 Ag7 3.084(6) . ?
Ag32 Cu37 2.722(4) . ?
Ag32 Cu48 2.761(4) . ?
Ag32 Cu56 2.775(4) . ?
Ag32 Cu63 2.697(4) . ?
Cu33 Cu45 2.722(4) . ?
Cu33 Cu50 2.958(4) . ?
Cu33 Cu58 2.531(3) . ?
Cu33 O88 2.002(15) . ?
Cu34 Cu40 2.662(4) . ?
Cu34 Cu45 2.756(4) . ?
Cu34 Cu55 2.699(5) . ?
Cu34 Ag67 2.766(6) . ?
Cu34 Cu4 2.676(6) . ?
Cu35 Cu44 2.863(4) . ?
Cu35 Cu54 2.713(4) . ?
Cu35 O92 1.979(12) . ?
Cu35 Ag2 2.880(3) . ?
Ag36 Cu41 3.066(4) . ?
Ag36 Ag52 2.807(5) . ?
Ag36 Ag53 2.835(4) . ?
Ag36 Cu62 2.612(4) . ?
Ag36 Cu72 2.553(7) . ?
Cu37 Cu38 3.003(4) . ?
Cu37 Cu56 2.726(4) . ?
Cu37 O37 2.008(13) . ?
Cu37 Cu32 2.722(4) . ?
Cu38 P69 2.259(6) . ?
Cu39 Cu46 3.037(4) . ?
Cu39 P68 2.237(6) . ?
Cu40 Cu50 2.805(4) . ?
Cu40 Ag52 2.890(5) . ?
Cu40 Cu55 2.640(4) . ?
Cu40 O43 2.034(12) . ?
Cu40 Ag3 2.585(10) . ?
Cu41 Ag61 2.720(4) . ?
Cu41 Cu62 2.817(5) . ?
Cu41 Cu72 2.464(6) . ?
Cu41 O14 2.000(12) . ?
Cu42 Cu63 2.998(4) . ?
Cu42 Cu8 2.508(8) . ?
Cu42 O84 1.992(13) . ?
Cu43 Cu48 2.959(4) . ?
Cu43 Cu51 2.888(4) . ?
Cu43 P4 2.241(5) . ?
Cu44 Cu54 2.868(4) . ?
Cu44 O91 1.989(12) . ?
Cu44 Ag2 2.871(3) . ?
Cu45 Cu4 2.707(6) . ?
Cu45 O93 2.004(12) . ?
Cu46 Cu51 2.849(4) . ?
Cu46 Cu56 2.760(4) . ?
Cu46 Cu57 2.564(4) . ?
Cu46 O89 2.006(13) . ?
Cu47 P65 2.253(5) . ?
Cu48 Cu63 2.747(4) . ?
Cu48 Cu64 2.676(5) . ?
Cu48 Cu6 2.564(7) . ?
Cu48 O85 2.007(15) . ?
Cu48 Cu32 2.761(4) . ?
Cu49 Ag53 3.113(4) . ?
Cu49 Cu54 2.672(4) . ?
Cu49 Cu64 2.501(5) . ?
Cu49 Cu6 3.042(8) . ?
Cu49 Cu25 2.462(8) . ?
Cu49 O5 1.997(12) . ?
Cu50 P2 2.239(6) . ?
Cu51 Cu56 2.710(4) . ?
Cu51 Cu57 2.540(4) . ?
Cu51 O90 1.980(13) . ?
Ag52 Ag53 3.064(5) . ?
Ag52 Cu55 2.973(5) . ?
Ag52 Cu60 2.598(5) . ?
Ag52 Cu62 2.639(6) . ?
Ag53 Cu54 2.698(4) . ?
Ag53 Cu60 2.589(4) . ?
Ag53 Cu62 2.605(4) . ?
Ag53 Cu5 2.670(9) . ?
Cu54 Cu64 2.640(5) . ?
Cu54 Cu6 2.812(7) . ?
Cu54 Cu25 2.536(8) . ?
Cu54 O8 2.000(12) . ?
Cu54 Ag2 2.789(3) . ?
Cu54 Cu5 2.553(8) . ?
Cu55 Ag67 2.587(6) . ?
Cu55 O6 2.025(12) . ?
Cu55 Cu1 2.871(13) . ?
Cu55 Ag3 2.712(10) . ?
Cu56 Ag7 2.734(6) . ?
Cu56 O27 1.975(14) . ?
Cu56 Cu32 2.775(4) . ?
Cu57 Cu 2.459(5) . ?
Cu57 Ag7 3.054(9) . ?
Cu57 Ag2 2.712(4) . ?
Cu57 Cu1 2.788(13) . ?
Cu58 Ag61 2.656(5) . ?
Cu58 Cu72 2.467(6) . ?
Cu58 Cu4 2.766(6) . ?
Cu58 Cu8 2.440(8) . ?
Cu59 Cu60 2.929(4) . ?
Cu59 P1 2.261(6) . ?
Cu60 Cu62 2.855(5) . ?
Cu60 Cu25 2.709(8) . ?
Cu60 O25 1.990(12) . ?
Cu60 Ag3 3.217(12) . ?
Ag61 Cu62 2.891(5) . ?
Ag61 Cu70 2.830(6) . ?
Ag61 Cu71 2.765(7) . ?
Ag61 Cu4 2.778(6) . ?
Ag61 Cu8 2.801(9) . ?
Ag61 Ag3 3.154(11) . ?
Cu62 Cu25 2.581(8) . ?
Cu62 O42 1.997(14) . ?
Cu62 Ag3 2.969(11) . ?
Cu63 Cu64 2.677(5) . ?
Cu63 Cu70 2.557(5) . ?
Cu63 Cu6 2.549(6) . ?
Cu63 O86 2.025(14) . ?
Cu63 Cu32 2.697(4) . ?
P65 C100 1.83(2) . ?
P65 C149 1.80(2) . ?
P65 C28 1.80(2) . ?
Ag67 Cu71 2.825(7) . ?
Ag67 Cu 2.199(8) . ?
Ag67 Ag7 2.746(7) . ?
Ag67 Cu4 2.922(8) . ?
Ag67 Ag2 2.907(5) . ?
Ag67 Ag3 3.000(10) . ?
P68 C79 1.83(2) . ?
P68 C133 1.77(2) . ?
P68 C138 1.823(13) . ?
P69 C170 1.83(2) . ?
P69 C182 1.78(2) . ?
P69 C24 1.85(2) . ?
Cu70 Cu71 2.809(7) . ?
Cu70 Ag7 2.908(9) . ?
Cu70 Cu4 2.734(7) . ?
Cu70 Cu6 2.941(8) . ?
Cu70 Cu8 2.504(11) . ?
Cu70 Cu32 2.582(5) . ?
Cu71 Ag7 2.871(7) . ?
Cu71 Cu4 2.913(7) . ?
Cu71 Cu6 2.851(7) . ?
Cu71 Cu25 2.549(9) . ?
Cu71 Ag2 2.815(6) . ?
Cu71 Ag3 2.873(9) . ?
Cu Ag2 2.664(4) . ?
P1 C114 1.84(2) . ?
P1 C113 1.86(2) . ?
P1 C156 1.81(2) . ?
P2 C78 1.810(13) . ?
P2 C188 1.77(2) . ?
P2 C216 1.86(2) . ?
P4 C127 1.79(2) . ?
P4 C161 1.81(2) . ?
P4 C160 1.78(2) . ?
Ag7 Cu4 3.014(7) . ?
Ag7 Cu6 3.137(10) . ?
Ag7 Ag2 2.773(5) . ?
Ag7 Cu32 2.485(7) . ?
Cu6 Ag2 3.170(7) . ?
O5 C44 1.28(2) . ?
O6 C74 1.24(2) . ?
O8 C44 1.22(2) . ?
O10 C46 1.27(2) . ?
O14 C46 1.24(2) . ?
O25 C154 1.23(2) . ?
O27 C62 1.27(2) . ?
O34 C159 1.24(2) . ?
O37 C62 1.22(2) . ?
O42 C154 1.23(2) . ?
O43 C74 1.21(2) . ?
C44 C71 1.52(3) . ?
C46 C130 1.50(3) . ?
O47 C159 1.25(2) . ?
F11 C130 1.33(2) . ?
O92 C72 1.29(2) . ?
F7 C75 1.33(2) . ?
F8 C75 1.36(2) . ?
F4 C71 1.31(2) . ?
F3 C70 1.34(2) . ?
F6 C71 1.38(2) . ?
F2 C70 1.31(2) . ?
O87 C73 1.21(2) . ?
F12 C130 1.34(2) . ?
O90 C1 1.24(3) . ?
F9 C75 1.27(2) . ?
F1 C70 1.33(2) . ?
O93 C81 1.24(2) . ?
F5 C71 1.37(2) . ?
O85 C189 1.27(2) . ?
O86 C189 1.23(2) . ?
O91 C72 1.20(2) . ?
O88 C73 1.26(2) . ?
C72 C148 1.54(3) . ?
O52 C76 1.27(2) . ?
O94 C81 1.24(2) . ?
F10 C130 1.33(2) . ?
C62 C70 1.51(3) . ?
C77 C76 1.55(3) . ?
C77 F14 1.31(3) . ?
C77 F15 1.34(3) . ?
C77 F13 1.33(3) . ?
C73 C228 1.50(3) . ?
C78 C218 1.3900 . ?
C78 C222 1.3900 . ?
C218 H218 0.9500 . ?
C218 C219 1.3900 . ?
C219 H219 0.9500 . ?
C219 C220 1.3900 . ?
C220 H220 0.9500 . ?
C220 C221 1.3900 . ?
C221 H221 0.9500 . ?
C221 C222 1.3900 . ?
C222 H222 0.9500 . ?
C80 H80 0.9500 . ?
C80 C79 1.31(3) . ?
C80 C140 1.42(3) . ?
O89 C1 1.19(2) . ?
C74 C106 1.55(3) . ?
O84 C76 1.28(2) . ?
C79 C58 1.35(3) . ?
C75 C81 1.56(3) . ?
F17 C194 1.36(3) . ?
F18 C106 1.35(3) . ?
F16 C106 1.28(2) . ?
F21 C106 1.31(2) . ?
C86 H86 0.9500 . ?
C86 C85 1.41(3) . ?
C86 C87 1.42(3) . ?
C111 C112 1.44(3) . ?
C111 C110 1.40(3) . ?
C127 C165 1.41(3) . ?
C127 C39 1.40(3) . ?
C98 C97 1.35(3) . ?
C98 C96 1.38(2) . ?
F19 C2 1.32(3) . ?
C108 C109 1.44(3) . ?
C108 C107 1.34(3) . ?
C121 C122 1.42(3) . ?
C121 C123 1.41(3) . ?
C94 H94 0.9500 . ?
C94 C93 1.39(3) . ?
C94 C174 1.43(3) . ?
C114 C115 1.40(3) . ?
C114 C158 1.41(3) . ?
C103 C104 1.46(3) . ?
C103 C102 1.38(3) . ?
C93 C95 1.39(3) . ?
C104 H104 0.9500 . ?
C104 C145 1.33(3) . ?
C85 C45 1.44(2) . ?
C122 H122 0.9500 . ?
C122 C54 1.45(3) . ?
C109 H109 0.9500 . ?
C109 C64 1.36(3) . ?
C123 H123 0.9500 . ?
C123 C208 1.35(3) . ?
C90 H90 0.9500 . ?
C90 C89 1.33(3) . ?
C90 C91 1.43(2) . ?
C82 C83 1.36(3) . ?
C82 C179 1.38(3) . ?
C100 C101 1.41(3) . ?
C100 C185 1.35(3) . ?
C88 H88 0.9500 . ?
C88 C89 1.40(2) . ?
C88 C139 1.30(2) . ?
C112 H112 0.9500 . ?
C112 C190 1.33(3) . ?
C118 H118 0.9500 . ?
C118 C116 1.36(3) . ?
C118 C229 1.44(3) . ?
C115 H115 0.9500 . ?
C115 C198 1.38(3) . ?
C124 C125 1.44(3) . ?
C124 C29 1.44(3) . ?
F20 C2 1.30(3) . ?
C126 H126 0.9500 . ?
C126 C125 1.39(4) . ?
C126 C177 1.32(4) . ?
C102 H102 0.9500 . ?
C102 C147 1.34(3) . ?
C83 H83 0.9500 . ?
C83 C84 1.38(3) . ?
C97 H97 0.9500 . ?
C97 C99 1.37(3) . ?
C96 H96 0.9500 . ?
C96 C153 1.47(2) . ?
C110 H110 0.9500 . ?
C110 C172 1.40(3) . ?
C119 C120 1.38(3) . ?
C119 C184 1.32(3) . ?
C113 C67 1.44(4) . ?
C113 C6 1.36(3) . ?
C128 C143 1.41(3) . ?
C128 C142 1.38(3) . ?
C105 C51 1.33(3) . ?
C105 C213 1.36(3) . ?
C87 H87 0.9500 . ?
C87 C48 1.37(3) . ?
C117 H117 0.9500 . ?
C117 C116 1.38(3) . ?
C117 C176 1.41(3) . ?
C91 H91 0.9500 . ?
C91 C92 1.35(3) . ?
C99 H99 0.9500 . ?
C99 C60 1.39(3) . ?
C120 H120 0.9500 . ?
C120 C5 1.40(3) . ?
C95 H95 0.9500 . ?
C95 C175 1.37(3) . ?
C125 H125 0.9500 . ?
C1 C2 1.58(4) . ?
C2 F25 1.31(3) . ?
C84 H84 0.9500 . ?
C84 C180 1.37(3) . ?
C107 H107 0.9500 . ?
C107 C223 1.43(3) . ?
C129 C162 1.38(3) . ?
C129 C30 1.38(3) . ?
C92 H92 0.9500 . ?
C92 C139 1.38(3) . ?
C101 H101 0.9500 . ?
C101 C186 1.32(3) . ?
F22 C148 1.35(2) . ?
C131 C132 1.35(3) . ?
C131 C20 1.42(3) . ?
F27 C194 1.38(3) . ?
F24 C148 1.32(3) . ?
F23 C148 1.28(3) . ?
C170 C171 1.30(3) . ?
C170 C52 1.33(3) . ?
C140 H140 0.9500 . ?
C140 C141 1.39(3) . ?
C150 H150 0.9500 . ?
C150 C151 1.41(3) . ?
C150 C149 1.34(3) . ?
C165 H165 0.9500 . ?
C165 C12 1.32(3) . ?
C182 C183 1.39(3) . ?
C182 C181 1.41(3) . ?
C144 H144 0.9500 . ?
C144 C143 1.43(3) . ?
C144 C69 1.38(3) . ?
C175 H175 0.9500 . ?
C175 C38 1.41(3) . ?
C174 H174 0.9500 . ?
C174 C38 1.28(3) . ?
C180 H180 0.9500 . ?
C180 C57 1.38(3) . ?
C145 H145 0.9500 . ?
C145 C146 1.47(3) . ?
C166 C167 1.49(3) . ?
C166 C169 1.36(3) . ?
F26 C194 1.30(3) . ?
C161 C10 1.44(3) . ?
C161 C207 1.41(3) . ?
C185 H185 0.9500 . ?
C185 C40 1.40(3) . ?
C141 H141 0.9500 . ?
C141 C235 1.38(3) . ?
C173 H173 0.9500 . ?
C173 C172 1.51(4) . ?
C173 C190 1.34(4) . ?
C151 H151 0.9500 . ?
C151 C152 1.32(3) . ?
C152 H152 0.9500 . ?
C152 C55 1.33(4) . ?
C143 H143 0.9500 . ?
C155 H155 0.9500 . ?
C155 C156 1.37(3) . ?
C155 C157 1.37(3) . ?
C162 H162 0.9500 . ?
C162 C163 1.51(3) . ?
C142 H142 0.9500 . ?
C142 C210 1.34(3) . ?
C158 H158 0.9500 . ?
C158 C191 1.37(3) . ?
C135 H135 0.9500 . ?
C135 C134 1.45(3) . ?
C135 C230 1.34(4) . ?
C183 H183 0.9500 . ?
C183 C203 1.47(3) . ?
C177 H177 0.9500 . ?
C177 C178 1.49(3) . ?
C184 H184 0.9500 . ?
C184 C50 1.40(3) . ?
C133 C136 1.43(3) . ?
C133 C134 1.44(3) . ?
C189 C56 1.56(3) . ?
C164 H164 0.9500 . ?
C164 C163 1.27(3) . ?
C164 C37 1.44(4) . ?
C139 H139 0.9500 . ?
C176 H176 0.9500 . ?
C176 C36 1.36(3) . ?
C160 C11 1.38(3) . ?
C160 C233 1.48(3) . ?
C167 H167 0.9500 . ?
C167 C168 1.36(3) . ?
C159 C194 1.51(3) . ?
C136 H136 0.9500 . ?
C136 C137 1.38(4) . ?
C138 C231 1.3900 . ?
C138 C236 1.3900 . ?
C231 H231 0.9500 . ?
C231 C232 1.3900 . ?
C232 H232 0.9500 . ?
C232 C238 1.3900 . ?
C238 H238 0.9500 . ?
C238 C237 1.3900 . ?
C237 H237 0.9500 . ?
C237 C236 1.3900 . ?
C236 H236 0.9500 . ?
C154 C199 1.54(3) . ?
C171 H171 0.9500 . ?
C171 C202 1.48(3) . ?
C153 H153 0.9500 . ?
C153 C60 1.31(3) . ?
C147 H147 0.9500 . ?
C147 C146 1.40(3) . ?
C186 H186 0.9500 . ?
C186 C193 1.35(4) . ?
C169 H169 0.9500 . ?
C169 C211 1.37(3) . ?
C134 H134 0.9500 . ?
C132 H132 0.9500 . ?
C132 C17 1.52(3) . ?
C146 H146 0.9500 . ?
C172 H172 0.9500 . ?
C156 C4 1.41(3) . ?
C137 H137 0.9500 . ?
C137 C230 1.39(4) . ?
C181 H181 0.9500 . ?
C181 C68 1.40(3) . ?
C157 H157 0.9500 . ?
C157 C3 1.41(3) . ?
C163 H163 0.9500 . ?
C187 H187 0.9500 . ?
C187 C188 1.39(3) . ?
C187 C8 1.38(3) . ?
C179 H179 0.9500 . ?
C179 C57 1.43(3) . ?
C168 H168 0.9500 . ?
C168 C13 1.41(4) . ?
C178 H178 0.9500 . ?
C178 C29 1.34(3) . ?
C149 C14 1.44(3) . ?
C188 C43 1.41(3) . ?
C190 H190 0.9500 . ?
F30 C56 1.34(2) . ?
F28 C56 1.30(3) . ?
F29 C56 1.36(3) . ?
C22 H22 0.9500 . ?
C22 C49 1.34(3) . ?
C22 C51 1.46(3) . ?
C192 H192 0.9500 . ?
C192 C4 1.37(3) . ?
C192 C3 1.41(3) . ?
C34 H34 0.9500 . ?
C34 C28 1.40(3) . ?
C34 C33 1.38(3) . ?
C24 C66 1.37(3) . ?
C24 C35 1.37(3) . ?
C25 H25 0.9500 . ?
C25 C27 1.34(3) . ?
C25 C7 1.41(3) . ?
C65 H65 0.9500 . ?
C65 C68 1.38(3) . ?
C65 C203 1.37(3) . ?
C27 C227 1.37(3) . ?
C29 H29 0.9500 . ?
C30 H30 0.9500 . ?
C30 C37 1.43(3) . ?
C53 H53 0.9500 . ?
C53 C201 1.30(3) . ?
C53 C202 1.39(4) . ?
C32 H32 0.9500 . ?
C32 C42 1.38(3) . ?
C32 C233 1.32(3) . ?
C36 H36 0.9500 . ?
C36 C229 1.36(3) . ?
C57 H57 0.9500 . ?
C37 H37 0.9500 . ?
C193 H193 0.9500 . ?
C193 C40 1.45(4) . ?
C39 H39 0.9500 . ?
C39 C234 1.39(3) . ?
C40 H40 0.9500 . ?
C42 H42 0.9500 . ?
C42 C23 1.35(4) . ?
C43 H43 0.9500 . ?
C43 C16 1.31(3) . ?
C38 H38 0.9500 . ?
C45 H45 0.9500 . ?
C45 C209 1.34(3) . ?
C5 H5 0.9500 . ?
C5 C200 1.45(4) . ?
C47 H47 0.9500 . ?
C47 C35 1.28(3) . ?
C47 C41 1.43(3) . ?
C48 H48 0.9500 . ?
C48 C209 1.40(3) . ?
C49 H49 0.9500 . ?
C49 C212 1.27(3) . ?
C50 H50 0.9500 . ?
C50 C200 1.38(3) . ?
C51 H51 0.9500 . ?
C54 H54 0.9500 . ?
C54 C21 1.30(3) . ?
C55 H55 0.9500 . ?
C55 C14 1.35(4) . ?
C59 H59 0.9500 . ?
C59 C66 1.44(3) . ?
C59 C41 1.29(3) . ?
C60 H60 0.9500 . ?
C61 H61 0.9500 . ?
C61 C31 1.31(3) . ?
C61 C33 1.34(3) . ?
C11 H11 0.9500 . ?
C11 C23 1.42(3) . ?
C63 H63 0.9500 . ?
C63 C28 1.39(3) . ?
C63 C31 1.45(3) . ?
C64 H64 0.9500 . ?
C64 C224 1.35(4) . ?
C66 H66 0.9500 . ?
C67 H67 0.9500 . ?
C67 C196 1.36(3) . ?
C195 H195 0.9500 . ?
C195 C191 1.40(3) . ?
C195 C198 1.34(3) . ?
C69 H69 0.9500 . ?
C69 C210 1.38(3) . ?
C8 H8 0.9500 . ?
C8 C15 1.48(4) . ?
C20 H20 0.9500 . ?
C20 C19 1.41(3) . ?
C12 H12 0.9500 . ?
C12 C26 1.30(3) . ?
C14 H14 0.9500 . ?
C15 H15 0.9500 . ?
C15 C16 1.32(4) . ?
C13 H13 0.9500 . ?
C13 C211 1.40(4) . ?
C17 H17 0.9500 . ?
C17 C18 1.29(3) . ?
C31 H31 0.9500 . ?
C4 H4 0.9500 . ?
C6 H6 0.9500 . ?
C6 C9 1.38(3) . ?
C26 H26 0.9500 . ?
C26 C234 1.36(3) . ?
C35 H35 0.9500 . ?
C16 H16 0.9500 . ?
C58 H58 0.9500 . ?
C58 C235 1.39(3) . ?
C19 H19 0.9500 . ?
C19 C18 1.40(3) . ?
C7 H7 0.9500 . ?
C7 C225 1.37(4) . ?
C9 H9 0.9500 . ?
C9 C197 1.42(4) . ?
C52 H52 0.9500 . ?
C52 C201 1.44(3) . ?
C68 H68 0.9500 . ?
C3 H3 0.9500 . ?
C191 H191 0.9500 . ?
C41 H41 0.9500 . ?
C18 H18 0.9500 . ?
C21 H21 0.9500 . ?
C21 C208 1.40(3) . ?
C23 H23 0.9500 . ?
C10 H10 0.9500 . ?
C10 C204 1.46(3) . ?
C33 H33 0.9500 . ?
F34 C199 1.36(3) . ?
F36 C199 1.32(3) . ?
F31 C228 1.26(3) . ?
F35 C199 1.32(2) . ?
F33 C228 1.34(3) . ?
C206 H206 0.9500 . ?
C206 C207 1.40(3) . ?
C206 C205 1.31(4) . ?
C209 H209 0.9500 . ?
F32 C228 1.23(3) . ?
C196 H196 0.9500 . ?
C196 C197 1.37(4) . ?
C207 H207 0.9500 . ?
C227 H227 0.9500 . ?
C227 C226 1.44(3) . ?
C233 H233 0.9500 . ?
C203 H203 0.9500 . ?
C197 H197 0.9500 . ?
C208 H208 0.9500 . ?
C216 C214 1.32(3) . ?
C216 C217 1.42(4) . ?
C214 H214 0.9500 . ?
C214 C215 1.39(4) . ?
C210 H210 0.9500 . ?
C211 H211 0.9500 . ?
C204 H204 0.9500 . ?
C204 C205 1.37(4) . ?
C200 H200 0.9500 . ?
C213 H213 0.9500 . ?
C213 C212 1.38(3) . ?
C234 H234 0.9500 . ?
C235 H235 0.9500 . ?
C223 H223 0.9500 . ?
C223 C224 1.44(4) . ?
C225 H225 0.9500 . ?
C225 C226 1.38(5) . ?
C201 H201 0.9500 . ?
C229 H229 0.9500 . ?
C212 H212 0.9500 . ?
C205 H205 0.9500 . ?
C217 H217 0.9500 . ?
C217 C240 1.37(4) . ?
C198 H198 0.9500 . ?
C230 H230 0.9500 . ?
C202 H202 0.9500 . ?
C226 H226 0.9500 . ?
C224 H224 0.9500 . ?
C215 H215 0.9500 . ?
C215 C239 1.45(5) . ?
C239 H239 0.9500 . ?
C239 C240 1.28(5) . ?
C240 H240 0.9500 . ?
Cl1 C241 1.82(4) . ?
Cl2 C241 1.72(4) . ?
C241 H24A 0.9900 . ?
C241 H24B 0.9900 . ?
Cu5 Cu1 2.720(14) . ?

loop_
_geom_torsion_atom_site_label_1
_geom_torsion_atom_site_label_2
_geom_torsion_atom_site_label_3
_geom_torsion_atom_site_label_4
_geom_torsion
_geom_torsion_site_symmetry_1
_geom_torsion_site_symmetry_2
_geom_torsion_site_symmetry_3
_geom_torsion_site_symmetry_4
_geom_torsion_publ_flag
Se13 C121 C122 C54 176.5(14) . . . . ?
Se13 C121 C123 C208 -176.5(14) . . . . ?
Se5 C98 C97 C99 178.3(15) . . . . ?
Se5 C98 C96 C153 -179.5(13) . . . . ?
Se8 C108 C109 C64 -171.6(17) . . . . ?
Se8 C108 C107 C223 177.3(16) . . . . ?
Se16 C129 C162 C163 -178.3(15) . . . . ?
Se16 C129 C30 C37 178.1(17) . . . . ?
Se18 C166 C167 C168 -177.4(17) . . . . ?
Se18 C166 C169 C211 176.6(18) . . . . ?
Se6 C103 C104 C145 -177.9(15) . . . . ?
Se6 C103 C102 C147 173.6(16) . . . . ?
Se9 C27 C227 C226 180(2) . . . . ?
Se4 C85 C45 C209 176.7(17) . . . . ?
Se10 C111 C112 C190 179.4(16) . . . . ?
Se10 C111 C110 C172 -178.3(19) . . . . ?
Se17 C131 C132 C17 179.7(14) . . . . ?
Se17 C131 C20 C19 177.6(16) . . . . ?
Se2 C93 C95 C175 -177.5(15) . . . . ?
Se1 C82 C83 C84 179.7(16) . . . . ?
Se1 C82 C179 C57 -177.6(16) . . . . ?
Se11 C119 C120 C5 -178.0(18) . . . . ?
Se11 C119 C184 C50 -180(2) . . . . ?
Se14 C124 C125 C126 180(2) . . . . ?
Se14 C124 C29 C178 -176.7(18) . . . . ?
Se7 C105 C51 C22 -178.8(19) . . . . ?
Se7 C105 C213 C212 -179.8(19) . . . . ?
Ag24 Ag22 Cu1 Cu24 151.7(2) . . . . ?
Ag24 Ag22 Cu1 Cu26 87.6(6) . . . . ?
Ag24 Ag22 Cu1 Ag1 -25.4(4) . . . . ?
Ag24 Ag22 Cu1 Cu55 109.8(3) . . . . ?
Ag24 Ag22 Cu1 Cu57 -48.3(7) . . . . ?
Ag24 Ag22 Cu1 Cu5 -91.9(3) . . . . ?
Se15 C128 C143 C144 178.9(15) . . . . ?
Se15 C128 C142 C210 177.9(17) . . . . ?
Ag23 Ag22 Cu1 Cu24 -141.8(3) . . . . ?
Ag23 Ag22 Cu1 Cu26 154.1(4) . . . . ?
Ag23 Ag22 Cu1 Ag1 41.1(3) . . . . ?
Ag23 Ag22 Cu1 Cu55 176.26(16) . . . . ?
Ag23 Ag22 Cu1 Cu57 18.2(7) . . . . ?
Ag23 Ag22 Cu1 Cu5 -25.5(3) . . . . ?
Cu24 O47 C159 O34 -8(3) . . . . ?
Cu24 O47 C159 C194 177.3(13) . . . . ?
Cu2 Se4 C85 C86 -18.8(18) . . . . ?
Cu2 Se4 C85 C45 166.6(14) . . . . ?
Cu2 O52 C76 C77 167.9(14) . . . . ?
Cu2 O52 C76 O84 -13(3) . . . . ?
Cu26 Se13 C121 C122 -139.6(13) . . . . ?
Cu26 Se13 C121 C123 35.2(15) . . . . ?
Cu26 O34 C159 O47 17(3) . . . . ?
Cu26 O34 C159 C194 -168.4(14) . . . . ?
Cu27 O10 C46 O14 19(3) . . . . ?
Cu27 O10 C46 C130 -165.5(12) . . . . ?
Cu28 O87 C73 O88 -15(3) . . . . ?
Cu28 O87 C73 C228 165.4(14) . . . . ?
Cu29 O94 C81 O93 9(3) . . . . ?
Cu29 O94 C81 C75 -170.4(12) . . . . ?
Ag1 Ag22 Cu1 Cu24 177.1(5) . . . . ?
Ag1 Ag22 Cu1 Cu26 113.0(6) . . . . ?
Ag1 Ag22 Cu1 Cu55 135.2(3) . . . . ?
Ag1 Ag22 Cu1 Cu57 -22.9(4) . . . . ?
Ag1 Ag22 Cu1 Cu5 -66.6(2) . . . . ?
Cu33 Se8 C108 C109 -38.6(17) . . . . ?
Cu33 Se8 C108 C107 140.0(15) . . . . ?
Cu33 O88 C73 O87 17(3) . . . . ?
Cu33 O88 C73 C228 -164.1(14) . . . . ?
Cu34 Ag22 Cu1 Cu24 93.4(4) . . . . ?
Cu34 Ag22 Cu1 Cu26 29.2(6) . . . . ?
Cu34 Ag22 Cu1 Ag1 -83.71(19) . . . . ?
Cu34 Ag22 Cu1 Cu55 51.44(17) . . . . ?
Cu34 Ag22 Cu1 Cu57 -106.6(5) . . . . ?
Cu34 Ag22 Cu1 Cu5 -150.3(2) . . . . ?
Cu35 O92 C72 O91 8(3) . . . . ?
Cu35 O92 C72 C148 -168.7(13) . . . . ?
Cu37 O37 C62 O27 -8(3) . . . . ?
Cu37 O37 C62 C70 173.3(12) . . . . ?
Cu38 P69 C170 C171 142(2) . . . . ?
Cu38 P69 C170 C52 -36(2) . . . . ?
Cu38 P69 C182 C183 -42.5(18) . . . . ?
Cu38 P69 C182 C181 134.3(16) . . . . ?
Cu38 P69 C24 C66 137.1(17) . . . . ?
Cu38 P69 C24 C35 -47(2) . . . . ?
Cu39 Se13 C121 C122 -54.5(15) . . . . ?
Cu39 Se13 C121 C123 120.2(13) . . . . ?
Cu39 P68 C79 C80 39.6(19) . . . . ?
Cu39 P68 C79 C58 -137.3(16) . . . . ?
Cu39 P68 C133 C136 -135.0(19) . . . . ?
Cu39 P68 C133 C134 36(2) . . . . ?
Cu39 P68 C138 C231 -119.6(11) . . . . ?
Cu39 P68 C138 C236 58.1(12) . . . . ?
Cu40 O43 C74 O6 -3(3) . . . . ?
Cu40 O43 C74 C106 174.9(13) . . . . ?
Cu41 Se8 C108 C109 129.7(15) . . . . ?
Cu41 Se8 C108 C107 -51.7(18) . . . . ?
Cu41 O14 C46 O10 -24(3) . . . . ?
Cu41 O14 C46 C130 160.6(13) . . . . ?
Cu42 O84 C76 O52 14(3) . . . . ?
Cu42 O84 C76 C77 -166.9(13) . . . . ?
Cu43 Se14 C124 C125 121.1(18) . . . . ?
Cu43 Se14 C124 C29 -57(2) . . . . ?
Cu43 P4 C127 C165 38(2) . . . . ?
Cu43 P4 C127 C39 -141.9(16) . . . . ?
Cu43 P4 C161 C10 56.7(19) . . . . ?
Cu43 P4 C161 C207 -127.4(17) . . . . ?
Cu43 P4 C160 C11 -136(2) . . . . ?
Cu43 P4 C160 C233 50.5(18) . . . . ?
Cu44 Se14 C124 C125 -155.7(18) . . . . ?
Cu44 Se14 C124 C29 26(2) . . . . ?
Cu44 O91 C72 O92 -5(3) . . . . ?
Cu44 O91 C72 C148 172.2(13) . . . . ?
Cu45 O93 C81 O94 -4(3) . . . . ?
Cu45 O93 C81 C75 175.0(12) . . . . ?
Cu46 Se13 C121 C122 24.4(15) . . . . ?
Cu46 Se13 C121 C123 -160.9(12) . . . . ?
Cu46 O89 C1 O90 -12(4) . . . . ?
Cu46 O89 C1 C2 167.4(16) . . . . ?
Cu47 Se4 C85 C86 57.0(18) . . . . ?
Cu47 Se4 C85 C45 -117.6(14) . . . . ?
Cu47 P65 C100 C101 144.2(17) . . . . ?
Cu47 P65 C100 C185 -42.9(19) . . . . ?
Cu47 P65 C149 C150 -31(2) . . . . ?
Cu47 P65 C149 C14 141(2) . . . . ?
Cu47 P65 C28 C34 129.1(18) . . . . ?
Cu47 P65 C28 C63 -49(2) . . . . ?
Cu48 O85 C189 O86 7(3) . . . . ?
Cu48 O85 C189 C56 -175.6(12) . . . . ?
Cu49 Se4 C85 C86 144.3(15) . . . . ?
Cu49 Se4 C85 C45 -30.2(17) . . . . ?
Cu49 O5 C44 O8 -9(3) . . . . ?
Cu49 O5 C44 C71 177.1(11) . . . . ?
Cu50 Se8 C108 C109 36.7(18) . . . . ?
Cu50 Se8 C108 C107 -144.7(14) . . . . ?
Cu50 P2 C78 C218 -142.3(8) . . . . ?
Cu50 P2 C78 C222 43.6(11) . . . . ?
Cu50 P2 C188 C187 32(2) . . . . ?
Cu50 P2 C188 C43 -138.4(17) . . . . ?
Cu50 P2 C216 C214 44(2) . . . . ?
Cu50 P2 C216 C217 -137.8(19) . . . . ?
Cu51 Se14 C124 C125 44(2) . . . . ?
Cu51 Se14 C124 C29 -134.1(17) . . . . ?
Cu51 O90 C1 O89 11(4) . . . . ?
Cu51 O90 C1 C2 -167.8(15) . . . . ?
Ag52 Ag22 Cu1 Cu24 1.8(6) . . . . ?
Ag52 Ag22 Cu1 Cu26 -62.3(7) . . . . ?
Ag52 Ag22 Cu1 Ag1 -175.3(2) . . . . ?
Ag52 Ag22 Cu1 Cu55 -40.1(4) . . . . ?
Ag52 Ag22 Cu1 Cu57 161.8(3) . . . . ?
Ag52 Ag22 Cu1 Cu5 118.1(4) . . . . ?
Ag53 Ag22 Cu1 Cu24 -76.0(4) . . . . ?
Ag53 Ag22 Cu1 Cu26 -140.1(4) . . . . ?
Ag53 Ag22 Cu1 Ag1 106.9(2) . . . . ?
Ag53 Ag22 Cu1 Cu55 -117.9(2) . . . . ?
Ag53 Ag22 Cu1 Cu57 84.0(6) . . . . ?
Ag53 Ag22 Cu1 Cu5 40.3(3) . . . . ?
Cu54 O8 C44 O5 10(3) . . . . ?
Cu54 O8 C44 C71 -177.0(12) . . . . ?
Cu55 Ag22 Cu1 Cu24 41.9(3) . . . . ?
Cu55 Ag22 Cu1 Cu26 -22.2(5) . . . . ?
Cu55 Ag22 Cu1 Ag1 -135.2(3) . . . . ?
Cu55 Ag22 Cu1 Cu57 -158.1(7) . . . . ?
Cu55 Ag22 Cu1 Cu5 158.3(3) . . . . ?
Cu55 O6 C74 O43 -5(3) . . . . ?
Cu55 O6 C74 C106 177.3(13) . . . . ?
Cu56 O27 C62 O37 8(3) . . . . ?
Cu56 O27 C62 C70 -173.7(12) . . . . ?
Cu57 Se13 C121 C122 91.0(14) . . . . ?
Cu57 Se13 C121 C123 -94.2(14) . . . . ?
Cu57 Se14 C124 C125 -25(2) . . . . ?
Cu57 Se14 C124 C29 157.0(16) . . . . ?
Cu58 Se8 C108 C109 -105.4(16) . . . . ?
Cu58 Se8 C108 C107 73.2(17) . . . . ?
Cu59 P1 C114 C115 -147.0(16) . . . . ?
Cu59 P1 C114 C158 41.6(17) . . . . ?
Cu59 P1 C113 C67 39(2) . . . . ?
Cu59 P1 C113 C6 -148.5(18) . . . . ?
Cu59 P1 C156 C155 56.8(19) . . . . ?
Cu59 P1 C156 C4 -118.1(16) . . . . ?
Cu60 O25 C154 O42 7(3) . . . . ?
Cu60 O25 C154 C199 -173.0(12) . . . . ?
Cu62 O42 C154 O25 9(3) . . . . ?
Cu62 O42 C154 C199 -170.9(13) . . . . ?
Cu63 Se4 C85 C86 -85.4(16) . . . . ?
Cu63 Se4 C85 C45 100.1(16) . . . . ?
Cu63 O86 C189 O85 -15(3) . . . . ?
Cu63 O86 C189 C56 168.0(12) . . . . ?
Cu64 Se4 C85 C86 -151.3(15) . . . . ?
Cu64 Se4 C85 C45 34.2(17) . . . . ?
P65 C100 C101 C186 -179(2) . . . . ?
P65 C100 C185 C40 -176.6(18) . . . . ?
P65 C149 C14 C55 -176(3) . . . . ?
P68 C79 C58 C235 178.5(17) . . . . ?
P68 C133 C136 C137 178(2) . . . . ?
P68 C133 C134 C135 -173.5(19) . . . . ?
P68 C138 C231 C232 177.6(16) . . . . ?
P68 C138 C236 C237 -177.7(15) . . . . ?
P69 C170 C171 C202 177(2) . . . . ?
P69 C170 C52 C201 -179.5(18) . . . . ?
P69 C182 C183 C203 177.5(16) . . . . ?
P69 C182 C181 C68 -176.7(17) . . . . ?
P69 C24 C66 C59 179.2(16) . . . . ?
P69 C24 C35 C47 -176.9(19) . . . . ?
Cu72 Se8 C108 C109 -168.9(15) . . . . ?
Cu72 Se8 C108 C107 9.7(18) . . . . ?
Cu Se13 C121 C122 156.3(12) . . . . ?
Cu Se13 C121 C123 -29.0(15) . . . . ?
P1 C114 C115 C198 -178.4(17) . . . . ?
P1 C114 C158 C191 178.4(17) . . . . ?
P1 C113 C67 C196 169.8(19) . . . . ?
P1 C113 C6 C9 -174.5(18) . . . . ?
P1 C156 C4 C192 175.8(17) . . . . ?
P2 C78 C218 C219 -173.9(13) . . . . ?
P2 C78 C222 C221 174.2(12) . . . . ?
P2 C188 C43 C16 173(2) . . . . ?
P2 C216 C214 C215 176(3) . . . . ?
P2 C216 C217 C240 174(2) . . . . ?
P4 C127 C165 C12 175.6(18) . . . . ?
P4 C127 C39 C234 -177(2) . . . . ?
P4 C161 C10 C204 -177.8(16) . . . . ?
P4 C161 C207 C206 178.7(18) . . . . ?
P4 C160 C11 C23 -177(2) . . . . ?
P4 C160 C233 C32 179.4(17) . . . . ?
O5 C44 C71 F4 59(2) . . . . ?
O5 C44 C71 F6 -63(2) . . . . ?
O5 C44 C71 F5 -177.8(16) . . . . ?
O6 C74 C106 F18 120(2) . . . . ?
O6 C74 C106 F16 -125(2) . . . . ?
O6 C74 C106 F21 1(3) . . . . ?
O8 C44 C71 F4 -114.9(19) . . . . ?
O8 C44 C71 F6 122.1(17) . . . . ?
O8 C44 C71 F5 8(2) . . . . ?
O10 C46 C130 F11 36(2) . . . . ?
O10 C46 C130 F12 158.6(16) . . . . ?
O10 C46 C130 F10 -83(2) . . . . ?
O14 C46 C130 F11 -148.3(17) . . . . ?
O14 C46 C130 F12 -26(2) . . . . ?
O14 C46 C130 F10 93(2) . . . . ?
O25 C154 C199 F34 54(2) . . . . ?
O25 C154 C199 F36 -63(2) . . . . ?
O25 C154 C199 F35 179.8(19) . . . . ?
O27 C62 C70 F3 -123.3(18) . . . . ?
O27 C62 C70 F2 -2(2) . . . . ?
O27 C62 C70 F1 118.3(19) . . . . ?
O34 C159 C194 F17 136.9(19) . . . . ?
O34 C159 C194 F27 21(3) . . . . ?
O34 C159 C194 F26 -99(2) . . . . ?
O37 C62 C70 F3 56(2) . . . . ?
O37 C62 C70 F2 176.5(17) . . . . ?
O37 C62 C70 F1 -63(2) . . . . ?
O42 C154 C199 F34 -126.2(19) . . . . ?
O42 C154 C199 F36 117(2) . . . . ?
O42 C154 C199 F35 0(3) . . . . ?
O43 C74 C106 F18 -59(2) . . . . ?
O43 C74 C106 F16 57(3) . . . . ?
O43 C74 C106 F21 -177(2) . . . . ?
O47 C159 C194 F17 -48(2) . . . . ?
O47 C159 C194 F27 -163.4(18) . . . . ?
O47 C159 C194 F26 76(2) . . . . ?
O92 C72 C148 F22 136.3(18) . . . . ?
O92 C72 C148 F24 19(3) . . . . ?
O92 C72 C148 F23 -103(2) . . . . ?
F7 C75 C81 O93 -121.1(19) . . . . ?
F7 C75 C81 O94 58(2) . . . . ?
F8 C75 C81 O93 125.0(18) . . . . ?
F8 C75 C81 O94 -56(2) . . . . ?
O87 C73 C228 F31 -134(2) . . . . ?
O87 C73 C228 F33 -13(3) . . . . ?
O87 C73 C228 F32 94(3) . . . . ?
O90 C1 C2 F19 23(3) . . . . ?
O90 C1 C2 F20 145(2) . . . . ?
O90 C1 C2 F25 -93(3) . . . . ?
F9 C75 C81 O93 4(3) . . . . ?
F9 C75 C81 O94 -176.7(18) . . . . ?
O85 C189 C56 F30 -60(2) . . . . ?
O85 C189 C56 F28 60(2) . . . . ?
O85 C189 C56 F29 -176.2(17) . . . . ?
O86 C189 C56 F30 118(2) . . . . ?
O86 C189 C56 F28 -122(2) . . . . ?
O86 C189 C56 F29 2(3) . . . . ?
O91 C72 C148 F22 -41(3) . . . . ?
O91 C72 C148 F24 -159(2) . . . . ?
O91 C72 C148 F23 80(2) . . . . ?
O88 C73 C228 F31 47(3) . . . . ?
O88 C73 C228 F33 167.1(19) . . . . ?
O88 C73 C228 F32 -86(3) . . . . ?
C78 P2 C188 C187 164.2(16) . . . . ?
C78 P2 C188 C43 -6(2) . . . . ?
C78 P2 C216 C214 -82(2) . . . . ?
C78 P2 C216 C217 96(2) . . . . ?
C78 C218 C219 C220 0.0 . . . . ?
C218 C78 C222 C221 0.0 . . . . ?
C218 C219 C220 C221 0.0 . . . . ?
C219 C220 C221 C222 0.0 . . . . ?
C220 C221 C222 C78 0.0 . . . . ?
C222 C78 C218 C219 0.0 . . . . ?
C80 C79 C58 C235 2(3) . . . . ?
C80 C140 C141 C235 2(3) . . . . ?
O89 C1 C2 F19 -156(2) . . . . ?
O89 C1 C2 F20 -34(3) . . . . ?
O89 C1 C2 F25 87(3) . . . . ?
C79 P68 C133 C136 -13(3) . . . . ?
C79 P68 C133 C134 158.8(19) . . . . ?
C79 P68 C138 C231 117.5(13) . . . . ?
C79 P68 C138 C236 -64.8(13) . . . . ?
C79 C80 C140 C141 0(3) . . . . ?
C79 C58 C235 C141 0(3) . . . . ?
F14 C77 C76 O52 -143.7(19) . . . . ?
F14 C77 C76 O84 37(3) . . . . ?
F15 C77 C76 O52 -23(3) . . . . ?
F15 C77 C76 O84 157.9(18) . . . . ?
F13 C77 C76 O52 94(2) . . . . ?
F13 C77 C76 O84 -85(2) . . . . ?
C86 C85 C45 C209 2(3) . . . . ?
C86 C87 C48 C209 -3(3) . . . . ?
C111 C112 C190 C173 1(4) . . . . ?
C111 C110 C172 C173 -2(4) . . . . ?
C127 P4 C161 C10 -177.7(16) . . . . ?
C127 P4 C161 C207 -2(2) . . . . ?
C127 P4 C160 C11 97(2) . . . . ?
C127 P4 C160 C233 -76.9(17) . . . . ?
C127 C165 C12 C26 8(4) . . . . ?
C127 C39 C234 C26 -6(4) . . . . ?
C98 C97 C99 C60 4(3) . . . . ?
C98 C96 C153 C60 -2(3) . . . . ?
C108 C109 C64 C224 -8(3) . . . . ?
C108 C107 C223 C224 -3(3) . . . . ?
C121 C122 C54 C21 1(3) . . . . ?
C121 C123 C208 C21 0(3) . . . . ?
C94 C93 C95 C175 -1(3) . . . . ?
C94 C174 C38 C175 0(3) . . . . ?
C114 P1 C113 C67 165.7(17) . . . . ?
C114 P1 C113 C6 -22(2) . . . . ?
C114 P1 C156 C155 -65.2(19) . . . . ?
C114 P1 C156 C4 119.9(18) . . . . ?
C114 C115 C198 C195 6(4) . . . . ?
C114 C158 C191 C195 -5(3) . . . . ?
C103 C104 C145 C146 1(3) . . . . ?
C103 C102 C147 C146 8(3) . . . . ?
C93 C94 C174 C38 4(3) . . . . ?
C93 C95 C175 C38 5(3) . . . . ?
C104 C103 C102 C147 -7(3) . . . . ?
C104 C145 C146 C147 -1(3) . . . . ?
C85 C86 C87 C48 4(3) . . . . ?
C85 C45 C209 C48 -1(3) . . . . ?
C122 C121 C123 C208 -2(3) . . . . ?
C122 C54 C21 C208 -3(3) . . . . ?
C109 C108 C107 C223 -4(3) . . . . ?
C109 C64 C224 C223 0(4) . . . . ?
C123 C121 C122 C54 2(3) . . . . ?
C90 C91 C92 C139 -2(3) . . . . ?
C82 C83 C84 C180 -4(3) . . . . ?
C82 C179 C57 C180 -1(3) . . . . ?
C100 P65 C149 C150 -158.8(17) . . . . ?
C100 P65 C149 C14 14(2) . . . . ?
C100 P65 C28 C34 -107(2) . . . . ?
C100 P65 C28 C63 75(2) . . . . ?
C100 C101 C186 C193 -13(4) . . . . ?
C100 C185 C40 C193 3(4) . . . . ?
C112 C111 C110 C172 -2(3) . . . . ?
C89 C90 C91 C92 4(3) . . . . ?
C89 C88 C139 C92 5(3) . . . . ?
C115 C114 C158 C191 7(3) . . . . ?
C126 C177 C178 C29 -4(4) . . . . ?
C102 C103 C104 C145 3(3) . . . . ?
C102 C147 C146 C145 -4(3) . . . . ?
C83 C82 C179 C57 0(3) . . . . ?
C83 C84 C180 C57 3(4) . . . . ?
C97 C98 C96 C153 3(3) . . . . ?
C97 C99 C60 C153 -4(4) . . . . ?
C96 C98 C97 C99 -4(3) . . . . ?
C96 C153 C60 C99 2(4) . . . . ?
C110 C111 C112 C190 3(3) . . . . ?
C119 C120 C5 C200 -4(3) . . . . ?
C119 C184 C50 C200 0(4) . . . . ?
C113 P1 C114 C115 82.7(19) . . . . ?
C113 P1 C114 C158 -88.7(17) . . . . ?
C113 P1 C156 C155 -173.6(18) . . . . ?
C113 P1 C156 C4 11(2) . . . . ?
C113 C67 C196 C197 4(4) . . . . ?
C113 C6 C9 C197 6(4) . . . . ?
C128 C142 C210 C69 3(4) . . . . ?
C105 C213 C212 C49 1(4) . . . . ?
C87 C86 C85 Se4 -178.4(16) . . . . ?
C87 C86 C85 C45 -3(3) . . . . ?
C87 C48 C209 C45 2(3) . . . . ?
C117 C176 C36 C229 -3(4) . . . . ?
C91 C90 C89 Se3 177.0(13) . . . . ?
C91 C90 C89 C88 0(3) . . . . ?
C91 C92 C139 C88 -2(3) . . . . ?
C120 C119 C184 C50 0(4) . . . . ?
C120 C5 C200 C50 4(4) . . . . ?
C95 C175 C38 C174 -5(3) . . . . ?
C125 C124 C29 C178 5(3) . . . . ?
C125 C126 C177 C178 7(4) . . . . ?
C116 C118 C229 C36 -1(3) . . . . ?
C116 C117 C176 C36 4(3) . . . . ?
C84 C180 C57 C179 -1(3) . . . . ?
C107 C108 C109 C64 10(3) . . . . ?
C107 C223 C224 C64 5(4) . . . . ?
C129 C162 C163 C164 2(3) . . . . ?
C129 C30 C37 C164 -1(3) . . . . ?
C101 C100 C185 C40 -4(3) . . . . ?
C101 C186 C193 C40 13(5) . . . . ?
C131 C132 C17 C18 3(3) . . . . ?
C131 C20 C19 C18 3(3) . . . . ?
C170 P69 C182 C183 -167.5(17) . . . . ?
C170 P69 C182 C181 9(2) . . . . ?
C170 P69 C24 C66 -96.2(19) . . . . ?
C170 P69 C24 C35 80(2) . . . . ?
C170 C171 C202 C53 7(4) . . . . ?
C170 C52 C201 C53 -3(4) . . . . ?
C140 C80 C79 P68 -178.8(17) . . . . ?
C140 C80 C79 C58 -2(3) . . . . ?
C140 C141 C235 C58 -2(4) . . . . ?
C150 C151 C152 C55 8(4) . . . . ?
C150 C149 C14 C55 -4(4) . . . . ?
C165 C127 C39 C234 3(3) . . . . ?
C165 C12 C26 C234 -11(4) . . . . ?
C182 P69 C170 C171 -96(2) . . . . ?
C182 P69 C170 C52 86(2) . . . . ?
C182 P69 C24 C66 13(2) . . . . ?
C182 P69 C24 C35 -170.7(18) . . . . ?
C182 C183 C203 C65 -3(3) . . . . ?
C182 C181 C68 C65 2(4) . . . . ?
C144 C69 C210 C142 -1(4) . . . . ?
C174 C94 C93 Se2 173.0(14) . . . . ?
C174 C94 C93 C95 -4(3) . . . . ?
C166 C167 C168 C13 4(4) . . . . ?
C166 C169 C211 C13 -2(4) . . . . ?
C161 P4 C127 C165 -88.2(19) . . . . ?
C161 P4 C127 C39 92(2) . . . . ?
C161 P4 C160 C11 -11(2) . . . . ?
C161 P4 C160 C233 175.8(17) . . . . ?
C161 C10 C204 C205 -2(3) . . . . ?
C185 C100 C101 C186 8(4) . . . . ?
C151 C150 C149 P65 178.8(15) . . . . ?
C151 C150 C149 C14 6(3) . . . . ?
C151 C152 C55 C14 -7(6) . . . . ?
C152 C55 C14 C149 4(6) . . . . ?
C143 C128 C142 C210 -2(3) . . . . ?
C143 C144 C69 C210 -2(4) . . . . ?
C155 C156 C4 C192 1(3) . . . . ?
C155 C157 C3 C192 4(3) . . . . ?
C162 C129 C30 C37 -2(3) . . . . ?
C142 C128 C143 C144 -1(3) . . . . ?
C158 C114 C115 C198 -7(3) . . . . ?
C183 C182 C181 C68 0(3) . . . . ?
C177 C126 C125 C124 -4(4) . . . . ?
C177 C178 C29 C124 -2(3) . . . . ?
C184 C119 C120 C5 2(4) . . . . ?
C184 C50 C200 C5 -2(4) . . . . ?
C133 P68 C79 C80 -86.2(19) . . . . ?
C133 P68 C79 C58 97(2) . . . . ?
C133 P68 C138 C231 7.9(14) . . . . ?
C133 P68 C138 C236 -174.4(12) . . . . ?
C133 C136 C137 C230 -3(5) . . . . ?
C139 C88 C89 Se3 178.3(13) . . . . ?
C139 C88 C89 C90 -4(3) . . . . ?
C176 C117 C116 Se12 -177.6(15) . . . . ?
C176 C117 C116 C118 -4(3) . . . . ?
C176 C36 C229 C118 2(4) . . . . ?
C160 P4 C127 C165 165.8(18) . . . . ?
C160 P4 C127 C39 -14(2) . . . . ?
C160 P4 C161 C10 -67.8(18) . . . . ?
C160 P4 C161 C207 108(2) . . . . ?
C160 C11 C23 C42 -1(5) . . . . ?
C167 C166 C169 C211 -4(3) . . . . ?
C167 C168 C13 C211 -8(4) . . . . ?
C136 C133 C134 C135 -2(4) . . . . ?
C136 C137 C230 C135 -7(6) . . . . ?
C138 P68 C79 C80 166.2(17) . . . . ?
C138 P68 C79 C58 -11(2) . . . . ?
C138 P68 C133 C136 97(2) . . . . ?
C138 P68 C133 C134 -92(2) . . . . ?
C138 C231 C232 C238 0.0 . . . . ?
C231 C138 C236 C237 0.0 . . . . ?
C231 C232 C238 C237 0.0 . . . . ?
C232 C238 C237 C236 0.0 . . . . ?
C238 C237 C236 C138 0.0 . . . . ?
C236 C138 C231 C232 0.0 . . . . ?
C171 C170 C52 C201 3(4) . . . . ?
C186 C193 C40 C185 -7(4) . . . . ?
C169 C166 C167 C168 3(3) . . . . ?
C134 C135 C230 C137 11(5) . . . . ?
C134 C133 C136 C137 6(4) . . . . ?
C132 C131 C20 C19 0(3) . . . . ?
C132 C17 C18 C19 0(4) . . . . ?
C172 C173 C190 C112 -4(5) . . . . ?
C156 P1 C114 C115 -26(2) . . . . ?
C156 P1 C114 C158 162.7(16) . . . . ?
C156 P1 C113 C67 -86.3(18) . . . . ?
C156 P1 C113 C6 86(2) . . . . ?
C156 C155 C157 C3 -6(3) . . . . ?
C181 C182 C183 C203 1(3) . . . . ?
C157 C155 C156 P1 -172.0(17) . . . . ?
C157 C155 C156 C4 3(3) . . . . ?
C163 C164 C37 C30 5(4) . . . . ?
C187 C188 C43 C16 3(3) . . . . ?
C187 C8 C15 C16 -9(4) . . . . ?
C179 C82 C83 C84 2(3) . . . . ?
C168 C13 C211 C169 7(4) . . . . ?
C149 P65 C100 C101 -88(2) . . . . ?
C149 P65 C100 C185 84.6(18) . . . . ?
C149 P65 C28 C34 3(2) . . . . ?
C149 P65 C28 C63 -174.8(19) . . . . ?
C149 C150 C151 C152 -8(3) . . . . ?
C188 P2 C78 C218 88.5(12) . . . . ?
C188 P2 C78 C222 -85.6(12) . . . . ?
C188 P2 C216 C214 167(2) . . . . ?
C188 P2 C216 C217 -15(2) . . . . ?
C188 C187 C8 C15 13(3) . . . . ?
C188 C43 C16 C15 1(4) . . . . ?
C190 C173 C172 C110 5(4) . . . . ?
C22 C49 C212 C213 5(5) . . . . ?
C24 P69 C170 C171 15(2) . . . . ?
C24 P69 C170 C52 -162(2) . . . . ?
C24 P69 C182 C183 83.8(18) . . . . ?
C24 P69 C182 C181 -99(2) . . . . ?
C25 C27 C227 C226 2(4) . . . . ?
C25 C7 C225 C226 6(4) . . . . ?
C27 C25 C7 C225 -4(3) . . . . ?
C27 C227 C226 C225 0(4) . . . . ?
C29 C124 C125 C126 -2(4) . . . . ?
C30 C129 C162 C163 1(3) . . . . ?
C32 C42 C23 C11 5(4) . . . . ?
C37 C164 C163 C162 -6(4) . . . . ?
C39 C127 C165 C12 -4(3) . . . . ?
C42 C32 C233 C160 -1(3) . . . . ?
C49 C22 C51 C105 -4(4) . . . . ?
C51 C105 C213 C212 -8(4) . . . . ?
C51 C22 C49 C212 -3(4) . . . . ?
C54 C21 C208 C123 3(4) . . . . ?
C11 C160 C233 C32 5(3) . . . . ?
C66 C24 C35 C47 -1(4) . . . . ?
C66 C59 C41 C47 1(4) . . . . ?
C67 C113 C6 C9 -2(4) . . . . ?
C67 C196 C197 C9 0(4) . . . . ?
C69 C144 C143 C128 3(3) . . . . ?
C8 C187 C188 P2 178.4(18) . . . . ?
C8 C187 C188 C43 -10(3) . . . . ?
C8 C15 C16 C43 2(4) . . . . ?
C20 C131 C132 C17 -3(3) . . . . ?
C20 C19 C18 C17 -3(4) . . . . ?
C12 C26 C234 C39 10(4) . . . . ?
C28 P65 C100 C101 20(2) . . . . ?
C28 P65 C100 C185 -167.0(17) . . . . ?
C28 P65 C149 C150 95.1(19) . . . . ?
C28 P65 C149 C14 -93(2) . . . . ?
C28 C34 C33 C61 1(4) . . . . ?
C28 C63 C31 C61 -7(4) . . . . ?
C31 C61 C33 C34 -4(4) . . . . ?
C31 C63 C28 P65 -178.3(18) . . . . ?
C31 C63 C28 C34 4(3) . . . . ?
C4 C192 C3 C157 0(3) . . . . ?
C6 C113 C67 C196 -3(3) . . . . ?
C6 C9 C197 C196 -5(4) . . . . ?
C35 C24 C66 C59 3(3) . . . . ?
C35 C47 C41 C59 1(4) . . . . ?
C7 C25 C27 Se9 -178.3(16) . . . . ?
C7 C25 C27 C227 0(3) . . . . ?
C7 C225 C226 C227 -5(4) . . . . ?
C52 C170 C171 C202 -5(4) . . . . ?
C68 C65 C203 C183 4(3) . . . . ?
C3 C192 C4 C156 -2(3) . . . . ?
C191 C195 C198 C115 -5(4) . . . . ?
C41 C47 C35 C24 -1(4) . . . . ?
C41 C59 C66 C24 -3(3) . . . . ?
C10 C161 C207 C206 -6(3) . . . . ?
C10 C204 C205 C206 -2(4) . . . . ?
C33 C34 C28 P65 -179.1(19) . . . . ?
C33 C34 C28 C63 -1(4) . . . . ?
C33 C61 C31 C63 7(4) . . . . ?
C207 C161 C10 C204 6(3) . . . . ?
C207 C206 C205 C204 3(4) . . . . ?
C233 C160 C11 C23 -4(4) . . . . ?
C233 C32 C42 C23 -4(4) . . . . ?
C203 C65 C68 C181 -4(4) . . . . ?
C216 P2 C78 C218 -21.1(13) . . . . ?
C216 P2 C78 C222 164.8(11) . . . . ?
C216 P2 C188 C187 -89.1(18) . . . . ?
C216 P2 C188 C43 101(2) . . . . ?
C216 C214 C215 C239 4(5) . . . . ?
C216 C217 C240 C239 18(5) . . . . ?
C214 C216 C217 C240 -9(4) . . . . ?
C214 C215 C239 C240 5(6) . . . . ?
C213 C105 C51 C22 9(4) . . . . ?
C201 C53 C202 C171 -8(4) . . . . ?
C229 C118 C116 Se12 176.5(16) . . . . ?
C229 C118 C116 C117 3(3) . . . . ?
C205 C206 C207 C161 1(4) . . . . ?
C217 C216 C214 C215 -2(4) . . . . ?
C198 C195 C191 C158 4(4) . . . . ?
C230 C135 C134 C133 -7(4) . . . . ?
C202 C53 C201 C52 6(4) . . . . ?
C215 C239 C240 C217 -16(6) . . . . ?
Cu5 Ag22 Cu1 Cu24 -116.3(4) . . . . ?
Cu5 Ag22 Cu1 Cu26 179.5(7) . . . . ?
Cu5 Ag22 Cu1 Ag1 66.6(2) . . . . ?
Cu5 Ag22 Cu1 Cu55 -158.3(3) . . . . ?
Cu5 Ag22 Cu1 Cu57 43.7(5) . . . . ?

loop_
_twin_individual_id
_twin_individual_mass_fraction_refined
1 0.866(10)
2 0.134(10)

loop_
_smtbx_masks_void_nr
_smtbx_masks_void_average_x
_smtbx_masks_void_average_y
_smtbx_masks_void_average_z
_smtbx_masks_void_volume
_smtbx_masks_void_count_electrons
_smtbx_masks_void_content
1 -0.007 0.787 0.396 2462.7 646.9 ?
2 -0.551 -0.332 0.896 2462.7 649.1 ?
